data_1551484
loop_
_publ_author_name
'Ben S. Pilgrim'
'Derrick A. Roberts'
'Thorsten G. Lohr'
'Tanya K. Ronson'
'Jonathan R. Nitschke'

_publ_section_title
;
 Signal transduction in a covalent post-assembly modification cascade
;
_journal_name_full 'Nature Chemistry'
_journal_page_first 1276
_journal_page_last 1281
_journal_paper_doi 10.1038/nchem.2839
_journal_volume 9
_journal_year 2017
_chemical_formula_moiety 'C216 H168 Fe4 N36 O24, 8(F6 P), 0.5(C6 H14 O), 6.5(C2 H3 N)'
_chemical_formula_sum 'C232 H194.5 F48 Fe4 N42.5 O24.5 P8'
_chemical_formula_weight 5352.95
_space_group_crystal_system triclinic
_space_group_IT_number 2
_space_group_name_Hall '-P 1'
_space_group_name_H-M_alt 'P -1'
_atom_sites_solution_hydrogens mixed
_cell_angle_alpha 69.385(2)
_cell_angle_beta 86.301(3)
_cell_angle_gamma 78.614(2)
_cell_formula_units_Z 2
_cell_length_a 22.2379(10)
_cell_length_b 22.4501(9)
_cell_length_c 30.1489(16)
_cell_measurement_reflns_used 5930
_cell_measurement_temperature 180(2)
_cell_measurement_theta_max 40.0470
_cell_measurement_theta_min 2.1660
_cell_volume 13810.4(11)
_computing_cell_refinement
;
CrysAlisPro, Agilent Technologies,
Version 1.171.37.35 (release 13-08-2014 CrysAlis171 .NET)
(compiled Aug 13 2014,18:06:01)
;
_computing_data_collection 'Bruker APEX2'
_computing_data_reduction
;
CrysAlisPro, Agilent Technologies,
Version 1.171.37.35 (release 13-08-2014 CrysAlis171 .NET)
(compiled Aug 13 2014,18:06:01)
;
_computing_structure_refinement 'SHELXL-2014/7 (Sheldrick, 2014)'
_computing_structure_solution 'SHELXT (Sheldrick, 2014)'
_diffrn_ambient_temperature 180(2)
_diffrn_measured_fraction_theta_full 0.998
_diffrn_measured_fraction_theta_max 0.998
_diffrn_measurement_device_type 'Bruker APEX-II CCD'
_diffrn_measurement_method '\f and \w scans'
_diffrn_radiation_monochromator graphite
_diffrn_radiation_source 'sealed tube'
_diffrn_radiation_type CuK\a
_diffrn_radiation_wavelength 1.54178
_diffrn_reflns_av_R_equivalents 0.0892
_diffrn_reflns_av_unetI/netI 0.1388
_diffrn_reflns_Laue_measured_fraction_full 0.998
_diffrn_reflns_Laue_measured_fraction_max 0.998
_diffrn_reflns_limit_h_max 20
_diffrn_reflns_limit_h_min -20
_diffrn_reflns_limit_k_max 20
_diffrn_reflns_limit_k_min -13
_diffrn_reflns_limit_l_max 27
_diffrn_reflns_limit_l_min -26
_diffrn_reflns_number 57662
_diffrn_reflns_point_group_measured_fraction_full 0.998
_diffrn_reflns_point_group_measured_fraction_max 0.998
_diffrn_reflns_theta_full 44.491
_diffrn_reflns_theta_max 44.491
_diffrn_reflns_theta_min 2.140
_exptl_absorpt_coefficient_mu 2.936
_exptl_absorpt_correction_T_max 0.7489
_exptl_absorpt_correction_T_min 0.5500
_exptl_absorpt_correction_type multi-scan
_exptl_absorpt_process_details SADABS
_exptl_crystal_colour purple
_exptl_crystal_density_diffrn 1.287
_exptl_crystal_description plate
_exptl_crystal_F_000 5472
_exptl_crystal_size_max 0.520
_exptl_crystal_size_mid 0.110
_exptl_crystal_size_min 0.040
_refine_diff_density_max 0.819
_refine_diff_density_min -0.709
_refine_diff_density_rms 0.100
_refine_ls_extinction_coef .
_refine_ls_extinction_method none
_refine_ls_goodness_of_fit_ref 1.261
_refine_ls_hydrogen_treatment constr
_refine_ls_matrix_type full
_refine_ls_number_parameters 3348
_refine_ls_number_reflns 21687
_refine_ls_number_restraints 9644
_refine_ls_restrained_S_all 1.101
_refine_ls_R_factor_all 0.1689
_refine_ls_R_factor_gt 0.1232
_refine_ls_shift/su_max 0.000
_refine_ls_shift/su_mean 0.000
_refine_ls_structure_factor_coef Fsqd
_refine_ls_weighting_details 'w=1/[\s^2^(Fo^2^)+(0.2000P)^2^] where P=(Fo^2^+2Fc^2^)/3'
_refine_ls_weighting_scheme calc
_refine_ls_wR_factor_gt 0.3327
_refine_ls_wR_factor_ref 0.3803
_reflns_Friedel_coverage 0.000
_reflns_Friedel_fraction_full .
_reflns_Friedel_fraction_max .
_reflns_number_gt 13328
_reflns_number_total 21687
_reflns_threshold_expression 'I > 2\s(I)'
_cod_data_source_file nchem.2839-s3.cif
_cod_data_source_block jnb112_sq
_cod_original_formula_sum 'C232 H194.50 F48 Fe4 N42.50 O24.50 P8'
_cod_database_code 1551484
_shelx_space_group_comment
;
The symmetry employed for this shelxl refinement is uniquely defined
by the following loop, which should always be used as a source of
symmetry information in preference to the above space-group names.
They are only intended as comments.
;
_shelx_estimated_absorpt_t_min 0.311
_shelx_estimated_absorpt_t_max 0.892

loop_
_space_group_symop_operation_xyz
'x, y, z'
'-x, -y, -z'

loop_
_atom_site_label
_atom_site_type_symbol
_atom_site_fract_x
_atom_site_fract_y
_atom_site_fract_z
_atom_site_U_iso_or_equiv
_atom_site_adp_type
_atom_site_occupancy
_atom_site_site_symmetry_order
_atom_site_calc_flag
_atom_site_refinement_flags_posn
_atom_site_refinement_flags_adp
_atom_site_refinement_flags_occupancy
_atom_site_disorder_assembly
_atom_site_disorder_group
Fe1 Fe 1.08383(8) 0.43019(9) 0.32867(6) 0.0750(6) Uani 1 1 d . . . . .
Fe2 Fe 0.77201(8) 0.19185(9) 0.45826(6) 0.0733(6) Uani 1 1 d . . . . .
Fe3 Fe 0.67146(8) 0.61592(9) 0.22466(7) 0.0817(6) Uani 1 1 d . . . . .
Fe4 Fe 0.89174(9) 0.26885(10) 0.13690(7) 0.0867(7) Uani 1 1 d . . . . .
N1 N 0.7706(5) -0.1834(5) 0.5124(4) 0.107(3) Uani 1 1 d D U . . .
N2 N 0.8119(4) 0.0997(4) 0.4815(3) 0.077(3) Uani 1 1 d D U . . .
N3 N 0.8594(4) 0.2007(5) 0.4529(3) 0.077(3) Uani 1 1 d D U . . .
N4 N 1.0290(4) 0.3913(4) 0.3812(3) 0.071(2) Uani 1 1 d D U . . .
N5 N 1.0846(4) 0.4865(4) 0.3662(3) 0.073(2) Uani 1 1 d D U . . .
N6 N 1.1371(6) 0.7600(6) 0.3613(4) 0.121(3) Uani 1 1 d D U . . .
O1 O 0.8554(4) -0.1848(5) 0.5537(4) 0.121(3) Uani 1 1 d D U . . .
O2 O 0.7101(6) -0.1883(6) 0.4551(4) 0.150(4) Uani 1 1 d D U . . .
O3 O 1.1091(7) 0.8391(6) 0.2897(5) 0.196(5) Uani 1 1 d D U . . .
O4 O 1.1358(5) 0.6950(5) 0.4413(4) 0.125(3) Uani 1 1 d D U . . .
C1 C 0.8335(7) -0.1871(7) 0.5185(5) 0.118(4) Uani 1 1 d D U . . .
C2 C 0.8641(7) -0.1926(8) 0.4744(5) 0.139(5) Uani 1 1 d D U . . .
H2 H 0.9063 -0.1931 0.4670 0.167 Uiso 1 1 calc R U . . .
C3 C 0.8214(7) -0.1970(8) 0.4473(6) 0.149(5) Uani 1 1 d D U . . .
H3 H 0.8289 -0.2037 0.4179 0.179 Uiso 1 1 calc R U . . .
C4 C 0.7605(7) -0.1897(7) 0.4697(6) 0.126(5) Uani 1 1 d D U . . .
C5 C 0.7241(6) -0.1748(6) 0.5465(5) 0.112(4) Uani 1 1 d D U . . .
H5A H 0.7445 -0.1794 0.5761 0.135 Uiso 1 1 calc R U . . .
H5B H 0.7000 -0.2098 0.5541 0.135 Uiso 1 1 calc R U . . .
C6 C 0.6808(6) -0.1103(5) 0.5299(5) 0.116(4) Uani 1 1 d D U . . .
H6A H 0.6580 -0.1064 0.5015 0.139 Uiso 1 1 calc R U . . .
H6B H 0.6507 -0.1077 0.5551 0.139 Uiso 1 1 calc R U . . .
C7 C 0.7155(5) -0.0555(6) 0.5179(5) 0.098(4) Uani 1 1 d D U . . .
C8 C 0.7295(6) -0.0331(6) 0.5515(5) 0.111(4) Uani 1 1 d D U . . .
H8 H 0.7177 -0.0531 0.5833 0.133 Uiso 1 1 calc R U . . .
C9 C 0.7609(6) 0.0187(6) 0.5406(4) 0.099(4) Uani 1 1 d D U . . .
H9 H 0.7689 0.0346 0.5645 0.118 Uiso 1 1 calc R U . . .
C10 C 0.7799(5) 0.0463(5) 0.4950(4) 0.085(3) Uani 1 1 d D U . . .
C11 C 0.7672(6) 0.0239(6) 0.4598(5) 0.103(4) Uani 1 1 d D U . . .
H11 H 0.7814 0.0417 0.4284 0.123 Uiso 1 1 calc R U . . .
C12 C 0.7325(6) -0.0260(6) 0.4718(5) 0.099(4) Uani 1 1 d D U . . .
H12 H 0.7206 -0.0394 0.4476 0.119 Uiso 1 1 calc R U . . .
C13 C 0.8705(5) 0.0879(5) 0.4789(4) 0.082(3) Uani 1 1 d D U . . .
H13 H 0.8936 0.0451 0.4872 0.098 Uiso 1 1 calc R U . . .
C14 C 0.8991(5) 0.1445(6) 0.4623(4) 0.081(3) Uani 1 1 d D U . . .
C15 C 0.9616(5) 0.1427(6) 0.4579(4) 0.090(3) Uani 1 1 d D U . . .
H15 H 0.9891 0.1025 0.4633 0.108 Uiso 1 1 calc R U . . .
C16 C 0.9837(5) 0.1987(6) 0.4459(4) 0.089(3) Uani 1 1 d D U . . .
H16 H 1.0266 0.1976 0.4432 0.107 Uiso 1 1 calc R U . . .
C17 C 0.9445(5) 0.2563(5) 0.4379(4) 0.074(3) Uani 1 1 d D U . . .
C18 C 0.8824(5) 0.2559(6) 0.4404(4) 0.075(3) Uani 1 1 d D U . . .
H18 H 0.8546 0.2961 0.4331 0.090 Uiso 1 1 calc R U . . .
C19 C 1.0038(5) 0.3390(5) 0.3901(4) 0.078(3) Uani 1 1 d D U . . .
H19 H 1.0122 0.3156 0.3690 0.094 Uiso 1 1 calc R U . . .
C20 C 0.9666(5) 0.3173(5) 0.4280(4) 0.074(3) Uani 1 1 d D U . . .
C21 C 0.9508(5) 0.3533(5) 0.4575(4) 0.078(3) Uani 1 1 d D U . . .
H21 H 0.9238 0.3403 0.4833 0.093 Uiso 1 1 calc R U . . .
C22 C 0.9752(5) 0.4087(6) 0.4488(4) 0.084(3) Uani 1 1 d D U . . .
H22 H 0.9646 0.4347 0.4681 0.100 Uiso 1 1 calc R U . . .
C23 C 1.0152(5) 0.4252(5) 0.4115(4) 0.076(3) Uani 1 1 d D U . . .
C24 C 1.0478(5) 0.4787(5) 0.4015(4) 0.075(3) Uani 1 1 d D U . . .
H24 H 1.0421 0.5061 0.4199 0.090 Uiso 1 1 calc R U . . .
C25 C 1.1165(5) 0.5401(5) 0.3539(4) 0.075(3) Uani 1 1 d D U . . .
C26 C 1.1771(5) 0.5328(6) 0.3638(5) 0.097(4) Uani 1 1 d D U . . .
H26 H 1.2001 0.4909 0.3799 0.117 Uiso 1 1 calc R U . . .
C27 C 1.2050(6) 0.5858(6) 0.3507(5) 0.100(4) Uani 1 1 d D U . . .
H27 H 1.2466 0.5804 0.3593 0.120 Uiso 1 1 calc R U . . .
C28 C 1.1740(6) 0.6464(6) 0.3253(4) 0.096(4) Uani 1 1 d D U . . .
C29 C 1.1138(6) 0.6531(6) 0.3157(5) 0.108(4) Uani 1 1 d D U . . .
H29 H 1.0911 0.6951 0.2996 0.130 Uiso 1 1 calc R U . . .
C30 C 1.0842(6) 0.6002(6) 0.3288(5) 0.098(4) Uani 1 1 d D U . . .
H30 H 1.0425 0.6057 0.3204 0.117 Uiso 1 1 calc R U . . .
C31 C 1.2064(7) 0.7053(6) 0.3117(5) 0.118(4) Uani 1 1 d D U . . .
H31A H 1.2505 0.6910 0.3064 0.141 Uiso 1 1 calc R U . . .
H31B H 1.1888 0.7377 0.2815 0.141 Uiso 1 1 calc R U . . .
C32 C 1.2005(6) 0.7370(7) 0.3488(5) 0.119(4) Uani 1 1 d D U . . .
H32A H 1.2219 0.7056 0.3779 0.143 Uiso 1 1 calc R U . . .
H32B H 1.2218 0.7743 0.3373 0.143 Uiso 1 1 calc R U . . .
C33 C 1.0940(8) 0.8122(9) 0.3303(6) 0.150(6) Uani 1 1 d D U . . .
C34 C 1.0387(8) 0.8170(9) 0.3587(6) 0.164(6) Uani 1 1 d D U . . .
H34 H 1.0017 0.8470 0.3475 0.197 Uiso 1 1 calc R U . . .
C35 C 1.0469(7) 0.7746(8) 0.4018(6) 0.149(5) Uani 1 1 d D U . . .
H35 H 1.0169 0.7692 0.4261 0.179 Uiso 1 1 calc R U . . .
C36 C 1.1100(7) 0.7364(7) 0.4066(6) 0.114(4) Uani 1 1 d D U . . .
N7 N 1.4289(5) 0.4357(6) 0.2894(4) 0.121(3) Uani 1 1 d D U . . .
N8 N 1.1348(4) 0.4771(4) 0.2756(3) 0.075(3) Uani 1 1 d D U . . .
N9 N 1.0166(4) 0.4998(4) 0.2913(3) 0.073(2) Uani 1 1 d D U . . .
N10 N 0.7460(4) 0.6076(4) 0.2618(3) 0.073(2) Uani 1 1 d D U . . .
N11 N 0.6320(4) 0.6547(5) 0.2707(3) 0.085(3) Uani 1 1 d D U . . .
N12 N 0.3780(4) 0.8640(6) 0.2174(4) 0.135(4) Uani 1 1 d D U . . .
O5 O 1.4580(5) 0.5349(5) 0.2491(4) 0.139(4) Uani 1 1 d D U . . .
O6 O 1.3920(5) 0.3541(6) 0.3480(4) 0.147(4) Uani 1 1 d D U . . .
O7 O 0.3658(6) 0.9320(6) 0.2620(5) 0.198(6) Uani 1 1 d D U . . .
O8 O 0.4038(6) 0.8200(7) 0.1587(5) 0.203(6) Uani 1 1 d D U . . .
C37 C 1.4394(8) 0.4969(8) 0.2852(5) 0.130(5) Uani 1 1 d D U . . .
C38 C 1.4230(8) 0.5061(8) 0.3308(5) 0.140(5) Uani 1 1 d D U . . .
H38 H 1.4277 0.5421 0.3390 0.168 Uiso 1 1 calc R U . . .
C39 C 1.4008(9) 0.4553(8) 0.3580(6) 0.149(6) Uani 1 1 d D U . . .
H39 H 1.3836 0.4504 0.3884 0.178 Uiso 1 1 calc R U . . .
C40 C 1.4064(8) 0.4074(8) 0.3343(6) 0.133(5) Uani 1 1 d D U . . .
C41 C 1.4329(6) 0.4087(8) 0.2517(5) 0.133(5) Uani 1 1 d D U . . .
H41A H 1.4305 0.3622 0.2658 0.160 Uiso 1 1 calc R U . . .
H41B H 1.4733 0.4119 0.2361 0.160 Uiso 1 1 calc R U . . .
C42 C 1.3838(5) 0.4420(7) 0.2155(5) 0.119(4) Uani 1 1 d D U . . .
H42A H 1.3859 0.4180 0.1933 0.143 Uiso 1 1 calc R U . . .
H42B H 1.3913 0.4860 0.1971 0.143 Uiso 1 1 calc R U . . .
C43 C 1.3196(5) 0.4476(7) 0.2362(5) 0.101(4) Uani 1 1 d D U . . .
C44 C 1.2860(5) 0.4003(6) 0.2432(4) 0.097(4) Uani 1 1 d D U . . .
H44 H 1.3042 0.3614 0.2378 0.116 Uiso 1 1 calc R U . . .
C45 C 1.2251(5) 0.4085(6) 0.2583(4) 0.093(4) Uani 1 1 d D U . . .
H45 H 1.2018 0.3755 0.2631 0.111 Uiso 1 1 calc R U . . .
C46 C 1.1994(5) 0.4641(6) 0.2662(4) 0.082(3) Uani 1 1 d D U . . .
C47 C 1.2318(5) 0.5120(6) 0.2610(5) 0.096(4) Uani 1 1 d D U . . .
H47 H 1.2137 0.5500 0.2675 0.115 Uiso 1 1 calc R U . . .
C48 C 1.2933(5) 0.5028(7) 0.2455(5) 0.108(4) Uani 1 1 d D U . . .
H48 H 1.3168 0.5354 0.2414 0.130 Uiso 1 1 calc R U . . .
C49 C 1.1030(5) 0.5264(6) 0.2444(4) 0.088(4) Uani 1 1 d D U . . .
H49 H 1.1221 0.5534 0.2179 0.106 Uiso 1 1 calc R U . . .
C50 C 1.0370(5) 0.5396(6) 0.2509(4) 0.086(3) Uani 1 1 d D U . . .
C51 C 0.9972(5) 0.5895(7) 0.2200(5) 0.115(5) Uani 1 1 d D U . . .
H51 H 1.0123 0.6162 0.1911 0.138 Uiso 1 1 calc R U . . .
C52 C 0.9360(5) 0.6016(7) 0.2302(5) 0.117(5) Uani 1 1 d D U . . .
H52 H 0.9084 0.6357 0.2087 0.141 Uiso 1 1 calc R U . . .
C53 C 0.9161(4) 0.5633(6) 0.2720(4) 0.087(3) Uani 1 1 d D U . . .
C54 C 0.9569(5) 0.5119(5) 0.3004(4) 0.076(3) Uani 1 1 d D U . . .
H54 H 0.9417 0.4832 0.3283 0.091 Uiso 1 1 calc R U . . .
C55 C 0.8045(5) 0.5860(6) 0.2545(4) 0.080(3) Uani 1 1 d D U . . .
H55 H 0.8150 0.5764 0.2264 0.096 Uiso 1 1 calc R U . . .
C56 C 0.8509(4) 0.5767(6) 0.2861(4) 0.078(3) Uani 1 1 d D U . . .
C57 C 0.8354(5) 0.5872(6) 0.3281(4) 0.094(4) Uani 1 1 d D U . . .
H57 H 0.8658 0.5780 0.3516 0.112 Uiso 1 1 calc R U . . .
C58 C 0.7744(5) 0.6117(6) 0.3357(4) 0.094(4) Uani 1 1 d D U . . .
H58 H 0.7628 0.6206 0.3639 0.113 Uiso 1 1 calc R U . . .
C59 C 0.7311(5) 0.6227(5) 0.3016(4) 0.076(3) Uani 1 1 d D U . . .
C60 C 0.6672(5) 0.6502(6) 0.3043(4) 0.084(3) Uani 1 1 d D U . . .
H60 H 0.6519 0.6643 0.3298 0.101 Uiso 1 1 calc R U . . .
C61 C 0.5683(5) 0.6858(6) 0.2738(4) 0.083(3) Uani 1 1 d D U . . .
C62 C 0.5560(5) 0.7479(6) 0.2760(5) 0.094(4) Uani 1 1 d D U . . .
H62 H 0.5884 0.7712 0.2725 0.113 Uiso 1 1 calc R U . . .
C63 C 0.4972(5) 0.7753(6) 0.2832(5) 0.101(4) Uani 1 1 d D U . . .
H63 H 0.4891 0.8169 0.2863 0.121 Uiso 1 1 calc R U . . .
C64 C 0.4499(5) 0.7429(6) 0.2862(5) 0.095(4) Uani 1 1 d D U . . .
C65 C 0.4619(5) 0.6837(6) 0.2819(5) 0.100(4) Uani 1 1 d D U . . .
H65 H 0.4290 0.6616 0.2839 0.120 Uiso 1 1 calc R U . . .
C66 C 0.5210(5) 0.6543(6) 0.2746(4) 0.088(3) Uani 1 1 d D U . . .
H66 H 0.5285 0.6135 0.2703 0.106 Uiso 1 1 calc R U . . .
C67 C 0.3837(6) 0.7741(7) 0.2943(5) 0.125(5) Uani 1 1 d D U . . .
H67A H 0.3619 0.7395 0.3141 0.150 Uiso 1 1 calc R U . . .
H67B H 0.3853 0.8033 0.3121 0.150 Uiso 1 1 calc R U . . .
C68 C 0.3478(6) 0.8119(7) 0.2495(5) 0.135(5) Uani 1 1 d D U . . .
H68A H 0.3428 0.7822 0.2329 0.162 Uiso 1 1 calc R U . . .
H68B H 0.3065 0.8312 0.2575 0.162 Uiso 1 1 calc R U . . .
C69 C 0.3850(5) 0.9206(7) 0.2260(5) 0.162(6) Uani 1 1 d D U . . .
C70 C 0.4179(8) 0.9579(8) 0.1846(6) 0.197(7) Uani 1 1 d D U . . .
H70 H 0.4294 0.9983 0.1797 0.236 Uiso 1 1 calc R U . . .
C71 C 0.4285(8) 0.9247(9) 0.1556(6) 0.197(7) Uani 1 1 d D U . . .
H71 H 0.4493 0.9383 0.1262 0.236 Uiso 1 1 calc R U . . .
C72 C 0.4043(6) 0.8643(8) 0.1740(5) 0.167(6) Uani 1 1 d D U . . .
N13 N 1.3778(5) 0.3969(6) 0.5328(4) 0.119(3) Uani 1 1 d D U . . .
N14 N 1.1505(4) 0.3583(5) 0.3619(3) 0.076(3) Uani 1 1 d D U . . .
N15 N 1.0788(4) 0.3704(5) 0.2947(3) 0.075(3) Uani 1 1 d D U . . .
N16 N 0.9478(4) 0.3222(5) 0.1469(3) 0.084(3) Uani 1 1 d D U . . .
N17 N 0.8994(4) 0.3259(5) 0.0714(3) 0.084(3) Uani 1 1 d D U . . .
N18 N 0.7857(7) 0.4373(8) -0.1308(5) 0.180(5) Uani 1 1 d D U . . .
O9 O 1.3307(5) 0.4343(5) 0.5886(4) 0.128(3) Uani 1 1 d D U . . .
O10 O 1.4510(6) 0.3502(8) 0.4923(6) 0.228(7) Uani 1 1 d D U . . .
O11 O 0.6807(7) 0.4435(9) -0.1207(6) 0.234(7) Uani 1 1 d D U . . .
O12 O 0.8813(6) 0.4669(7) -0.1396(5) 0.170(5) Uani 1 1 d D U . . .
C73 C 1.3774(6) 0.4120(7) 0.5739(5) 0.107(4) Uani 1 1 d D U . . .
C74 C 1.4396(6) 0.3912(8) 0.5942(6) 0.151(6) Uani 1 1 d D U . . .
H74 H 1.4519 0.3929 0.6232 0.181 Uiso 1 1 calc R U . . .
C75 C 1.4749(7) 0.3697(9) 0.5644(7) 0.176(6) Uani 1 1 d D U . . .
H75 H 1.5182 0.3568 0.5670 0.212 Uiso 1 1 calc R U . . .
C76 C 1.4373(7) 0.3685(10) 0.5261(6) 0.156(6) Uani 1 1 d D U . . .
C77 C 1.3268(6) 0.4057(6) 0.5024(5) 0.123(5) Uani 1 1 d D U . . .
H77A H 1.3388 0.4243 0.4688 0.148 Uiso 1 1 calc R U . . .
H77B H 1.2920 0.4366 0.5087 0.148 Uiso 1 1 calc R U . . .
C78 C 1.3067(6) 0.3416(6) 0.5106(5) 0.115(4) Uani 1 1 d D U . . .
H78A H 1.3434 0.3076 0.5122 0.138 Uiso 1 1 calc R U . . .
H78B H 1.2852 0.3285 0.5413 0.138 Uiso 1 1 calc R U . . .
C79 C 1.2649(5) 0.3471(6) 0.4715(4) 0.097(4) Uani 1 1 d D U . . .
C80 C 1.2041(5) 0.3496(6) 0.4779(4) 0.095(4) Uani 1 1 d D U . . .
H80 H 1.1869 0.3490 0.5077 0.114 Uiso 1 1 calc R U . . .
C81 C 1.1652(5) 0.3531(6) 0.4418(4) 0.085(3) Uani 1 1 d D U . . .
H81 H 1.1227 0.3529 0.4474 0.102 Uiso 1 1 calc R U . . .
C82 C 1.1898(5) 0.3567(5) 0.3983(4) 0.073(3) Uani 1 1 d D U . . .
C83 C 1.2516(5) 0.3545(6) 0.3899(4) 0.091(4) Uani 1 1 d D U . . .
H83 H 1.2686 0.3556 0.3599 0.109 Uiso 1 1 calc R U . . .
C84 C 1.2886(5) 0.3503(6) 0.4275(4) 0.100(4) Uani 1 1 d D U . . .
H84 H 1.3313 0.3496 0.4224 0.121 Uiso 1 1 calc R U . . .
C85 C 1.1550(5) 0.3076(6) 0.3509(4) 0.084(3) Uani 1 1 d D U . . .
H85 H 1.1820 0.2685 0.3674 0.101 Uiso 1 1 calc R U . . .
C86 C 1.1164(5) 0.3127(6) 0.3119(4) 0.083(3) Uani 1 1 d D U . . .
C87 C 1.1199(6) 0.2641(6) 0.2926(4) 0.097(4) Uani 1 1 d D U . . .
H87 H 1.1467 0.2235 0.3056 0.117 Uiso 1 1 calc R U . . .
C88 C 1.0835(6) 0.2768(6) 0.2545(4) 0.101(4) Uani 1 1 d D U . . .
H88 H 1.0828 0.2435 0.2421 0.121 Uiso 1 1 calc R U . . .
C89 C 1.0487(5) 0.3356(6) 0.2341(4) 0.081(3) Uani 1 1 d D U . . .
C90 C 1.0461(5) 0.3806(6) 0.2559(4) 0.079(3) Uani 1 1 d D U . . .
H90 H 1.0196 0.4214 0.2428 0.095 Uiso 1 1 calc R U . . .
C91 C 0.9753(5) 0.3136(6) 0.1867(4) 0.080(3) Uani 1 1 d D U . . .
H91 H 0.9681 0.2788 0.2143 0.096 Uiso 1 1 calc R U . . .
C92 C 1.0136(5) 0.3525(5) 0.1898(4) 0.077(3) Uani 1 1 d D U . . .
C93 C 1.0206(5) 0.4052(6) 0.1505(4) 0.092(3) Uani 1 1 d D U . . .
H93 H 1.0455 0.4342 0.1521 0.110 Uiso 1 1 calc R U . . .
C94 C 0.9913(6) 0.4160(6) 0.1085(4) 0.099(4) Uani 1 1 d D U . . .
H94 H 0.9952 0.4524 0.0810 0.119 Uiso 1 1 calc R U . . .
C95 C 0.9562(5) 0.3719(6) 0.1078(4) 0.087(3) Uani 1 1 d D U . . .
C96 C 0.9271(5) 0.3730(7) 0.0653(4) 0.094(4) Uani 1 1 d D U . . .
H96 H 0.9286 0.4063 0.0354 0.112 Uiso 1 1 calc R U . . .
C97 C 0.8695(6) 0.3236(7) 0.0312(4) 0.110(4) Uani 1 1 d D U . . .
C98 C 0.8093(7) 0.3535(10) 0.0197(6) 0.173(7) Uani 1 1 d D U . . .
H98 H 0.7864 0.3770 0.0380 0.207 Uiso 1 1 calc R U . . .
C99 C 0.7830(7) 0.3487(10) -0.0189(6) 0.173(7) Uani 1 1 d D U . . .
H99 H 0.7409 0.3672 -0.0260 0.208 Uiso 1 1 calc R U . . .
C100 C 0.8156(8) 0.3180(9) -0.0471(5) 0.152(5) Uani 1 1 d D U . . .
C101 C 0.8749(7) 0.2939(8) -0.0379(5) 0.141(5) Uani 1 1 d D U . . .
H101 H 0.8990 0.2768 -0.0593 0.170 Uiso 1 1 calc R U . . .
C102 C 0.9024(7) 0.2933(7) 0.0025(5) 0.126(5) Uani 1 1 d D U . . .
H102 H 0.9437 0.2721 0.0102 0.151 Uiso 1 1 calc R U . . .
C103 C 0.7852(9) 0.3188(9) -0.0922(5) 0.187(6) Uani 1 1 d D U . . .
H10A H 0.7990 0.2764 -0.0964 0.224 Uiso 1 1 calc R U . . .
H10B H 0.7401 0.3254 -0.0882 0.224 Uiso 1 1 calc R U . . .
C104 C 0.8011(9) 0.3713(8) -0.1351(5) 0.187(6) Uani 1 1 d D U . . .
H10C H 0.7789 0.3719 -0.1628 0.224 Uiso 1 1 calc R U . . .
H10D H 0.8456 0.3613 -0.1412 0.224 Uiso 1 1 calc R U . . .
C105 C 0.7252(9) 0.4670(10) -0.1217(8) 0.201(7) Uani 1 1 d D U . . .
C106 C 0.7321(9) 0.5277(10) -0.1159(7) 0.211(7) Uani 1 1 d D U . . .
H106 H 0.6997 0.5580 -0.1095 0.254 Uiso 1 1 calc R U . . .
C107 C 0.7910(9) 0.5335(10) -0.1210(7) 0.200(7) Uani 1 1 d D U . . .
H107 H 0.8068 0.5692 -0.1196 0.240 Uiso 1 1 calc R U . . .
C108 C 0.8276(8) 0.4759(10) -0.1291(7) 0.184(6) Uani 1 1 d D U . . .
N19 N 0.3922(5) 0.1660(6) 0.6161(4) 0.126(4) Uani 1 1 d D U . . .
N20 N 0.6866(4) 0.1776(4) 0.4598(3) 0.078(3) Uani 1 1 d D U . . .
N21 N 0.7688(4) 0.1848(4) 0.3944(3) 0.078(3) Uani 1 1 d D U . . .
N22 N 0.8915(4) 0.2139(5) 0.2051(3) 0.089(3) Uani 1 1 d D U . . .
N23 N 0.9652(4) 0.2024(5) 0.1379(4) 0.088(3) Uani 1 1 d D U . . .
N24 N 1.2240(7) 0.1553(8) 0.0001(6) 0.191(5) Uani 1 1 d D U . . .
O13 O 0.3843(9) 0.0622(7) 0.6238(7) 0.242(8) Uani 1 1 d D U . . .
O14 O 0.3696(5) 0.2688(5) 0.6195(4) 0.128(3) Uani 1 1 d D U . . .
O15 O 1.2388(8) 0.1870(8) 0.0646(6) 0.237(7) Uani 1 1 d D U . . .
O16 O 1.2422(8) 0.1121(8) -0.0596(6) 0.222(6) Uani 1 1 d D U . . .
C109 C 0.3662(9) 0.1094(8) 0.6343(7) 0.169(6) Uani 1 1 d D U . . .
C110 C 0.3162(8) 0.1230(9) 0.6658(7) 0.168(6) Uani 1 1 d D U . . .
H110 H 0.2930 0.0925 0.6856 0.201 Uiso 1 1 calc R U . . .
C111 C 0.3089(7) 0.1842(8) 0.6622(6) 0.140(5) Uani 1 1 d D U . . .
H111 H 0.2772 0.2060 0.6768 0.168 Uiso 1 1 calc R U . . .
C112 C 0.3581(7) 0.2136(8) 0.6318(5) 0.122(5) Uani 1 1 d D U . . .
C113 C 0.4418(5) 0.1745(7) 0.5814(5) 0.124(5) Uani 1 1 d D U . . .
H11A H 0.4343 0.2197 0.5589 0.149 Uiso 1 1 calc R U . . .
H11B H 0.4418 0.1456 0.5630 0.149 Uiso 1 1 calc R U . . .
C114 C 0.5042(5) 0.1596(8) 0.6045(5) 0.124(5) Uani 1 1 d D U . . .
H11C H 0.5057 0.1909 0.6206 0.149 Uiso 1 1 calc R U . . .
H11D H 0.5106 0.1156 0.6287 0.149 Uiso 1 1 calc R U . . .
C115 C 0.5545(6) 0.1636(7) 0.5681(4) 0.107(4) Uani 1 1 d D U . . .
C116 C 0.5766(6) 0.1120(7) 0.5543(5) 0.118(4) Uani 1 1 d D U . . .
H116 H 0.5611 0.0730 0.5684 0.142 Uiso 1 1 calc R U . . .
C117 C 0.6221(6) 0.1155(6) 0.5195(5) 0.108(4) Uani 1 1 d D U . . .
H117 H 0.6387 0.0784 0.5113 0.130 Uiso 1 1 calc R U . . .
C118 C 0.6425(5) 0.1726(6) 0.4973(4) 0.091(3) Uani 1 1 d D U . . .
C119 C 0.6192(5) 0.2262(6) 0.5096(4) 0.093(4) Uani 1 1 d D U . . .
H119 H 0.6326 0.2661 0.4943 0.111 Uiso 1 1 calc R U . . .
C120 C 0.5750(6) 0.2200(7) 0.5455(5) 0.106(4) Uani 1 1 d D U . . .
H120 H 0.5588 0.2566 0.5545 0.127 Uiso 1 1 calc R U . . .
C121 C 0.6686(5) 0.1750(6) 0.4214(4) 0.091(4) Uani 1 1 d D U . . .
H121 H 0.6278 0.1705 0.4175 0.109 Uiso 1 1 calc R U . . .
C122 C 0.7133(5) 0.1792(6) 0.3840(4) 0.091(3) Uani 1 1 d D U . . .
C123 C 0.6999(5) 0.1801(7) 0.3394(4) 0.108(4) Uani 1 1 d D U . . .
H123 H 0.6593 0.1794 0.3317 0.130 Uiso 1 1 calc R U . . .
C124 C 0.7456(5) 0.1819(7) 0.3068(4) 0.108(4) Uani 1 1 d D U . . .
H124 H 0.7369 0.1830 0.2761 0.130 Uiso 1 1 calc R U . . .
C125 C 0.8039(5) 0.1823(6) 0.3184(4) 0.089(3) Uani 1 1 d D U . . .
C126 C 0.8131(5) 0.1849(5) 0.3622(4) 0.083(3) Uani 1 1 d D U . . .
H126 H 0.8531 0.1869 0.3701 0.100 Uiso 1 1 calc R U . . .
C127 C 0.8490(5) 0.2195(6) 0.2378(4) 0.090(3) Uani 1 1 d D U . . .
H127 H 0.8138 0.2530 0.2286 0.108 Uiso 1 1 calc R U . . .
C128 C 0.8545(5) 0.1779(6) 0.2847(4) 0.094(4) Uani 1 1 d D U . . .
C129 C 0.9073(6) 0.1314(6) 0.2979(4) 0.104(4) Uani 1 1 d D U . . .
H129 H 0.9139 0.1047 0.3302 0.124 Uiso 1 1 calc R U . . .
C130 C 0.9508(6) 0.1233(7) 0.2643(4) 0.114(4) Uani 1 1 d D U . . .
H130 H 0.9857 0.0894 0.2727 0.137 Uiso 1 1 calc R U . . .
C131 C 0.9418(5) 0.1660(6) 0.2183(4) 0.092(3) Uani 1 1 d D U . . .
C132 C 0.9822(6) 0.1632(6) 0.1792(4) 0.098(4) Uani 1 1 d D U . . .
H132 H 1.0200 0.1332 0.1841 0.117 Uiso 1 1 calc R U . . .
C133 C 1.0052(6) 0.2012(6) 0.0982(4) 0.093(4) Uani 1 1 d D U . . .
C134 C 1.0051(6) 0.1558(7) 0.0771(5) 0.117(4) Uani 1 1 d D U . . .
H134 H 0.9795 0.1245 0.0890 0.140 Uiso 1 1 calc R U . . .
C135 C 1.0421(7) 0.1559(7) 0.0388(5) 0.126(5) Uani 1 1 d D U . . .
H135 H 1.0408 0.1250 0.0241 0.151 Uiso 1 1 calc R U . . .
C136 C 1.0807(7) 0.1991(8) 0.0212(5) 0.120(4) Uani 1 1 d D U . . .
C137 C 1.0807(6) 0.2431(7) 0.0419(5) 0.117(4) Uani 1 1 d D U . . .
H137 H 1.1072 0.2737 0.0301 0.140 Uiso 1 1 calc R U . . .
C138 C 1.0433(6) 0.2453(6) 0.0799(5) 0.108(4) Uani 1 1 d D U . . .
H138 H 1.0440 0.2775 0.0935 0.130 Uiso 1 1 calc R U . . .
C139 C 1.1150(6) 0.1990(8) -0.0249(5) 0.143(5) Uani 1 1 d D U . . .
H13A H 1.1182 0.1559 -0.0279 0.172 Uiso 1 1 calc R U . . .
H13B H 1.0908 0.2314 -0.0523 0.172 Uiso 1 1 calc R U . . .
C140 C 1.1784(7) 0.2140(9) -0.0267(6) 0.179(6) Uani 1 1 d D U . . .
H14A H 1.1914 0.2306 -0.0602 0.215 Uiso 1 1 calc R U . . .
H14B H 1.1774 0.2484 -0.0131 0.215 Uiso 1 1 calc R U . . .
C141 C 1.2540(11) 0.1487(12) 0.0429(8) 0.223(8) Uani 1 1 d D U . . .
C142 C 1.3036(11) 0.0914(11) 0.0509(8) 0.242(9) Uani 1 1 d D U . . .
H142 H 1.3308 0.0729 0.0773 0.290 Uiso 1 1 calc R U . . .
C143 C 1.3039(11) 0.0698(12) 0.0147(9) 0.246(9) Uani 1 1 d D U . . .
H143 H 1.3310 0.0326 0.0123 0.295 Uiso 1 1 calc R U . . .
C144 C 1.2570(11) 0.1112(12) -0.0206(8) 0.217(8) Uani 1 1 d D U . . .
N25 N 0.6048(6) 0.7712(6) -0.0249(4) 0.159(4) Uani 1 1 d D U . . .
N26 N 0.5979(4) 0.6129(5) 0.1912(3) 0.084(3) Uani 1 1 d D U . . .
N27 N 0.6547(4) 0.5293(4) 0.2658(3) 0.075(2) Uani 1 1 d D U . . .
N28 N 0.7406(4) 0.2868(4) 0.4333(3) 0.075(2) Uani 1 1 d D U . . .
N29 N 0.7684(4) 0.2084(4) 0.5187(3) 0.076(3) Uani 1 1 d D U . . .
N30 N 0.8071(7) -0.0244(8) 0.7890(6) 0.299(9) Uani 1 1 d D U . . .
O17 O 0.5545(7) 0.7589(7) -0.0845(6) 0.281(10) Uani 1 1 d D U . . .
O18 O 0.6795(6) 0.7578(6) 0.0304(4) 0.169(4) Uani 1 1 d D U . . .
O19 O 0.7530(10) 0.0594(9) 0.8160(7) 0.405(17) Uani 1 1 d D U . . .
O20 O 0.8699(7) -0.1221(8) 0.7861(6) 0.283(9) Uani 1 1 d D U . . .
C145 C 0.5989(8) 0.7436(7) -0.0594(5) 0.196(7) Uani 1 1 d D U . . .
C146 C 0.6552(8) 0.6956(8) -0.0567(6) 0.199(7) Uani 1 1 d D U . . .
H146 H 0.6641 0.6693 -0.0758 0.239 Uiso 1 1 calc R U . . .
C147 C 0.6918(8) 0.6949(7) -0.0235(6) 0.179(7) Uani 1 1 d D U . . .
H147 H 0.7311 0.6680 -0.0149 0.214 Uiso 1 1 calc R U . . .
C148 C 0.6615(7) 0.7428(6) -0.0020(5) 0.163(6) Uani 1 1 d D U . . .
C149 C 0.5593(8) 0.8216(7) -0.0141(6) 0.172(6) Uani 1 1 d D U . . .
H14C H 0.5447 0.8565 -0.0442 0.206 Uiso 1 1 calc R U . . .
H14D H 0.5797 0.8408 0.0044 0.206 Uiso 1 1 calc R U . . .
C150 C 0.5047(7) 0.7975(8) 0.0133(5) 0.151(5) Uani 1 1 d D U . . .
H15A H 0.4837 0.7782 -0.0047 0.182 Uiso 1 1 calc R U . . .
H15B H 0.4753 0.8341 0.0180 0.182 Uiso 1 1 calc R U . . .
C151 C 0.5260(8) 0.7473(7) 0.0609(5) 0.137(5) Uani 1 1 d D U . . .
C152 C 0.5492(7) 0.6839(7) 0.0647(5) 0.134(5) Uani 1 1 d D U . . .
H152 H 0.5488 0.6711 0.0379 0.161 Uiso 1 1 calc R U . . .
C153 C 0.5735(7) 0.6379(7) 0.1083(4) 0.123(5) Uani 1 1 d D U . . .
H153 H 0.5898 0.5943 0.1111 0.147 Uiso 1 1 calc R U . . .
C154 C 0.5729(6) 0.6581(6) 0.1470(4) 0.106(4) Uani 1 1 d D U . . .
C155 C 0.5448(6) 0.7186(6) 0.1447(4) 0.111(4) Uani 1 1 d D U . . .
H155 H 0.5415 0.7305 0.1722 0.134 Uiso 1 1 calc R U . . .
C156 C 0.5204(6) 0.7639(7) 0.1007(5) 0.123(5) Uani 1 1 d D U . . .
H156 H 0.5000 0.8061 0.0989 0.147 Uiso 1 1 calc R U . . .
C157 C 0.5812(6) 0.5570(6) 0.2063(4) 0.094(4) Uani 1 1 d D U . . .
H157 H 0.5500 0.5484 0.1905 0.113 Uiso 1 1 calc R U . . .
C158 C 0.6121(5) 0.5077(6) 0.2483(4) 0.083(3) Uani 1 1 d D U . . .
C159 C 0.6015(5) 0.4458(6) 0.2687(4) 0.091(3) Uani 1 1 d D U . . .
H159 H 0.5725 0.4311 0.2552 0.109 Uiso 1 1 calc R U . . .
C160 C 0.6333(5) 0.4052(6) 0.3090(4) 0.094(4) Uani 1 1 d D U . . .
H160 H 0.6283 0.3614 0.3223 0.113 Uiso 1 1 calc R U . . .
C161 C 0.6722(5) 0.4276(5) 0.3300(4) 0.081(3) Uani 1 1 d D U . . .
C162 C 0.6823(5) 0.4900(5) 0.3068(4) 0.076(3) Uani 1 1 d D U . . .
H162 H 0.7102 0.5057 0.3205 0.091 Uiso 1 1 calc R U . . .
C163 C 0.7201(5) 0.3241(5) 0.3903(4) 0.074(3) Uani 1 1 d D U . . .
H163 H 0.7198 0.3043 0.3671 0.089 Uiso 1 1 calc R U . . .
C164 C 0.6992(5) 0.3897(5) 0.3772(4) 0.077(3) Uani 1 1 d D U . . .
C165 C 0.7036(6) 0.4192(6) 0.4103(4) 0.088(3) Uani 1 1 d D U . . .
H165 H 0.6932 0.4649 0.4020 0.106 Uiso 1 1 calc R U . . .
C166 C 0.7236(6) 0.3798(5) 0.4556(4) 0.086(3) Uani 1 1 d D U . . .
H166 H 0.7257 0.3985 0.4791 0.104 Uiso 1 1 calc R U . . .
C167 C 0.7403(5) 0.3142(5) 0.4669(4) 0.076(3) Uani 1 1 d D U . . .
C168 C 0.7549(5) 0.2679(5) 0.5138(4) 0.075(3) Uani 1 1 d D U . . .
H168 H 0.7545 0.2816 0.5402 0.090 Uiso 1 1 calc R U . . .
C169 C 0.7816(5) 0.1634(5) 0.5667(4) 0.080(3) Uani 1 1 d D U . . .
C170 C 0.8399(5) 0.1283(6) 0.5787(4) 0.089(3) Uani 1 1 d D U . . .
H170 H 0.8720 0.1334 0.5560 0.107 Uiso 1 1 calc R U . . .
C171 C 0.8504(6) 0.0863(6) 0.6235(4) 0.104(4) Uani 1 1 d D U . . .
H171 H 0.8905 0.0616 0.6319 0.125 Uiso 1 1 calc R U . . .
C172 C 0.8054(7) 0.0781(7) 0.6574(4) 0.123(5) Uani 1 1 d D U . . .
C173 C 0.7485(6) 0.1101(7) 0.6451(5) 0.115(4) Uani 1 1 d D U . . .
H173 H 0.7166 0.1026 0.6678 0.138 Uiso 1 1 calc R U . . .
C174 C 0.7349(6) 0.1545(6) 0.5996(4) 0.097(4) Uani 1 1 d D U . . .
H174 H 0.6945 0.1782 0.5913 0.117 Uiso 1 1 calc R U . . .
C175 C 0.8288(8) 0.0397(9) 0.7096(5) 0.175(6) Uani 1 1 d D U . . .
H17A H 0.8701 0.0136 0.7091 0.210 Uiso 1 1 calc R U . . .
H17B H 0.8323 0.0708 0.7254 0.210 Uiso 1 1 calc R U . . .
C176 C 0.7877(11) -0.0026(11) 0.7365(6) 0.240(7) Uani 1 1 d D U . . .
H17C H 0.7916 -0.0406 0.7263 0.287 Uiso 1 1 calc R U . . .
H17D H 0.7447 0.0208 0.7319 0.287 Uiso 1 1 calc R U . . .
C177 C 0.7868(8) 0.0067(10) 0.8226(8) 0.261(8) Uani 1 1 d D U . . .
C178 C 0.8158(9) -0.0392(10) 0.8688(7) 0.238(8) Uani 1 1 d D U . . .
H178 H 0.8115 -0.0330 0.8985 0.286 Uiso 1 1 calc R U . . .
C179 C 0.8487(9) -0.0906(10) 0.8601(7) 0.248(8) Uani 1 1 d D U . . .
H179 H 0.8715 -0.1267 0.8838 0.298 Uiso 1 1 calc R U . . .
C180 C 0.8462(7) -0.0856(9) 0.8093(8) 0.271(9) Uani 1 1 d D U . . .
N31 N 0.5916(10) 1.0738(8) 0.1145(8) 0.277(8) Uani 1 1 d D U . . .
N32 N 0.6890(5) 0.6957(5) 0.1762(4) 0.096(3) Uani 1 1 d D U . . .
N33 N 0.7180(4) 0.5778(5) 0.1797(3) 0.088(3) Uani 1 1 d D U . . .
N34 N 0.8173(4) 0.3316(5) 0.1415(3) 0.093(3) Uani 1 1 d D U . . .
N35 N 0.8303(5) 0.2240(5) 0.1243(4) 0.101(3) Uani 1 1 d D U . . .
N36 N 0.9001(7) 0.0075(7) 0.0191(6) 0.206(6) Uani 1 1 d D U . . .
O21 O 0.6664(10) 1.0850(10) 0.0569(9) 0.302(10) Uani 1 1 d D U . . .
O22 O 0.5196(12) 1.0903(10) 0.1687(10) 0.369(14) Uani 1 1 d D U . . .
O23 O 0.8280(8) -0.0066(8) -0.0263(6) 0.279(9) Uani 1 1 d D U . . .
O24 O 0.9770(8) 0.0445(8) 0.0448(7) 0.257(7) Uani 1 1 d D U . . .
C181 C 0.6342(14) 1.1079(11) 0.0834(10) 0.265(10) Uani 1 1 d D U . . .
C182 C 0.6211(14) 1.1730(10) 0.0853(10) 0.269(10) Uani 1 1 d D U . . .
H182 H 0.6386 1.2085 0.0656 0.323 Uiso 1 1 calc R U . . .
C183 C 0.5807(14) 1.1741(10) 0.1192(10) 0.281(10) Uani 1 1 d D U . . .
H183 H 0.5663 1.2107 0.1285 0.337 Uiso 1 1 calc R U . . .
C184 C 0.5610(14) 1.1108(11) 0.1407(11) 0.293(11) Uani 1 1 d D U . . .
C185 C 0.5918(11) 1.0047(8) 0.1252(9) 0.270(10) Uani 1 1 d D U . . .
H18A H 0.5984 0.9950 0.0955 0.324 Uiso 1 1 calc R U . . .
H18B H 0.5511 0.9954 0.1377 0.324 Uiso 1 1 calc R U . . .
C186 C 0.6403(11) 0.9607(7) 0.1606(8) 0.213(8) Uani 1 1 d D U . . .
H18C H 0.6301 0.9651 0.1919 0.255 Uiso 1 1 calc R U . . .
H18D H 0.6803 0.9742 0.1507 0.255 Uiso 1 1 calc R U . . .
C187 C 0.6458(10) 0.8904(7) 0.1652(7) 0.171(6) Uani 1 1 d D U . . .
C188 C 0.6331(10) 0.8729(8) 0.1284(6) 0.175(7) Uani 1 1 d D U . . .
H188 H 0.6155 0.9051 0.1001 0.210 Uiso 1 1 calc R U . . .
C189 C 0.6458(8) 0.8078(7) 0.1322(5) 0.139(5) Uani 1 1 d D U . . .
H189 H 0.6360 0.7951 0.1071 0.167 Uiso 1 1 calc R U . . .
C190 C 0.6732(7) 0.7623(6) 0.1735(5) 0.119(4) Uani 1 1 d D U . . .
C191 C 0.6908(8) 0.7785(7) 0.2096(5) 0.131(5) Uani 1 1 d D U . . .
H191 H 0.7114 0.7468 0.2369 0.158 Uiso 1 1 calc R U . . .
C192 C 0.6769(9) 0.8447(7) 0.2042(6) 0.155(6) Uani 1 1 d D U . . .
H192 H 0.6893 0.8580 0.2282 0.186 Uiso 1 1 calc R U . . .
C193 C 0.7195(6) 0.6865(6) 0.1402(5) 0.113(4) Uani 1 1 d D U . . .
H193 H 0.7312 0.7216 0.1149 0.135 Uiso 1 1 calc R U . . .
C194 C 0.7350(6) 0.6215(6) 0.1398(5) 0.102(4) Uani 1 1 d D U . . .
C195 C 0.7636(7) 0.6030(7) 0.1038(5) 0.131(5) Uani 1 1 d D U . . .
H195 H 0.7753 0.6346 0.0759 0.157 Uiso 1 1 calc R U . . .
C196 C 0.7753(8) 0.5397(7) 0.1080(5) 0.131(5) Uani 1 1 d D U . . .
H196 H 0.7981 0.5266 0.0842 0.158 Uiso 1 1 calc R U . . .
C197 C 0.7549(6) 0.4954(6) 0.1458(5) 0.107(4) Uani 1 1 d D U . . .
C198 C 0.7293(5) 0.5161(6) 0.1818(4) 0.092(3) Uani 1 1 d D U . . .
H198 H 0.7189 0.4843 0.2102 0.110 Uiso 1 1 calc R U . . .
C199 C 0.8133(5) 0.3903(6) 0.1444(4) 0.092(4) Uani 1 1 d D U . . .
H199 H 0.8499 0.4058 0.1451 0.111 Uiso 1 1 calc R U . . .
C200 C 0.7574(6) 0.4290(6) 0.1465(5) 0.104(4) Uani 1 1 d D U . . .
C201 C 0.7048(6) 0.4054(7) 0.1478(6) 0.139(5) Uani 1 1 d D U . . .
H201 H 0.6662 0.4293 0.1526 0.167 Uiso 1 1 calc R U . . .
C202 C 0.7086(6) 0.3460(8) 0.1420(7) 0.147(6) Uani 1 1 d D U . . .
H202 H 0.6726 0.3298 0.1409 0.177 Uiso 1 1 calc R U . . .
C203 C 0.7647(6) 0.3120(7) 0.1379(5) 0.115(4) Uani 1 1 d D U . . .
C204 C 0.7754(6) 0.2511(7) 0.1288(6) 0.128(5) Uani 1 1 d D U . . .
H204 H 0.7419 0.2319 0.1264 0.154 Uiso 1 1 calc R U . . .
C205 C 0.8355(7) 0.1655(7) 0.1128(5) 0.121(4) Uani 1 1 d D U . . .
C206 C 0.8081(9) 0.1695(7) 0.0713(5) 0.155(6) Uani 1 1 d D U . . .
H206 H 0.7892 0.2101 0.0495 0.186 Uiso 1 1 calc R U . . .
C207 C 0.8092(10) 0.1134(8) 0.0630(6) 0.175(7) Uani 1 1 d D U . . .
H207 H 0.7905 0.1147 0.0351 0.211 Uiso 1 1 calc R U . . .
C208 C 0.8373(10) 0.0543(8) 0.0948(7) 0.168(6) Uani 1 1 d D U . . .
C209 C 0.8633(9) 0.0502(8) 0.1354(6) 0.166(6) Uani 1 1 d D U . . .
H209 H 0.8816 0.0094 0.1573 0.199 Uiso 1 1 calc R U . . .
C210 C 0.8625(8) 0.1074(7) 0.1443(6) 0.142(5) Uani 1 1 d D U . . .
H210 H 0.8808 0.1057 0.1725 0.171 Uiso 1 1 calc R U . . .
C211 C 0.8284(9) -0.0089(8) 0.0877(7) 0.185(6) Uani 1 1 d D U . . .
H21A H 0.8192 -0.0407 0.1186 0.222 Uiso 1 1 calc R U . . .
H21B H 0.7931 0.0010 0.0662 0.222 Uiso 1 1 calc R U . . .
C212 C 0.8848(9) -0.0375(8) 0.0672(6) 0.194(7) Uani 1 1 d D U . . .
H21C H 0.8788 -0.0786 0.0644 0.233 Uiso 1 1 calc R U . . .
H21D H 0.9197 -0.0477 0.0891 0.233 Uiso 1 1 calc R U . . .
C213 C 0.8677(8) 0.0234(8) -0.0242(7) 0.261(9) Uani 1 1 d D U . . .
C214 C 0.8927(10) 0.0779(10) -0.0591(7) 0.285(11) Uani 1 1 d D U . . .
H214 H 0.8802 0.0992 -0.0912 0.342 Uiso 1 1 calc R U . . .
C215 C 0.9354(10) 0.0917(9) -0.0378(8) 0.266(10) Uani 1 1 d D U . . .
H215 H 0.9582 0.1250 -0.0529 0.319 Uiso 1 1 calc R U . . .
C216 C 0.9433(7) 0.0493(8) 0.0120(8) 0.234(8) Uani 1 1 d D U . . .
P1 P 0.85734(17) 0.3710(2) 0.28824(14) 0.1004(12) Uani 1 1 d D . . . .
F1 F 0.8928(7) 0.3156(7) 0.2709(6) 0.142(4) Uani 0.525(6) 1 d D U P A 1
F2 F 0.9172(7) 0.3787(8) 0.3067(5) 0.137(4) Uani 0.525(6) 1 d D U P A 1
F3 F 0.8413(7) 0.3231(7) 0.3359(5) 0.134(4) Uani 0.525(6) 1 d D U P A 1
F4 F 0.7947(6) 0.3668(8) 0.2647(5) 0.145(4) Uani 0.525(6) 1 d D U P A 1
F5 F 0.8199(7) 0.4303(7) 0.2998(6) 0.150(5) Uani 0.525(6) 1 d D U P A 1
F6 F 0.8708(7) 0.4222(8) 0.2352(5) 0.151(4) Uani 0.525(6) 1 d D U P A 1
F1' F 0.8997(9) 0.2994(8) 0.3116(7) 0.145(4) Uani 0.475(6) 1 d D U P A 2
F2' F 0.9177(8) 0.3977(10) 0.2876(7) 0.131(4) Uani 0.475(6) 1 d D U P A 2
F3' F 0.8441(8) 0.3787(11) 0.3399(6) 0.146(4) Uani 0.475(6) 1 d D U P A 2
F4' F 0.7987(8) 0.3365(9) 0.2957(8) 0.148(5) Uani 0.475(6) 1 d D U P A 2
F5' F 0.8160(9) 0.4369(8) 0.2683(7) 0.142(4) Uani 0.475(6) 1 d D U P A 2
F6' F 0.8699(8) 0.3613(11) 0.2406(6) 0.132(4) Uani 0.475(6) 1 d D U P A 2
P2 P 0.1241(2) 0.4308(2) 0.01509(16) 0.1291(13) Uani 1 1 d D U . . .
F7 F 0.1891(6) 0.4453(8) 0.0140(6) 0.143(3) Uani 0.684(9) 1 d D U P B 1
F8 F 0.1089(7) 0.4788(6) -0.0393(4) 0.138(3) Uani 0.684(9) 1 d D U P B 1
F9 F 0.0909(6) 0.4855(7) 0.0334(5) 0.138(3) Uani 0.684(9) 1 d D U P B 1
F10 F 0.0592(6) 0.4077(8) 0.0166(5) 0.133(3) Uani 0.684(9) 1 d D U P B 1
F11 F 0.1329(7) 0.3787(7) 0.0670(4) 0.139(3) Uani 0.684(9) 1 d D U P B 1
F12 F 0.1549(8) 0.3746(7) -0.0058(5) 0.138(3) Uani 0.684(9) 1 d D U P B 1
F7' F 0.1516(14) 0.4903(11) -0.0226(9) 0.140(4) Uani 0.316(9) 1 d D U P B 2
F8' F 0.0596(10) 0.4558(15) -0.0067(10) 0.135(3) Uani 0.316(9) 1 d D U P B 2
F9' F 0.1081(14) 0.4735(13) 0.0512(9) 0.136(3) Uani 0.316(9) 1 d D U P B 2
F10' F 0.1033(14) 0.3745(13) 0.0562(10) 0.137(4) Uani 0.316(9) 1 d D U P B 2
F11' F 0.1922(10) 0.4068(15) 0.0437(10) 0.141(4) Uani 0.316(9) 1 d D U P B 2
F12' F 0.1481(16) 0.3908(14) -0.0164(10) 0.136(3) Uani 0.316(9) 1 d D U P B 2
P3 P 0.05991(18) 0.3712(2) 0.57111(16) 0.1116(12) Uani 1 1 d D U . . .
F13 F 0.1343(6) 0.3693(8) 0.5754(6) 0.117(3) Uani 0.550(12) 1 d D U P C 1
F14 F 0.0719(8) 0.3511(9) 0.5259(5) 0.117(3) Uani 0.550(12) 1 d D U P C 1
F15 F 0.0553(7) 0.4460(7) 0.5399(6) 0.125(3) Uani 0.550(12) 1 d D U P C 1
F16 F -0.0105(6) 0.3751(8) 0.5684(7) 0.117(3) Uani 0.550(12) 1 d D U P C 1
F17 F 0.0489(8) 0.3879(9) 0.6191(5) 0.117(3) Uani 0.550(12) 1 d D U P C 1
F18 F 0.0708(8) 0.2958(7) 0.6041(6) 0.129(3) Uani 0.550(12) 1 d D U P C 1
F13' F 0.1291(7) 0.3377(10) 0.5856(7) 0.120(3) Uani 0.450(12) 1 d D U P C 2
F14' F 0.0761(8) 0.4229(9) 0.5225(6) 0.121(3) Uani 0.450(12) 1 d D U P C 2
F15' F 0.0570(9) 0.4192(9) 0.5994(8) 0.117(3) Uani 0.450(12) 1 d D U P C 2
F16' F -0.0125(7) 0.4020(10) 0.5574(8) 0.114(3) Uani 0.450(12) 1 d D U P C 2
F17' F 0.0377(9) 0.3158(9) 0.6154(6) 0.128(3) Uani 0.450(12) 1 d D U P C 2
F18' F 0.0595(10) 0.3222(9) 0.5417(7) 0.120(3) Uani 0.450(12) 1 d D U P C 2
P4 P 0.0396(2) 0.0365(2) 0.58028(16) 0.1184(12) Uani 1 1 d D U . . .
F20 F 0.0074(4) 0.0130(4) 0.6307(3) 0.147(3) Uani 1 1 d D U . . .
F24 F 0.0730(4) 0.0590(4) 0.5305(3) 0.133(2) Uani 1 1 d D U . . .
F19 F -0.0140(6) 0.0994(7) 0.5628(5) 0.128(3) Uani 0.700(9) 1 d D U P D 1
F21 F 0.0023(7) 0.0031(7) 0.5553(5) 0.132(3) Uani 0.700(9) 1 d D U P D 1
F22 F 0.0903(7) -0.0297(7) 0.5960(5) 0.130(3) Uani 0.700(9) 1 d D U P D 1
F23 F 0.0791(6) 0.0702(7) 0.6026(4) 0.135(3) Uani 0.700(9) 1 d D U P D 1
F19' F 0.0139(15) 0.1111(14) 0.5692(13) 0.128(4) Uani 0.300(9) 1 d D U P D 2
F21' F -0.0260(13) 0.0365(17) 0.5609(11) 0.129(4) Uani 0.300(9) 1 d D U P D 2
F22' F 0.0497(16) -0.0398(13) 0.5867(11) 0.126(3) Uani 0.300(9) 1 d D U P D 2
F23' F 0.1092(12) 0.0142(18) 0.6040(10) 0.132(4) Uani 0.300(9) 1 d D U P D 2
P5 P 0.3572(2) 0.5963(3) 0.4255(2) 0.1289(16) Uani 1 1 d D . . . .
F25 F 0.3315(8) 0.5397(10) 0.4136(9) 0.145(5) Uani 0.574(13) 1 d D U P E 1
F26 F 0.2871(7) 0.6190(10) 0.4379(9) 0.130(5) Uani 0.574(13) 1 d D U P E 1
F27 F 0.3551(9) 0.5428(10) 0.4846(7) 0.160(5) Uani 0.574(13) 1 d D U P E 1
F28 F 0.4201(7) 0.5578(10) 0.4224(8) 0.153(4) Uani 0.574(13) 1 d D U P E 1
F29 F 0.3517(10) 0.6354(13) 0.3747(8) 0.156(5) Uani 0.574(13) 1 d D U P E 1
F30 F 0.3751(7) 0.6393(9) 0.4528(7) 0.131(4) Uani 0.574(13) 1 d D U P E 1
F25' F 0.3293(11) 0.6290(16) 0.3690(9) 0.147(7) Uani 0.426(13) 1 d D U P E 2
F26' F 0.2916(9) 0.5977(15) 0.4413(12) 0.140(5) Uani 0.426(13) 1 d D U P E 2
F27' F 0.3596(12) 0.5278(12) 0.4198(12) 0.155(5) Uani 0.426(13) 1 d D U P E 2
F28' F 0.4207(9) 0.6045(15) 0.3964(9) 0.152(5) Uani 0.426(13) 1 d D U P E 2
F29' F 0.3566(11) 0.6700(11) 0.4196(10) 0.149(5) Uani 0.426(13) 1 d D U P E 2
F30' F 0.3847(11) 0.5583(13) 0.4728(9) 0.156(5) Uani 0.426(13) 1 d D U P E 2
P6 P 0.0287(5) 0.7637(5) 0.1553(4) 0.252(4) Uani 1 1 d D U . . .
F31 F 0.0947(10) 0.7776(12) 0.1261(8) 0.228(6) Uiso 0.585(10) 1 d D U P F 1
F32 F 0.0511(10) 0.7913(11) 0.1984(8) 0.238(5) Uiso 0.585(10) 1 d D U P F 1
F33 F -0.0206(10) 0.7360(11) 0.1941(8) 0.227(6) Uiso 0.585(10) 1 d D U P F 1
F34 F 0.0157(11) 0.7221(10) 0.1253(8) 0.229(5) Uiso 0.585(10) 1 d D U P F 1
F35 F 0.0821(10) 0.6905(9) 0.1905(8) 0.234(6) Uiso 0.585(10) 1 d D U P F 1
F36 F -0.0102(11) 0.8268(10) 0.1298(8) 0.236(5) Uiso 0.585(10) 1 d D U P F 1
F31' F 0.0774(13) 0.8111(14) 0.1323(11) 0.236(5) Uiso 0.415(10) 1 d D U P F 2
F32' F 0.0454(14) 0.7466(16) 0.2071(9) 0.235(5) Uiso 0.415(10) 1 d D U P F 2
F33' F -0.0356(12) 0.7345(14) 0.1694(12) 0.226(6) Uiso 0.415(10) 1 d D U P F 2
F34' F -0.0043(14) 0.7920(15) 0.0961(9) 0.233(6) Uiso 0.415(10) 1 d D U P F 2
F35' F 0.0639(15) 0.7024(13) 0.1469(12) 0.229(5) Uiso 0.415(10) 1 d D U P F 2
F36' F -0.0221(13) 0.8366(12) 0.1572(12) 0.240(6) Uiso 0.415(10) 1 d D U P F 2
P7 P 0.5825(5) 0.2848(7) 0.2274(4) 0.163(5) Uani 0.5 1 d D . P . .
F37 F 0.5764(11) 0.2936(10) 0.2743(8) 0.189(8) Uiso 0.5 1 d D . P . .
F38 F 0.5136(11) 0.2937(10) 0.2213(8) 0.179(8) Uiso 0.5 1 d D . P . .
F39 F 0.6013(13) 0.2141(12) 0.2521(9) 0.210(10) Uiso 0.5 1 d D . P . .
F40 F 0.6525(14) 0.2858(13) 0.2330(11) 0.239(11) Uiso 0.5 1 d D . P . .
F41 F 0.5898(10) 0.2721(9) 0.1778(7) 0.172(7) Uiso 0.5 1 d D . P . .
F42 F 0.5778(10) 0.3617(9) 0.1970(7) 0.162(7) Uiso 0.5 1 d D . P . .
P8 P 0.5000 0.0000 0.0000 0.168(3) Uani 1 2 d DS . P . .
F43 F 0.5281(8) -0.0684(7) 0.0372(5) 0.260(7) Uani 1 1 d D U . . .
F44 F 0.5537(9) 0.0332(10) 0.0017(8) 0.327(10) Uani 1 1 d D U . . .
F45 F 0.4706(9) 0.0191(8) 0.0430(6) 0.275(8) Uani 1 1 d D U . . .
N1S N 0.5530(12) 0.3025(12) 0.3960(10) 0.282(12) Uiso 1 1 d D U . . .
C1S C 0.5171(13) 0.2698(14) 0.4097(11) 0.252(12) Uiso 1 1 d D U . . .
C2S C 0.4673(11) 0.2389(11) 0.4388(9) 0.223(10) Uiso 1 1 d D U . . .
H2SA H 0.4486 0.2177 0.4214 0.335 Uiso 1 1 calc R U . . .
H2SB H 0.4361 0.2722 0.4454 0.335 Uiso 1 1 calc R U . . .
H2SC H 0.4846 0.2067 0.4688 0.335 Uiso 1 1 calc R U . . .
N2S N 0.1819(13) 0.2456(12) 0.7199(10) 0.268(10) Uiso 1 1 d D U . . .
C3S C 0.1312(15) 0.2436(19) 0.7147(15) 0.320(17) Uiso 1 1 d D U . . .
C4S C 0.0650(13) 0.2428(15) 0.7177(12) 0.302(15) Uiso 1 1 d D U . . .
H4SA H 0.0548 0.2199 0.6977 0.452 Uiso 1 1 calc R U . . .
H4SB H 0.0420 0.2874 0.7068 0.452 Uiso 1 1 calc R U . . .
H4SC H 0.0542 0.2206 0.7506 0.452 Uiso 1 1 calc R U . . .
N3S N 0.5364(14) 0.4339(12) 0.4430(8) 0.296(12) Uiso 1 1 d D U . . .
C5S C 0.5464(14) 0.4668(13) 0.4036(9) 0.234(11) Uiso 1 1 d D U . . .
C6S C 0.5541(9) 0.5007(9) 0.3552(7) 0.167(7) Uiso 1 1 d D U . . .
H6S1 H 0.5138 0.5192 0.3398 0.251 Uiso 1 1 calc R U . . .
H6S2 H 0.5773 0.4708 0.3403 0.251 Uiso 1 1 calc R U . . .
H6S3 H 0.5766 0.5355 0.3516 0.251 Uiso 1 1 calc R U . . .
N4S N 0.3080(12) 0.6688(11) 0.2223(9) 0.260(10) Uiso 1 1 d D U . . .
C7S C 0.3470(15) 0.6700(15) 0.1939(11) 0.276(14) Uiso 1 1 d D U . . .
C8S C 0.3926(12) 0.6611(11) 0.1578(9) 0.228(10) Uiso 1 1 d D U . . .
H8S1 H 0.3767 0.6398 0.1389 0.342 Uiso 1 1 calc R U . . .
H8S2 H 0.4309 0.6341 0.1735 0.342 Uiso 1 1 calc R U . . .
H8S3 H 0.4007 0.7034 0.1369 0.342 Uiso 1 1 calc R U . . .
N5S N 0.582(3) 0.382(3) -0.0243(17) 0.34(3) Uiso 0.5 1 d D U P . .
C9S C 0.609(3) 0.349(3) 0.0110(16) 0.25(2) Uiso 0.5 1 d D U P . .
C10S C 0.6511(14) 0.3177(13) 0.0499(11) 0.117(9) Uiso 0.5 1 d D U P . .
H10E H 0.6288 0.2964 0.0784 0.175 Uiso 0.5 1 calc R U P . .
H10F H 0.6706 0.3499 0.0555 0.175 Uiso 0.5 1 calc R U P . .
H10G H 0.6826 0.2853 0.0426 0.175 Uiso 0.5 1 calc R U P . .
N6S N 0.663(2) 1.2316(19) -0.0464(18) 0.27(2) Uiso 0.5 1 d D U P . .
C11S C 0.670(3) 1.186(2) -0.0580(18) 0.23(2) Uiso 0.5 1 d D U P . .
C12S C 0.679(2) 1.1206(18) -0.0584(15) 0.186(16) Uiso 0.5 1 d D U P . .
H12A H 0.7179 1.1044 -0.0698 0.279 Uiso 0.5 1 d R U P . .
H12B H 0.6477 1.1288 -0.0814 0.279 Uiso 0.5 1 d R U P . .
H12C H 0.6696 1.0891 -0.0290 0.279 Uiso 0.5 1 d R U P . .
N7S N 0.8238(7) 0.4765(7) 0.4354(5) 0.157(5) Uiso 1 1 d D U . . .
C13S C 0.8273(8) 0.4745(7) 0.4743(6) 0.130(5) Uiso 1 1 d D U . . .
C14S C 0.8347(8) 0.4692(7) 0.5225(5) 0.131(5) Uiso 1 1 d D U . . .
H14E H 0.8582 0.5014 0.5233 0.197 Uiso 1 1 calc R U . . .
H14F H 0.8567 0.4257 0.5405 0.197 Uiso 1 1 calc R U . . .
H14G H 0.7943 0.4770 0.5366 0.197 Uiso 1 1 calc R U . . .
N8S N 1.0110(14) 1.0089(14) 0.2189(11) 0.162(11) Uiso 0.5 1 d D U P . .
C15S C 1.0226(15) 0.9729(15) 0.1996(12) 0.132(11) Uiso 0.5 1 d D U P . .
C16S C 1.045(2) 0.9252(18) 0.1777(15) 0.192(16) Uiso 0.5 1 d D U P . .
H16A H 1.0870 0.9034 0.1892 0.288 Uiso 0.5 1 calc R U P . .
H16B H 1.0461 0.9465 0.1432 0.288 Uiso 0.5 1 calc R U P . .
H16C H 1.0185 0.8932 0.1857 0.288 Uiso 0.5 1 calc R U P . .
O1A O 0.2514(13) 0.0006(12) 0.7316(10) 0.220(12) Uiso 0.5 1 d D U P . .
C2A C 0.1985(15) 0.0034(19) 0.7035(13) 0.216(17) Uiso 0.5 1 d D U P . .
H1A H 0.1848 -0.0392 0.7178 0.259 Uiso 0.5 1 calc R U P . .
C3A C 0.1467(16) 0.053(2) 0.7054(16) 0.23(2) Uiso 0.5 1 d D U P . .
H2A1 H 0.1130 0.0524 0.6861 0.352 Uiso 0.5 1 calc R U P . .
H2A2 H 0.1332 0.0440 0.7383 0.352 Uiso 0.5 1 calc R U P . .
H2A3 H 0.1587 0.0953 0.6930 0.352 Uiso 0.5 1 calc R U P . .
C4A C 0.2230(16) 0.0069(16) 0.6561(11) 0.167(14) Uiso 0.5 1 d D U P . .
H3AA H 0.2578 -0.0289 0.6594 0.250 Uiso 0.5 1 calc R U P . .
H3AB H 0.1908 0.0035 0.6369 0.250 Uiso 0.5 1 calc R U P . .
H3AC H 0.2366 0.0483 0.6407 0.250 Uiso 0.5 1 calc R U P . .
C5A C 0.2967(15) -0.0590(16) 0.7411(14) 0.223(18) Uiso 0.5 1 d D U P . .
H4A H 0.2934 -0.0781 0.7162 0.268 Uiso 0.5 1 calc R U P . .
C6A C 0.2834(17) -0.1056(14) 0.7883(12) 0.170(14) Uiso 0.5 1 d D U P . .
H5AA H 0.3135 -0.1460 0.7952 0.256 Uiso 0.5 1 calc R U P . .
H5AB H 0.2858 -0.0867 0.8128 0.256 Uiso 0.5 1 calc R U P . .
H5AC H 0.2421 -0.1146 0.7880 0.256 Uiso 0.5 1 calc R U P . .
C7A C 0.3591(15) -0.047(2) 0.7411(17) 0.24(2) Uiso 0.5 1 d D U P . .
H6A1 H 0.3887 -0.0874 0.7475 0.365 Uiso 0.5 1 calc R U P . .
H6A2 H 0.3677 -0.0160 0.7100 0.365 Uiso 0.5 1 calc R U P . .
H6A3 H 0.3627 -0.0282 0.7656 0.365 Uiso 0.5 1 calc R U P . .

loop_
_atom_site_aniso_label
_atom_site_aniso_U_11
_atom_site_aniso_U_22
_atom_site_aniso_U_33
_atom_site_aniso_U_23
_atom_site_aniso_U_13
_atom_site_aniso_U_12
Fe1 0.0544(12) 0.1159(15) 0.0642(13) -0.0413(11) 0.0000(10) -0.0186(10)
Fe2 0.0577(12) 0.1041(14) 0.0667(13) -0.0391(11) 0.0038(10) -0.0179(10)
Fe3 0.0593(13) 0.1210(15) 0.0659(13) -0.0397(12) -0.0014(10) -0.0049(11)
Fe4 0.0715(14) 0.1386(17) 0.0668(14) -0.0564(13) 0.0044(11) -0.0207(12)
N1 0.101(7) 0.102(7) 0.118(8) -0.035(6) 0.001(6) -0.028(6)
N2 0.072(4) 0.083(4) 0.076(5) -0.031(3) 0.003(4) -0.008(4)
N3 0.056(6) 0.117(7) 0.063(6) -0.036(6) 0.010(5) -0.022(5)
N4 0.046(6) 0.112(7) 0.056(6) -0.032(5) 0.007(4) -0.013(5)
N5 0.066(4) 0.085(4) 0.068(4) -0.028(3) -0.007(4) -0.010(3)
N6 0.133(8) 0.131(8) 0.126(8) -0.075(6) -0.008(6) -0.029(6)
O1 0.079(6) 0.145(8) 0.142(8) -0.053(7) 0.006(6) -0.026(5)
O2 0.145(9) 0.175(9) 0.154(9) -0.073(8) -0.007(7) -0.053(8)
O3 0.242(14) 0.176(10) 0.153(10) -0.044(8) -0.028(9) -0.019(9)
O4 0.111(8) 0.166(9) 0.117(8) -0.070(6) 0.013(6) -0.031(6)
C1 0.105(9) 0.115(10) 0.139(11) -0.050(9) 0.016(8) -0.025(8)
C2 0.124(9) 0.147(11) 0.149(11) -0.052(10) 0.018(8) -0.033(9)
C3 0.153(11) 0.162(12) 0.149(11) -0.075(10) 0.015(9) -0.034(10)
C4 0.125(9) 0.120(10) 0.147(11) -0.057(9) 0.014(8) -0.040(9)
C5 0.086(9) 0.104(8) 0.150(11) -0.047(8) 0.009(8) -0.021(7)
C6 0.090(9) 0.101(8) 0.152(11) -0.033(8) -0.003(8) -0.026(6)
C7 0.062(8) 0.104(7) 0.132(10) -0.045(7) -0.003(8) -0.020(6)
C8 0.104(10) 0.121(9) 0.113(9) -0.045(7) 0.017(7) -0.033(7)
C9 0.095(9) 0.120(9) 0.097(8) -0.048(7) 0.023(7) -0.046(7)
C10 0.078(8) 0.098(8) 0.086(8) -0.040(7) 0.003(6) -0.017(6)
C11 0.102(10) 0.121(9) 0.102(8) -0.052(7) 0.007(7) -0.038(7)
C12 0.077(9) 0.115(9) 0.113(8) -0.044(7) -0.008(7) -0.024(7)
C13 0.063(7) 0.110(7) 0.073(8) -0.038(6) 0.000(6) -0.009(6)
C14 0.069(7) 0.116(8) 0.066(8) -0.043(6) 0.013(6) -0.018(6)
C15 0.068(7) 0.109(7) 0.085(9) -0.031(7) 0.012(6) -0.010(6)
C16 0.065(7) 0.123(8) 0.080(9) -0.034(7) 0.013(6) -0.026(6)
C17 0.040(6) 0.119(7) 0.067(7) -0.036(6) -0.002(6) -0.016(5)
C18 0.064(7) 0.117(7) 0.055(7) -0.041(6) 0.005(6) -0.019(6)
C19 0.057(7) 0.125(8) 0.066(7) -0.047(6) 0.002(6) -0.025(6)
C20 0.050(7) 0.115(7) 0.061(7) -0.032(6) 0.005(5) -0.020(5)
C21 0.048(7) 0.124(8) 0.064(7) -0.033(6) 0.010(6) -0.026(6)
C22 0.068(8) 0.119(8) 0.069(7) -0.038(6) 0.014(6) -0.021(6)
C23 0.065(7) 0.109(7) 0.061(7) -0.034(6) 0.002(6) -0.022(6)
C24 0.053(7) 0.113(7) 0.066(7) -0.042(6) 0.004(6) -0.013(6)
C25 0.073(6) 0.093(6) 0.065(6) -0.037(5) 0.006(5) -0.018(5)
C26 0.073(7) 0.113(8) 0.113(10) -0.042(7) -0.006(7) -0.025(6)
C27 0.089(8) 0.131(8) 0.100(10) -0.058(7) 0.000(7) -0.033(7)
C28 0.111(9) 0.122(8) 0.072(9) -0.044(7) 0.009(7) -0.042(7)
C29 0.109(9) 0.110(8) 0.103(10) -0.027(7) 0.001(8) -0.033(7)
C30 0.087(8) 0.104(7) 0.100(9) -0.029(7) 0.003(7) -0.028(6)
C31 0.135(10) 0.147(9) 0.096(9) -0.057(8) 0.015(8) -0.057(8)
C32 0.117(9) 0.152(10) 0.119(10) -0.074(8) 0.004(8) -0.045(8)
C33 0.141(11) 0.153(12) 0.166(11) -0.064(9) -0.015(9) -0.025(9)
C34 0.155(11) 0.166(13) 0.177(13) -0.078(10) -0.029(9) 0.002(9)
C35 0.124(10) 0.165(13) 0.182(12) -0.092(10) -0.002(9) -0.020(8)
C36 0.106(10) 0.122(10) 0.144(10) -0.079(8) 0.005(8) -0.028(7)
N7 0.080(8) 0.178(9) 0.118(7) -0.068(7) 0.002(6) -0.027(7)
N8 0.064(5) 0.103(6) 0.065(6) -0.035(5) 0.003(4) -0.022(4)
N9 0.050(5) 0.113(6) 0.066(6) -0.042(5) -0.005(5) -0.011(5)
N10 0.061(6) 0.093(6) 0.062(6) -0.024(5) 0.003(5) -0.016(5)
N11 0.069(6) 0.117(7) 0.061(6) -0.030(6) -0.003(5) 0.002(5)
N12 0.104(9) 0.158(8) 0.117(8) -0.032(7) 0.012(7) -0.002(7)
O5 0.103(8) 0.190(9) 0.127(8) -0.059(7) 0.011(7) -0.029(7)
O6 0.142(10) 0.183(9) 0.127(9) -0.058(7) 0.007(7) -0.046(8)
O7 0.222(15) 0.201(11) 0.184(11) -0.083(9) 0.089(11) -0.065(10)
O8 0.224(15) 0.214(12) 0.163(11) -0.073(9) 0.026(10) -0.016(10)
C37 0.099(11) 0.184(11) 0.118(10) -0.064(9) -0.001(9) -0.026(9)
C38 0.135(13) 0.189(11) 0.114(10) -0.069(9) 0.015(9) -0.042(10)
C39 0.159(14) 0.194(13) 0.123(10) -0.082(9) 0.024(9) -0.058(11)
C40 0.107(12) 0.177(11) 0.129(10) -0.073(9) 0.008(9) -0.024(9)
C41 0.078(8) 0.203(12) 0.138(11) -0.088(10) 0.007(7) -0.018(8)
C42 0.079(8) 0.185(12) 0.118(10) -0.081(9) 0.013(6) -0.031(7)
C43 0.073(7) 0.161(10) 0.089(9) -0.067(8) 0.015(6) -0.032(6)
C44 0.072(8) 0.137(9) 0.081(9) -0.042(7) 0.006(7) -0.015(6)
C45 0.076(7) 0.132(8) 0.079(9) -0.047(7) 0.009(6) -0.025(6)
C46 0.067(6) 0.131(9) 0.055(7) -0.040(7) 0.005(5) -0.024(6)
C47 0.068(7) 0.141(9) 0.101(10) -0.063(8) 0.008(7) -0.030(6)
C48 0.076(8) 0.152(9) 0.109(10) -0.057(8) 0.009(7) -0.031(7)
C49 0.065(6) 0.123(9) 0.076(8) -0.036(7) 0.012(6) -0.016(6)
C50 0.073(6) 0.126(9) 0.053(7) -0.028(6) 0.003(5) -0.011(6)
C51 0.079(8) 0.154(10) 0.082(8) -0.014(7) 0.010(6) -0.004(7)
C52 0.073(8) 0.162(10) 0.080(8) -0.007(7) 0.004(6) -0.003(7)
C53 0.055(6) 0.136(9) 0.067(7) -0.035(7) -0.008(5) -0.007(6)
C54 0.059(7) 0.113(8) 0.054(7) -0.031(6) -0.007(5) -0.010(6)
C55 0.058(7) 0.118(9) 0.058(7) -0.029(6) 0.000(5) -0.007(6)
C56 0.061(6) 0.114(8) 0.056(7) -0.030(6) -0.005(5) -0.008(5)
C57 0.070(7) 0.144(10) 0.071(7) -0.047(7) -0.013(6) -0.008(7)
C58 0.068(7) 0.137(10) 0.079(8) -0.048(7) -0.002(6) -0.004(7)
C59 0.070(6) 0.095(8) 0.053(7) -0.016(6) 0.004(5) -0.013(6)
C60 0.067(6) 0.125(9) 0.055(7) -0.032(7) 0.006(5) -0.007(6)
C61 0.067(6) 0.120(8) 0.062(7) -0.036(7) 0.009(6) -0.014(6)
C62 0.060(7) 0.124(8) 0.102(10) -0.047(8) 0.006(7) -0.009(6)
C63 0.083(8) 0.118(8) 0.100(10) -0.042(7) 0.001(7) -0.005(6)
C64 0.070(7) 0.110(8) 0.091(9) -0.025(7) 0.026(6) -0.014(6)
C65 0.075(7) 0.129(9) 0.092(9) -0.035(8) 0.016(7) -0.023(6)
C66 0.068(7) 0.117(8) 0.072(8) -0.028(7) 0.010(6) -0.014(6)
C67 0.100(8) 0.135(9) 0.122(10) -0.034(8) 0.009(7) -0.004(7)
C68 0.097(10) 0.150(10) 0.129(11) -0.025(8) 0.005(8) 0.001(7)
C69 0.165(15) 0.169(12) 0.144(12) -0.046(10) 0.047(10) -0.042(11)
C70 0.221(18) 0.220(13) 0.158(14) -0.068(10) 0.063(12) -0.073(12)
C71 0.211(17) 0.223(14) 0.150(12) -0.058(10) 0.060(12) -0.058(13)
C72 0.171(15) 0.183(13) 0.131(11) -0.043(10) 0.030(10) -0.030(11)
N13 0.088(7) 0.159(9) 0.135(8) -0.081(7) -0.021(6) -0.017(6)
N14 0.046(5) 0.113(7) 0.072(6) -0.033(5) 0.004(5) -0.019(5)
N15 0.063(6) 0.114(6) 0.065(6) -0.049(5) -0.004(5) -0.018(5)
N16 0.069(6) 0.123(7) 0.069(6) -0.049(5) 0.009(5) -0.015(5)
N17 0.069(7) 0.126(8) 0.061(6) -0.042(6) 0.004(5) -0.012(6)
N18 0.150(10) 0.328(12) 0.087(9) -0.082(9) -0.001(8) -0.078(9)
O9 0.112(8) 0.145(8) 0.147(9) -0.077(7) -0.007(7) -0.016(6)
O10 0.148(11) 0.342(17) 0.311(16) -0.257(15) 0.038(10) -0.055(11)
O11 0.152(11) 0.410(19) 0.154(12) -0.093(13) -0.003(10) -0.092(11)
O12 0.149(10) 0.271(13) 0.134(10) -0.106(9) 0.009(8) -0.074(9)
C73 0.092(9) 0.130(10) 0.117(10) -0.064(8) -0.025(7) -0.015(8)
C74 0.106(9) 0.200(14) 0.180(12) -0.114(11) -0.042(9) -0.003(9)
C75 0.104(9) 0.224(15) 0.255(16) -0.158(13) -0.037(9) -0.002(9)
C76 0.101(9) 0.218(14) 0.194(13) -0.135(11) -0.021(9) -0.008(9)
C77 0.100(9) 0.156(11) 0.131(11) -0.068(9) -0.032(8) -0.022(8)
C78 0.102(9) 0.143(10) 0.113(9) -0.062(8) -0.038(7) -0.010(8)
C79 0.075(8) 0.135(9) 0.090(8) -0.049(7) -0.020(6) -0.016(7)
C80 0.083(7) 0.137(10) 0.066(7) -0.040(7) -0.014(6) -0.007(7)
C81 0.068(7) 0.116(9) 0.074(7) -0.037(7) 0.002(5) -0.020(6)
C82 0.065(7) 0.097(7) 0.056(6) -0.027(6) -0.011(5) -0.008(6)
C83 0.062(7) 0.135(9) 0.086(8) -0.051(7) -0.005(6) -0.022(7)
C84 0.066(7) 0.149(10) 0.100(8) -0.060(8) -0.014(6) -0.017(7)
C85 0.071(8) 0.113(8) 0.072(7) -0.039(7) -0.006(6) -0.011(7)
C86 0.068(8) 0.117(8) 0.072(7) -0.039(6) 0.006(6) -0.022(6)
C87 0.090(9) 0.119(8) 0.094(9) -0.056(7) -0.013(7) -0.007(7)
C88 0.112(10) 0.120(8) 0.084(8) -0.053(7) -0.014(7) -0.012(7)
C89 0.066(7) 0.124(8) 0.072(7) -0.053(6) 0.002(5) -0.028(6)
C90 0.050(7) 0.123(8) 0.076(7) -0.047(6) 0.013(6) -0.022(6)
C91 0.057(7) 0.135(8) 0.062(7) -0.046(6) 0.001(6) -0.026(6)
C92 0.063(7) 0.121(8) 0.064(6) -0.053(6) 0.015(5) -0.021(6)
C93 0.077(8) 0.135(9) 0.075(7) -0.053(6) 0.014(6) -0.022(7)
C94 0.099(10) 0.131(9) 0.074(7) -0.044(6) 0.008(6) -0.024(7)
C95 0.074(8) 0.121(9) 0.069(7) -0.042(6) 0.000(6) -0.010(6)
C96 0.077(9) 0.143(10) 0.067(7) -0.049(7) 0.012(6) -0.016(7)
C97 0.100(9) 0.177(11) 0.069(8) -0.063(8) -0.002(7) -0.021(8)
C98 0.111(10) 0.317(17) 0.106(10) -0.113(11) -0.027(8) 0.003(10)
C99 0.118(10) 0.322(18) 0.096(10) -0.091(11) -0.020(8) -0.038(10)
C100 0.144(12) 0.252(15) 0.089(9) -0.074(9) -0.009(8) -0.072(11)
C101 0.148(11) 0.218(14) 0.093(9) -0.085(10) -0.004(8) -0.056(10)
C102 0.131(10) 0.183(12) 0.090(9) -0.079(9) -0.011(7) -0.025(9)
C103 0.173(14) 0.330(15) 0.078(9) -0.065(9) -0.008(9) -0.105(12)
C104 0.174(14) 0.318(15) 0.086(9) -0.067(10) -0.019(10) -0.088(12)
C105 0.159(12) 0.352(17) 0.104(13) -0.079(13) -0.001(11) -0.079(12)
C106 0.162(13) 0.364(16) 0.130(14) -0.105(13) 0.007(12) -0.063(12)
C107 0.155(13) 0.339(15) 0.140(14) -0.117(12) 0.009(12) -0.060(12)
C108 0.151(12) 0.322(16) 0.111(13) -0.097(12) -0.003(11) -0.072(11)
N19 0.108(8) 0.174(8) 0.117(9) -0.074(7) 0.034(6) -0.043(6)
N20 0.057(6) 0.108(6) 0.073(6) -0.034(5) 0.001(5) -0.021(5)
N21 0.053(6) 0.113(7) 0.080(6) -0.047(5) 0.008(5) -0.021(5)
N22 0.068(6) 0.140(8) 0.080(6) -0.059(6) 0.002(5) -0.030(5)
N23 0.068(7) 0.129(8) 0.086(6) -0.065(6) 0.003(5) -0.011(6)
N24 0.137(10) 0.215(12) 0.210(13) -0.073(10) 0.022(8) -0.017(8)
O13 0.297(19) 0.192(11) 0.271(17) -0.115(11) 0.138(15) -0.105(11)
O14 0.107(8) 0.179(8) 0.111(8) -0.070(7) 0.010(6) -0.023(7)
O15 0.215(16) 0.270(16) 0.222(15) -0.082(12) 0.015(12) -0.047(12)
O16 0.188(14) 0.242(13) 0.268(16) -0.120(13) 0.051(11) -0.073(11)
C109 0.158(13) 0.196(11) 0.174(14) -0.082(10) 0.070(11) -0.072(10)
C110 0.165(13) 0.212(13) 0.155(13) -0.086(11) 0.064(11) -0.083(11)
C111 0.105(10) 0.213(12) 0.121(11) -0.077(11) 0.026(8) -0.046(9)
C112 0.095(10) 0.188(11) 0.105(11) -0.071(9) 0.012(8) -0.039(9)
C113 0.087(8) 0.166(11) 0.136(11) -0.067(9) 0.035(7) -0.044(8)
C114 0.091(8) 0.180(11) 0.093(10) -0.043(9) 0.018(7) -0.019(8)
C115 0.085(8) 0.150(10) 0.076(8) -0.033(8) 0.010(6) -0.019(7)
C116 0.101(10) 0.144(9) 0.107(10) -0.043(8) 0.034(8) -0.029(8)
C117 0.096(10) 0.132(8) 0.100(9) -0.043(7) 0.033(7) -0.035(7)
C118 0.072(8) 0.135(9) 0.072(7) -0.047(7) 0.003(6) -0.016(7)
C119 0.076(8) 0.128(8) 0.082(8) -0.047(7) 0.009(6) -0.021(6)
C120 0.088(9) 0.148(9) 0.094(9) -0.060(8) 0.010(7) -0.016(7)
C121 0.062(7) 0.141(10) 0.087(7) -0.056(7) 0.012(6) -0.031(7)
C122 0.069(7) 0.136(9) 0.078(7) -0.047(7) 0.001(6) -0.022(7)
C123 0.066(7) 0.194(12) 0.085(8) -0.067(8) 0.001(6) -0.037(8)
C124 0.077(8) 0.190(12) 0.084(8) -0.075(8) 0.005(6) -0.038(8)
C125 0.069(7) 0.138(9) 0.076(7) -0.052(7) 0.003(5) -0.029(6)
C126 0.067(7) 0.117(9) 0.081(7) -0.049(7) 0.001(6) -0.027(6)
C127 0.073(8) 0.139(9) 0.077(7) -0.059(7) 0.005(6) -0.024(6)
C128 0.071(7) 0.144(10) 0.083(7) -0.056(7) 0.002(6) -0.023(6)
C129 0.086(8) 0.156(10) 0.064(7) -0.039(7) 0.001(6) -0.012(7)
C130 0.092(9) 0.161(10) 0.084(8) -0.051(7) 0.009(7) 0.001(8)
C131 0.075(8) 0.138(10) 0.079(7) -0.057(6) 0.002(6) -0.019(7)
C132 0.083(8) 0.153(10) 0.082(7) -0.071(7) 0.011(6) -0.027(7)
C133 0.069(8) 0.147(10) 0.079(7) -0.064(7) 0.017(6) -0.012(7)
C134 0.102(10) 0.177(11) 0.097(9) -0.079(8) 0.021(7) -0.032(8)
C135 0.122(11) 0.182(11) 0.105(10) -0.090(9) 0.035(8) -0.039(9)
C136 0.102(9) 0.170(12) 0.105(9) -0.074(8) 0.021(7) -0.026(8)
C137 0.095(10) 0.161(10) 0.110(10) -0.069(8) 0.043(8) -0.029(8)
C138 0.089(9) 0.151(10) 0.102(9) -0.071(8) 0.024(7) -0.019(7)
C139 0.112(9) 0.212(13) 0.115(10) -0.078(9) 0.046(8) -0.023(9)
C140 0.131(11) 0.231(15) 0.166(13) -0.074(11) 0.043(9) -0.020(9)
C141 0.172(17) 0.255(18) 0.221(16) -0.075(13) 0.008(12) -0.011(13)
C142 0.185(16) 0.265(18) 0.244(18) -0.066(13) 0.001(14) -0.009(13)
C143 0.176(16) 0.261(16) 0.29(2) -0.104(14) 0.012(14) -0.004(12)
C144 0.154(16) 0.245(16) 0.236(17) -0.088(13) 0.030(12) -0.002(12)
N25 0.156(6) 0.164(6) 0.151(6) -0.051(5) -0.001(4) -0.025(4)
N26 0.042(6) 0.150(7) 0.066(6) -0.053(5) 0.001(5) -0.004(5)
N27 0.057(6) 0.109(6) 0.059(6) -0.034(5) 0.005(5) -0.005(5)
N28 0.061(6) 0.106(6) 0.062(6) -0.034(5) 0.010(5) -0.017(5)
N29 0.072(5) 0.092(4) 0.071(4) -0.035(4) 0.002(4) -0.018(4)
N30 0.332(18) 0.296(13) 0.191(9) -0.044(8) 0.013(10) 0.043(12)
O17 0.240(16) 0.338(19) 0.287(18) -0.179(16) -0.107(14) 0.060(14)
O18 0.163(10) 0.217(11) 0.121(9) -0.051(8) 0.000(7) -0.038(8)
O19 0.52(4) 0.347(18) 0.220(18) -0.061(14) -0.010(19) 0.14(2)
O20 0.251(19) 0.318(17) 0.246(15) -0.104(13) -0.062(14) 0.056(14)
C145 0.185(14) 0.220(15) 0.180(14) -0.086(12) -0.031(11) 0.011(11)
C146 0.196(15) 0.223(14) 0.172(15) -0.085(12) -0.023(11) 0.012(12)
C147 0.160(12) 0.216(14) 0.155(14) -0.072(11) 0.000(10) -0.009(10)
C148 0.152(12) 0.185(13) 0.131(12) -0.043(10) 0.003(9) -0.009(10)
C149 0.175(13) 0.164(11) 0.131(11) -0.019(9) 0.001(10) 0.012(9)
C150 0.142(11) 0.181(12) 0.108(9) -0.025(8) -0.025(8) -0.017(9)
C151 0.126(12) 0.169(10) 0.102(8) -0.037(7) -0.035(8) 0.000(9)
C152 0.118(12) 0.185(10) 0.088(8) -0.042(8) -0.017(8) -0.010(9)
C153 0.099(10) 0.180(10) 0.079(8) -0.048(7) -0.021(7) 0.014(8)
C154 0.066(9) 0.161(9) 0.085(7) -0.049(7) -0.008(7) 0.008(7)
C155 0.076(9) 0.158(9) 0.096(8) -0.046(7) -0.015(7) -0.004(7)
C156 0.090(10) 0.164(10) 0.110(9) -0.045(8) -0.031(8) -0.007(8)
C157 0.067(8) 0.145(9) 0.076(8) -0.053(6) -0.003(6) -0.009(7)
C158 0.053(7) 0.131(8) 0.074(7) -0.049(6) -0.012(6) -0.008(6)
C159 0.068(8) 0.131(8) 0.082(8) -0.049(6) -0.006(6) -0.013(7)
C160 0.079(9) 0.128(8) 0.085(8) -0.045(6) -0.014(6) -0.020(7)
C161 0.070(8) 0.112(7) 0.067(6) -0.040(5) 0.000(5) -0.013(6)
C162 0.053(7) 0.113(8) 0.068(7) -0.041(6) -0.003(6) -0.008(6)
C163 0.053(7) 0.114(7) 0.064(7) -0.040(6) 0.007(6) -0.023(6)
C164 0.071(8) 0.102(7) 0.066(6) -0.033(5) -0.002(5) -0.025(6)
C165 0.089(9) 0.109(7) 0.071(7) -0.034(6) -0.002(6) -0.022(6)
C166 0.087(9) 0.109(7) 0.071(7) -0.040(6) -0.011(6) -0.018(7)
C167 0.062(7) 0.105(7) 0.073(7) -0.039(5) -0.001(6) -0.029(6)
C168 0.058(7) 0.112(7) 0.065(6) -0.041(5) 0.010(5) -0.019(6)
C169 0.066(7) 0.106(7) 0.074(7) -0.037(6) -0.005(6) -0.019(6)
C170 0.083(7) 0.115(9) 0.077(7) -0.046(6) -0.003(6) -0.008(6)
C171 0.079(8) 0.131(9) 0.103(8) -0.050(7) -0.014(6) -0.002(7)
C172 0.107(10) 0.155(10) 0.095(8) -0.043(7) 0.001(7) 0.003(8)
C173 0.098(8) 0.143(11) 0.094(8) -0.029(7) 0.018(7) -0.026(7)
C174 0.084(8) 0.129(9) 0.074(7) -0.033(6) 0.011(6) -0.019(7)
C175 0.168(9) 0.185(9) 0.146(7) -0.041(7) -0.005(7) -0.003(7)
C176 0.229(11) 0.251(11) 0.213(9) -0.049(7) 0.004(8) -0.045(8)
C177 0.265(12) 0.261(11) 0.236(10) -0.076(8) -0.001(8) -0.023(8)
C178 0.239(12) 0.241(11) 0.219(9) -0.064(8) 0.008(8) -0.041(8)
C179 0.247(12) 0.252(11) 0.227(10) -0.070(8) 0.008(8) -0.029(8)
C180 0.272(12) 0.276(11) 0.245(10) -0.083(8) -0.007(8) -0.015(8)
N31 0.260(18) 0.197(10) 0.302(18) -0.028(11) 0.037(13) 0.002(11)
N32 0.065(7) 0.129(7) 0.080(7) -0.033(6) -0.004(6) 0.006(6)
N33 0.061(6) 0.134(7) 0.067(6) -0.041(6) 0.001(5) -0.004(6)
N34 0.070(6) 0.157(8) 0.076(7) -0.071(7) 0.016(5) -0.021(6)
N35 0.071(7) 0.169(8) 0.100(8) -0.087(7) 0.012(6) -0.035(6)
N36 0.233(14) 0.241(13) 0.199(11) -0.128(10) 0.066(10) -0.096(10)
O21 0.229(19) 0.328(19) 0.33(2) -0.094(16) 0.029(15) -0.057(15)
O22 0.36(3) 0.268(18) 0.37(3) -0.029(17) 0.12(2) 0.005(16)
O23 0.35(2) 0.35(2) 0.186(14) -0.083(13) 0.027(14) -0.198(17)
O24 0.249(17) 0.324(18) 0.267(16) -0.162(14) 0.059(13) -0.120(14)
C181 0.27(2) 0.197(14) 0.25(2) -0.002(14) 0.006(15) -0.008(15)
C182 0.28(3) 0.221(13) 0.23(2) -0.002(13) -0.024(16) -0.022(14)
C183 0.31(3) 0.195(12) 0.25(3) -0.004(14) -0.001(16) 0.012(13)
C184 0.30(2) 0.203(15) 0.29(2) -0.015(15) 0.032(16) 0.001(15)
C185 0.26(2) 0.191(11) 0.28(2) -0.010(12) -0.017(16) 0.006(12)
C186 0.24(2) 0.152(10) 0.232(18) -0.057(10) -0.036(15) -0.012(11)
C187 0.197(16) 0.148(9) 0.166(14) -0.062(9) -0.021(12) -0.006(10)
C188 0.195(16) 0.149(10) 0.162(12) -0.039(9) -0.028(12) -0.005(11)
C189 0.141(13) 0.139(9) 0.121(10) -0.033(8) -0.016(9) -0.007(9)
C190 0.095(10) 0.146(9) 0.101(10) -0.032(8) 0.021(8) -0.018(8)
C191 0.152(13) 0.137(9) 0.102(9) -0.047(8) 0.004(9) -0.010(9)
C192 0.177(15) 0.151(10) 0.136(11) -0.054(9) 0.009(10) -0.022(10)
C193 0.092(10) 0.145(8) 0.081(9) -0.024(7) 0.006(8) -0.008(7)
C194 0.069(9) 0.149(8) 0.079(8) -0.039(7) 0.011(7) -0.008(7)
C195 0.127(12) 0.167(9) 0.093(9) -0.045(8) 0.037(8) -0.027(9)
C196 0.128(12) 0.163(9) 0.101(9) -0.060(8) 0.030(9) -0.007(9)
C197 0.082(9) 0.163(8) 0.088(9) -0.065(7) 0.006(7) -0.008(7)
C198 0.061(8) 0.137(8) 0.078(8) -0.047(7) 0.001(6) -0.003(7)
C199 0.070(7) 0.156(9) 0.069(8) -0.063(8) 0.016(6) -0.019(7)
C200 0.074(8) 0.163(8) 0.095(9) -0.074(7) 0.008(7) -0.013(7)
C201 0.077(8) 0.197(11) 0.175(14) -0.112(10) 0.024(8) -0.015(8)
C202 0.083(8) 0.209(11) 0.202(15) -0.135(11) 0.026(9) -0.037(8)
C203 0.064(8) 0.189(9) 0.131(11) -0.102(9) 0.012(8) -0.027(7)
C204 0.089(9) 0.197(10) 0.144(12) -0.108(10) 0.013(9) -0.044(8)
C205 0.127(11) 0.160(9) 0.109(10) -0.074(8) 0.017(8) -0.057(8)
C206 0.210(15) 0.186(10) 0.111(10) -0.090(9) 0.003(10) -0.061(10)
C207 0.227(17) 0.202(11) 0.147(12) -0.106(10) 0.008(11) -0.071(12)
C208 0.202(16) 0.191(11) 0.151(13) -0.101(10) 0.020(11) -0.057(10)
C209 0.187(15) 0.176(10) 0.167(13) -0.094(9) 0.005(11) -0.045(10)
C210 0.155(13) 0.177(10) 0.121(11) -0.079(8) 0.004(9) -0.040(9)
C211 0.217(16) 0.212(12) 0.183(13) -0.124(11) 0.045(11) -0.076(11)
C212 0.214(17) 0.224(14) 0.193(13) -0.129(11) 0.066(12) -0.068(12)
C213 0.30(2) 0.32(2) 0.202(15) -0.098(14) 0.049(14) -0.158(15)
C214 0.33(2) 0.33(2) 0.225(14) -0.083(13) 0.042(14) -0.175(17)
C215 0.30(2) 0.308(18) 0.237(15) -0.107(14) 0.069(14) -0.150(16)
C216 0.269(19) 0.267(18) 0.221(15) -0.129(14) 0.067(14) -0.119(14)
P1 0.070(3) 0.152(4) 0.095(3) -0.063(3) 0.001(2) -0.019(3)
F1 0.147(8) 0.172(9) 0.110(9) -0.058(8) 0.028(8) -0.030(8)
F2 0.126(7) 0.179(8) 0.104(9) -0.037(7) -0.012(7) -0.045(7)
F3 0.131(7) 0.165(8) 0.094(8) -0.024(8) 0.014(6) -0.042(7)
F4 0.133(7) 0.186(9) 0.104(8) -0.032(8) -0.003(7) -0.034(7)
F5 0.137(8) 0.170(9) 0.118(10) -0.038(9) 0.027(8) -0.006(8)
F6 0.142(7) 0.185(9) 0.107(8) -0.027(8) 0.005(7) -0.031(7)
F1' 0.143(8) 0.173(8) 0.110(8) -0.037(8) -0.003(7) -0.029(7)
F2' 0.121(8) 0.175(9) 0.106(9) -0.045(8) -0.008(7) -0.051(7)
F3' 0.136(7) 0.189(9) 0.101(8) -0.041(8) 0.004(7) -0.025(8)
F4' 0.130(8) 0.182(9) 0.114(10) -0.025(8) 0.018(8) -0.043(8)
F5' 0.135(7) 0.172(8) 0.103(9) -0.037(8) 0.000(8) -0.011(7)
F6' 0.137(7) 0.174(9) 0.089(8) -0.056(7) 0.008(7) -0.025(8)
P2 0.114(3) 0.179(4) 0.094(3) -0.056(2) 0.019(2) -0.015(3)
F7 0.119(5) 0.193(7) 0.111(6) -0.049(5) 0.012(5) -0.027(5)
F8 0.122(6) 0.184(6) 0.097(4) -0.050(4) 0.015(5) -0.003(5)
F9 0.130(6) 0.180(6) 0.103(6) -0.060(5) 0.019(5) -0.011(5)
F10 0.118(5) 0.185(6) 0.099(6) -0.058(5) 0.015(5) -0.023(5)
F11 0.126(6) 0.189(6) 0.096(4) -0.047(4) 0.009(5) -0.022(5)
F12 0.127(6) 0.175(6) 0.106(6) -0.060(5) 0.020(6) -0.004(5)
F7' 0.121(7) 0.182(6) 0.105(6) -0.047(5) 0.023(6) -0.015(6)
F8' 0.118(5) 0.184(6) 0.100(6) -0.055(5) 0.013(5) -0.012(5)
F9' 0.127(7) 0.184(6) 0.097(6) -0.059(5) 0.014(6) -0.016(6)
F10' 0.121(7) 0.185(6) 0.100(6) -0.050(5) 0.016(6) -0.023(6)
F11' 0.118(5) 0.190(7) 0.106(6) -0.045(6) 0.012(5) -0.017(6)
F12' 0.125(7) 0.178(6) 0.099(6) -0.057(5) 0.020(6) -0.005(6)
P3 0.087(2) 0.154(3) 0.109(3) -0.072(2) 0.002(2) -0.010(2)
F13 0.086(4) 0.161(7) 0.119(6) -0.075(6) 0.005(5) -0.008(5)
F14 0.095(6) 0.162(6) 0.109(5) -0.074(5) 0.007(5) -0.009(6)
F15 0.098(5) 0.158(5) 0.124(6) -0.064(5) 0.011(5) -0.008(5)
F16 0.088(4) 0.160(7) 0.115(6) -0.070(5) 0.002(5) -0.012(5)
F17 0.090(5) 0.169(6) 0.106(5) -0.073(5) 0.005(5) -0.010(6)
F18 0.099(6) 0.160(5) 0.126(5) -0.060(4) 0.010(5) -0.001(5)
F13' 0.088(4) 0.161(7) 0.118(6) -0.068(6) 0.003(5) -0.003(5)
F14' 0.092(5) 0.160(6) 0.118(5) -0.066(5) 0.008(5) -0.009(5)
F15' 0.092(6) 0.160(6) 0.117(6) -0.079(5) -0.002(6) -0.007(6)
F16' 0.088(4) 0.156(7) 0.115(6) -0.073(5) -0.001(5) -0.012(5)
F17' 0.097(5) 0.165(6) 0.120(5) -0.059(5) 0.014(5) -0.005(5)
F18' 0.103(6) 0.157(6) 0.118(6) -0.078(5) 0.007(6) -0.008(6)
P4 0.097(3) 0.144(3) 0.116(3) -0.057(2) 0.009(2) -0.009(2)
F20 0.121(5) 0.184(6) 0.119(4) -0.051(4) 0.029(4) -0.002(5)
F24 0.108(5) 0.154(5) 0.119(4) -0.039(4) 0.018(4) -0.001(4)
F19 0.103(6) 0.151(5) 0.130(6) -0.064(5) 0.001(5) 0.001(4)
F21 0.117(6) 0.147(6) 0.138(6) -0.061(5) 0.001(5) -0.014(5)
F22 0.107(6) 0.150(5) 0.118(6) -0.043(5) 0.014(5) 0.003(5)
F23 0.113(6) 0.161(6) 0.132(6) -0.054(5) -0.011(5) -0.020(5)
F19' 0.107(7) 0.148(5) 0.132(7) -0.061(5) 0.004(6) -0.008(5)
F21' 0.103(5) 0.151(7) 0.134(6) -0.057(6) 0.002(5) -0.009(6)
F22' 0.109(7) 0.144(5) 0.123(7) -0.052(5) 0.009(6) -0.008(6)
F23' 0.104(5) 0.159(7) 0.127(6) -0.048(6) 0.001(5) -0.011(6)
P5 0.089(4) 0.187(5) 0.139(5) -0.096(4) 0.009(3) -0.020(3)
F25 0.099(10) 0.195(9) 0.176(8) -0.109(7) 0.004(8) -0.029(8)
F26 0.082(8) 0.198(12) 0.145(9) -0.102(9) 0.003(7) -0.021(8)
F27 0.106(9) 0.217(9) 0.174(9) -0.088(8) -0.001(8) -0.031(8)
F28 0.103(8) 0.207(9) 0.175(9) -0.102(7) 0.024(7) -0.028(7)
F29 0.106(10) 0.216(9) 0.161(9) -0.070(8) 0.038(8) -0.069(9)
F30 0.099(8) 0.190(9) 0.163(10) -0.116(8) 0.014(8) -0.061(7)
F25' 0.084(13) 0.223(12) 0.152(11) -0.062(10) 0.028(10) -0.086(11)
F26' 0.092(8) 0.204(10) 0.160(8) -0.104(8) 0.002(7) -0.030(7)
F27' 0.108(10) 0.200(9) 0.182(9) -0.105(8) 0.025(10) -0.023(9)
F28' 0.100(9) 0.216(10) 0.159(10) -0.078(8) 0.039(8) -0.056(9)
F29' 0.116(9) 0.197(10) 0.170(11) -0.094(9) 0.029(9) -0.065(8)
F30' 0.101(8) 0.215(8) 0.177(9) -0.091(8) 0.006(8) -0.042(8)
P6 0.218(7) 0.277(7) 0.260(8) -0.066(6) 0.055(6) -0.113(6)
P7 0.122(9) 0.241(13) 0.119(8) -0.089(9) -0.029(6) 0.040(8)
P8 0.144(7) 0.185(8) 0.158(8) -0.047(7) -0.021(6) -0.009(6)
F43 0.305(15) 0.217(11) 0.193(11) -0.026(9) -0.072(11) 0.040(10)
F44 0.266(15) 0.357(16) 0.391(19) -0.111(14) -0.051(14) -0.150(14)
F45 0.327(16) 0.276(13) 0.222(13) -0.126(11) 0.052(12) 0.004(11)

loop_
_atom_type_symbol
_atom_type_description
_atom_type_scat_dispersion_real
_atom_type_scat_dispersion_imag
_atom_type_scat_source
C C 0.0181 0.0091 'International Tables Vol C Tables 4.2.6.8 and 6.1.1.4'
H H 0.0000 0.0000 'International Tables Vol C Tables 4.2.6.8 and 6.1.1.4'
N N 0.0311 0.0180 'International Tables Vol C Tables 4.2.6.8 and 6.1.1.4'
O O 0.0492 0.0322 'International Tables Vol C Tables 4.2.6.8 and 6.1.1.4'
Fe Fe -1.1336 3.1974 'International Tables Vol C Tables 4.2.6.8 and 6.1.1.4'
P P 0.2955 0.4335 'International Tables Vol C Tables 4.2.6.8 and 6.1.1.4'
F F 0.0727 0.0534 'International Tables Vol C Tables 4.2.6.8 and 6.1.1.4'

loop_
_geom_angle_atom_site_label_1
_geom_angle_atom_site_label_2
_geom_angle_atom_site_label_3
_geom_angle
_geom_angle_site_symmetry_1
_geom_angle_site_symmetry_3
N5 Fe1 N15 175.7(4) . .
N5 Fe1 N14 98.9(4) . .
N15 Fe1 N14 80.8(4) . .
N5 Fe1 N4 80.7(4) . .
N15 Fe1 N4 94.9(4) . .
N14 Fe1 N4 87.3(4) . .
N5 Fe1 N9 85.4(3) . .
N15 Fe1 N9 94.9(4) . .
N14 Fe1 N9 175.6(4) . .
N4 Fe1 N9 94.2(4) . .
N5 Fe1 N8 95.6(4) . .
N15 Fe1 N8 88.7(4) . .
N14 Fe1 N8 96.8(4) . .
N4 Fe1 N8 174.9(4) . .
N9 Fe1 N8 81.9(4) . .
N2 Fe2 N29 98.8(4) . .
N2 Fe2 N20 96.9(4) . .
N29 Fe2 N20 96.4(4) . .
N2 Fe2 N3 79.9(4) . .
N29 Fe2 N3 88.6(4) . .
N20 Fe2 N3 174.4(4) . .
N2 Fe2 N28 174.0(4) . .
N29 Fe2 N28 81.5(4) . .
N20 Fe2 N28 89.1(4) . .
N3 Fe2 N28 94.1(4) . .
N2 Fe2 N21 87.6(4) . .
N29 Fe2 N21 173.4(4) . .
N20 Fe2 N21 81.2(4) . .
N3 Fe2 N21 94.1(4) . .
N28 Fe2 N21 92.3(4) . .
N32 Fe3 N11 97.6(4) . .
N32 Fe3 N33 81.1(4) . .
N11 Fe3 N33 175.2(4) . .
N32 Fe3 N27 171.1(4) . .
N11 Fe3 N27 90.6(4) . .
N33 Fe3 N27 91.0(4) . .
N32 Fe3 N26 95.0(4) . .
N11 Fe3 N26 100.6(4) . .
N33 Fe3 N26 84.1(4) . .
N27 Fe3 N26 80.2(4) . .
N32 Fe3 N10 91.1(4) . .
N11 Fe3 N10 81.3(4) . .
N33 Fe3 N10 94.0(4) . .
N27 Fe3 N10 93.3(4) . .
N26 Fe3 N10 173.3(4) . .
N17 Fe4 N23 97.2(4) . .
N17 Fe4 N35 96.7(4) . .
N23 Fe4 N35 97.7(4) . .
N17 Fe4 N34 87.5(4) . .
N23 Fe4 N34 175.3(4) . .
N35 Fe4 N34 82.2(4) . .
N17 Fe4 N22 174.0(4) . .
N23 Fe4 N22 80.9(4) . .
N35 Fe4 N22 89.2(4) . .
N34 Fe4 N22 94.4(4) . .
N17 Fe4 N16 80.4(4) . .
N23 Fe4 N16 87.5(4) . .
N35 Fe4 N16 174.4(4) . .
N34 Fe4 N16 92.8(4) . .
N22 Fe4 N16 93.8(4) . .
C4 N1 C1 110.0(11) . .
C4 N1 C5 125.8(11) . .
C1 N1 C5 124.2(11) . .
C13 N2 C10 118.6(9) . .
C13 N2 Fe2 116.2(7) . .
C10 N2 Fe2 124.7(8) . .
C14 N3 C18 118.0(9) . .
C14 N3 Fe2 114.2(7) . .
C18 N3 Fe2 127.8(8) . .
C19 N4 C23 117.1(9) . .
C19 N4 Fe1 129.8(7) . .
C23 N4 Fe1 113.1(7) . .
C24 N5 C25 117.8(9) . .
C24 N5 Fe1 116.0(7) . .
C25 N5 Fe1 125.6(7) . .
C36 N6 C33 109.1(12) . .
C36 N6 C32 125.5(12) . .
C33 N6 C32 125.4(12) . .
O1 C1 N1 123.8(13) . .
O1 C1 C2 129.8(14) . .
N1 C1 C2 106.5(11) . .
C3 C2 C1 107.3(13) . .
C3 C2 H2 126.3 . .
C1 C2 H2 126.3 . .
C2 C3 C4 110.0(13) . .
C2 C3 H3 125.0 . .
C4 C3 H3 125.0 . .
O2 C4 N1 124.4(13) . .
O2 C4 C3 129.6(15) . .
N1 C4 C3 106.0(12) . .
N1 C5 C6 114.0(11) . .
N1 C5 H5A 108.7 . .
C6 C5 H5A 108.7 . .
N1 C5 H5B 108.7 . .
C6 C5 H5B 108.7 . .
H5A C5 H5B 107.6 . .
C7 C6 C5 110.7(10) . .
C7 C6 H6A 109.5 . .
C5 C6 H6A 109.5 . .
C7 C6 H6B 109.5 . .
C5 C6 H6B 109.5 . .
H6A C6 H6B 108.1 . .
C8 C7 C12 118.6(11) . .
C8 C7 C6 121.4(12) . .
C12 C7 C6 119.9(12) . .
C7 C8 C9 121.9(12) . .
C7 C8 H8 119.1 . .
C9 C8 H8 119.1 . .
C10 C9 C8 119.4(11) . .
C10 C9 H9 120.3 . .
C8 C9 H9 120.3 . .
C9 C10 C11 120.2(10) . .
C9 C10 N2 122.1(10) . .
C11 C10 N2 117.7(10) . .
C10 C11 C12 118.6(11) . .
C10 C11 H11 120.7 . .
C12 C11 H11 120.7 . .
C7 C12 C11 121.1(11) . .
C7 C12 H12 119.4 . .
C11 C12 H12 119.4 . .
N2 C13 C14 115.3(10) . .
N2 C13 H13 122.4 . .
C14 C13 H13 122.4 . .
N3 C14 C15 121.3(10) . .
N3 C14 C13 114.0(10) . .
C15 C14 C13 124.7(10) . .
C16 C15 C14 119.6(10) . .
C16 C15 H15 120.2 . .
C14 C15 H15 120.2 . .
C17 C16 C15 120.4(11) . .
C17 C16 H16 119.8 . .
C15 C16 H16 119.8 . .
C16 C17 C18 117.8(10) . .
C16 C17 C20 122.0(9) . .
C18 C17 C20 120.2(9) . .
N3 C18 C17 122.9(10) . .
N3 C18 H18 118.6 . .
C17 C18 H18 118.6 . .
N4 C19 C20 123.8(10) . .
N4 C19 H19 118.1 . .
C20 C19 H19 118.1 . .
C19 C20 C21 118.7(9) . .
C19 C20 C17 120.8(9) . .
C21 C20 C17 120.5(9) . .
C20 C21 C22 119.1(10) . .
C20 C21 H21 120.5 . .
C22 C21 H21 120.5 . .
C23 C22 C21 118.5(10) . .
C23 C22 H22 120.8 . .
C21 C22 H22 120.8 . .
N4 C23 C22 122.6(9) . .
N4 C23 C24 114.0(9) . .
C22 C23 C24 123.3(10) . .
N5 C24 C23 115.5(9) . .
N5 C24 H24 122.2 . .
C23 C24 H24 122.2 . .
C26 C25 C30 119.7(10) . .
C26 C25 N5 123.1(10) . .
C30 C25 N5 117.1(10) . .
C25 C26 C27 120.3(11) . .
C25 C26 H26 119.9 . .
C27 C26 H26 119.9 . .
C28 C27 C26 121.2(11) . .
C28 C27 H27 119.4 . .
C26 C27 H27 119.4 . .
C29 C28 C27 117.9(11) . .
C29 C28 C31 121.9(12) . .
C27 C28 C31 120.0(12) . .
C28 C29 C30 122.0(12) . .
C28 C29 H29 119.0 . .
C30 C29 H29 119.0 . .
C25 C30 C29 118.7(11) . .
C25 C30 H30 120.6 . .
C29 C30 H30 120.6 . .
C32 C31 C28 113.4(10) . .
C32 C31 H31A 108.9 . .
C28 C31 H31A 108.9 . .
C32 C31 H31B 108.9 . .
C28 C31 H31B 108.9 . .
H31A C31 H31B 107.7 . .
N6 C32 C31 115.5(11) . .
N6 C32 H32A 108.4 . .
C31 C32 H32A 108.4 . .
N6 C32 H32B 108.4 . .
C31 C32 H32B 108.4 . .
H32A C32 H32B 107.5 . .
O3 C33 N6 118.8(16) . .
O3 C33 C34 136.2(18) . .
N6 C33 C34 104.9(14) . .
C35 C34 C33 111.2(15) . .
C35 C34 H34 124.4 . .
C33 C34 H34 124.4 . .
C34 C35 C36 109.4(15) . .
C34 C35 H35 125.3 . .
C36 C35 H35 125.3 . .
O4 C36 N6 125.2(14) . .
O4 C36 C35 129.3(15) . .
N6 C36 C35 105.4(13) . .
C40 N7 C37 108.6(11) . .
C40 N7 C41 124.4(12) . .
C37 N7 C41 126.5(12) . .
C49 N8 C46 115.8(9) . .
C49 N8 Fe1 112.9(7) . .
C46 N8 Fe1 131.3(8) . .
C54 N9 C50 117.3(9) . .
C54 N9 Fe1 130.2(8) . .
C50 N9 Fe1 112.4(7) . .
C55 N10 C59 118.6(9) . .
C55 N10 Fe3 129.3(7) . .
C59 N10 Fe3 111.8(7) . .
C60 N11 C61 115.0(9) . .
C60 N11 Fe3 114.7(7) . .
C61 N11 Fe3 130.2(7) . .
C72 N12 C69 110.0(13) . .
C72 N12 C68 124.4(13) . .
C69 N12 C68 125.6(12) . .
O5 C37 N7 124.5(14) . .
O5 C37 C38 128.2(15) . .
N7 C37 C38 107.3(12) . .
C39 C38 C37 107.4(13) . .
C39 C38 H38 126.3 . .
C37 C38 H38 126.3 . .
C38 C39 C40 110.0(13) . .
C38 C39 H39 125.0 . .
C40 C39 H39 125.0 . .
O6 C40 N7 123.4(13) . .
O6 C40 C39 130.1(15) . .
N7 C40 C39 106.4(12) . .
N7 C41 C42 112.9(11) . .
N7 C41 H41A 109.0 . .
C42 C41 H41A 109.0 . .
N7 C41 H41B 109.0 . .
C42 C41 H41B 109.0 . .
H41A C41 H41B 107.8 . .
C41 C42 C43 113.8(11) . .
C41 C42 H42A 108.8 . .
C43 C42 H42A 108.8 . .
C41 C42 H42B 108.8 . .
C43 C42 H42B 108.8 . .
H42A C42 H42B 107.7 . .
C44 C43 C48 119.1(10) . .
C44 C43 C42 121.1(11) . .
C48 C43 C42 119.7(11) . .
C43 C44 C45 120.6(11) . .
C43 C44 H44 119.7 . .
C45 C44 H44 119.7 . .
C46 C45 C44 119.4(11) . .
C46 C45 H45 120.3 . .
C44 C45 H45 120.3 . .
C45 C46 C47 122.0(10) . .
C45 C46 N8 120.0(10) . .
C47 C46 N8 117.6(10) . .
C46 C47 C48 117.6(11) . .
C46 C47 H47 121.2 . .
C48 C47 H47 121.2 . .
C43 C48 C47 121.2(11) . .
C43 C48 H48 119.4 . .
C47 C48 H48 119.4 . .
N8 C49 C50 118.0(10) . .
N8 C49 H49 121.0 . .
C50 C49 H49 121.0 . .
N9 C50 C51 120.8(10) . .
N9 C50 C49 114.7(9) . .
C51 C50 C49 124.5(11) . .
C52 C51 C50 121.0(11) . .
C52 C51 H51 119.5 . .
C50 C51 H51 119.5 . .
C53 C52 C51 118.0(11) . .
C53 C52 H52 121.0 . .
C51 C52 H52 121.0 . .
C52 C53 C54 118.8(10) . .
C52 C53 C56 120.2(10) . .
C54 C53 C56 120.9(10) . .
N9 C54 C53 123.8(10) . .
N9 C54 H54 118.1 . .
C53 C54 H54 118.1 . .
N10 C55 C56 122.9(10) . .
N10 C55 H55 118.6 . .
C56 C55 H55 118.6 . .
C57 C56 C55 118.6(9) . .
C57 C56 C53 121.2(9) . .
C55 C56 C53 119.8(9) . .
C56 C57 C58 119.0(10) . .
C56 C57 H57 120.5 . .
C58 C57 H57 120.5 . .
C59 C58 C57 119.1(10) . .
C59 C58 H58 120.5 . .
C57 C58 H58 120.5 . .
N10 C59 C58 121.6(9) . .
N10 C59 C60 114.1(9) . .
C58 C59 C60 124.4(10) . .
N11 C60 C59 117.1(10) . .
N11 C60 H60 121.5 . .
C59 C60 H60 121.5 . .
C66 C61 C62 120.1(10) . .
C66 C61 N11 120.6(10) . .
C62 C61 N11 119.2(10) . .
C63 C62 C61 119.9(11) . .
C63 C62 H62 120.1 . .
C61 C62 H62 120.1 . .
C62 C63 C64 120.2(11) . .
C62 C63 H63 119.9 . .
C64 C63 H63 119.9 . .
C65 C64 C63 119.5(10) . .
C65 C64 C67 120.6(11) . .
C63 C64 C67 119.9(11) . .
C64 C65 C66 121.9(11) . .
C64 C65 H65 119.0 . .
C66 C65 H65 119.0 . .
C61 C66 C65 118.2(10) . .
C61 C66 H66 120.9 . .
C65 C66 H66 120.9 . .
C68 C67 C64 113.9(11) . .
C68 C67 H67A 108.8 . .
C64 C67 H67A 108.8 . .
C68 C67 H67B 108.8 . .
C64 C67 H67B 108.8 . .
H67A C67 H67B 107.7 . .
N12 C68 C67 112.2(11) . .
N12 C68 H68A 109.2 . .
C67 C68 H68A 109.2 . .
N12 C68 H68B 109.2 . .
C67 C68 H68B 109.2 . .
H68A C68 H68B 107.9 . .
O7 C69 N12 122.9(15) . .
O7 C69 C70 131.1(17) . .
N12 C69 C70 106.1(13) . .
C71 C70 C69 107.4(15) . .
C71 C70 H70 126.3 . .
C69 C70 H70 126.3 . .
C70 C71 C72 112.0(15) . .
C70 C71 H71 124.0 . .
C72 C71 H71 124.0 . .
O8 C72 N12 122.0(16) . .
O8 C72 C71 133.5(16) . .
N12 C72 C71 104.5(13) . .
C76 N13 C73 107.5(10) . .
C76 N13 C77 124.1(11) . .
C73 N13 C77 128.3(11) . .
C85 N14 C82 118.8(9) . .
C85 N14 Fe1 114.6(7) . .
C82 N14 Fe1 126.5(7) . .
C90 N15 C86 116.4(9) . .
C90 N15 Fe1 129.4(8) . .
C86 N15 Fe1 114.1(7) . .
C91 N16 C95 119.4(10) . .
C91 N16 Fe4 127.1(8) . .
C95 N16 Fe4 113.5(7) . .
C96 N17 C97 118.4(10) . .
C96 N17 Fe4 116.4(8) . .
C97 N17 Fe4 124.7(9) . .
C108 N18 C105 109.1(14) . .
C108 N18 C104 126.6(15) . .
C105 N18 C104 123.9(14) . .
O9 C73 N13 120.7(12) . .
O9 C73 C74 130.4(13) . .
N13 C73 C74 108.7(11) . .
C75 C74 C73 106.7(12) . .
C75 C74 H74 126.7 . .
C73 C74 H74 126.7 . .
C74 C75 C76 110.0(13) . .
C74 C75 H75 125.0 . .
C76 C75 H75 125.0 . .
O10 C76 N13 121.6(13) . .
O10 C76 C75 131.6(14) . .
N13 C76 C75 106.7(11) . .
N13 C77 C78 111.0(10) . .
N13 C77 H77A 109.4 . .
C78 C77 H77A 109.4 . .
N13 C77 H77B 109.4 . .
C78 C77 H77B 109.4 . .
H77A C77 H77B 108.0 . .
C79 C78 C77 111.0(10) . .
C79 C78 H78A 109.4 . .
C77 C78 H78A 109.4 . .
C79 C78 H78B 109.4 . .
C77 C78 H78B 109.4 . .
H78A C78 H78B 108.0 . .
C80 C79 C84 118.3(10) . .
C80 C79 C78 121.9(11) . .
C84 C79 C78 119.9(11) . .
C79 C80 C81 121.9(11) . .
C79 C80 H80 119.1 . .
C81 C80 H80 119.1 . .
C82 C81 C80 118.7(10) . .
C82 C81 H81 120.6 . .
C80 C81 H81 120.7 . .
C81 C82 C83 121.7(9) . .
C81 C82 N14 118.7(9) . .
C83 C82 N14 119.4(9) . .
C82 C83 C84 117.3(10) . .
C82 C83 H83 121.4 . .
C84 C83 H83 121.4 . .
C79 C84 C83 122.1(11) . .
C79 C84 H84 118.9 . .
C83 C84 H84 118.9 . .
N14 C85 C86 116.7(10) . .
N14 C85 H85 121.6 . .
C86 C85 H85 121.6 . .
N15 C86 C87 122.8(9) . .
N15 C86 C85 113.2(9) . .
C87 C86 C85 123.9(10) . .
C88 C87 C86 117.6(11) . .
C88 C87 H87 121.2 . .
C86 C87 H87 121.2 . .
C89 C88 C87 121.3(11) . .
C89 C88 H88 119.4 . .
C87 C88 H88 119.4 . .
C88 C89 C90 117.7(10) . .
C88 C89 C92 122.2(10) . .
C90 C89 C92 120.2(10) . .
N15 C90 C89 123.9(10) . .
N15 C90 H90 118.0 . .
C89 C90 H90 118.0 . .
N16 C91 C92 122.8(10) . .
N16 C91 H91 118.6 . .
C92 C91 H91 118.6 . .
C91 C92 C93 118.2(10) . .
C91 C92 C89 119.9(10) . .
C93 C92 C89 121.8(10) . .
C92 C93 C94 120.0(11) . .
C92 C93 H93 120.0 . .
C94 C93 H93 120.0 . .
C95 C94 C93 117.7(11) . .
C95 C94 H94 121.1 . .
C93 C94 H94 121.1 . .
N16 C95 C94 121.7(10) . .
N16 C95 C96 113.9(10) . .
C94 C95 C96 124.3(11) . .
N17 C96 C95 115.0(11) . .
N17 C96 H96 122.5 . .
C95 C96 H96 122.5 . .
C102 C97 C98 119.2(11) . .
C102 C97 N17 119.1(11) . .
C98 C97 N17 121.6(11) . .
C97 C98 C99 118.7(13) . .
C97 C98 H98 120.6 . .
C99 C98 H98 120.6 . .
C100 C99 C98 121.8(13) . .
C100 C99 H99 119.1 . .
C98 C99 H99 119.1 . .
C101 C100 C99 118.8(12) . .
C101 C100 C103 121.3(14) . .
C99 C100 C103 119.5(14) . .
C100 C101 C102 121.4(13) . .
C100 C101 H101 119.3 . .
C102 C101 H101 119.3 . .
C97 C102 C101 119.6(12) . .
C97 C102 H102 120.2 . .
C101 C102 H102 120.2 . .
C104 C103 C100 111.2(13) . .
C104 C103 H10A 109.4 . .
C100 C103 H10A 109.4 . .
C104 C103 H10B 109.4 . .
C100 C103 H10B 109.4 . .
H10A C103 H10B 108.0 . .
C103 C104 N18 113.4(14) . .
C103 C104 H10C 108.9 . .
N18 C104 H10C 108.9 . .
C103 C104 H10D 108.9 . .
N18 C104 H10D 108.9 . .
H10C C104 H10D 107.7 . .
O11 C105 N18 122.7(18) . .
O11 C105 C106 132(2) . .
N18 C105 C106 105.6(14) . .
C107 C106 C105 109.5(16) . .
C107 C106 H106 125.2 . .
C105 C106 H106 125.2 . .
C106 C107 C108 109.3(16) . .
C106 C107 H107 125.3 . .
C108 C107 H107 125.3 . .
O12 C108 N18 124.8(17) . .
O12 C108 C107 127.9(17) . .
N18 C108 C107 106.4(14) . .
C112 N19 C109 109.0(11) . .
C112 N19 C113 126.2(11) . .
C109 N19 C113 124.4(11) . .
C121 N20 C118 116.8(9) . .
C121 N20 Fe2 114.3(7) . .
C118 N20 Fe2 128.8(8) . .
C122 N21 C126 117.8(9) . .
C122 N21 Fe2 112.4(7) . .
C126 N21 Fe2 129.8(7) . .
C127 N22 C131 118.9(10) . .
C127 N22 Fe4 128.0(8) . .
C131 N22 Fe4 113.1(7) . .
C132 N23 C133 118.7(10) . .
C132 N23 Fe4 114.5(8) . .
C133 N23 Fe4 126.1(8) . .
C144 N24 C141 110.3(14) . .
C144 N24 C140 123.1(15) . .
C141 N24 C140 123.6(15) . .
O13 C109 N19 122.9(15) . .
O13 C109 C110 130.9(16) . .
N19 C109 C110 106.1(12) . .
C111 C110 C109 109.1(13) . .
C111 C110 H110 125.5 . .
C109 C110 H110 125.5 . .
C110 C111 C112 108.9(13) . .
C110 C111 H111 125.5 . .
C112 C111 H111 125.5 . .
O14 C112 N19 122.3(12) . .
O14 C112 C111 131.2(14) . .
N19 C112 C111 106.5(11) . .
N19 C113 C114 112.3(11) . .
N19 C113 H11A 109.1 . .
C114 C113 H11A 109.1 . .
N19 C113 H11B 109.1 . .
C114 C113 H11B 109.1 . .
H11A C113 H11B 107.9 . .
C115 C114 C113 110.7(10) . .
C115 C114 H11C 109.5 . .
C113 C114 H11C 109.5 . .
C115 C114 H11D 109.5 . .
C113 C114 H11D 109.5 . .
H11C C114 H11D 108.1 . .
C116 C115 C120 118.5(11) . .
C116 C115 C114 120.0(12) . .
C120 C115 C114 121.3(12) . .
C115 C116 C117 120.8(12) . .
C115 C116 H116 119.6 . .
C117 C116 H116 119.6 . .
C118 C117 C116 119.9(11) . .
C118 C117 H117 120.1 . .
C116 C117 H117 120.1 . .
C117 C118 C119 120.2(10) . .
C117 C118 N20 120.2(10) . .
C119 C118 N20 119.6(10) . .
C118 C119 C120 118.0(11) . .
C118 C119 H119 121.0 . .
C120 C119 H119 121.0 . .
C115 C120 C119 122.5(11) . .
C115 C120 H120 118.8 . .
C119 C120 H120 118.8 . .
N20 C121 C122 116.5(10) . .
N20 C121 H121 121.7 . .
C122 C121 H121 121.7 . .
N21 C122 C123 121.3(10) . .
N21 C122 C121 115.4(9) . .
C123 C122 C121 123.2(10) . .
C124 C123 C122 119.2(10) . .
C124 C123 H123 120.4 . .
C122 C123 H123 120.4 . .
C123 C124 C125 120.1(10) . .
C123 C124 H124 120.0 . .
C125 C124 H124 120.0 . .
C124 C125 C126 117.4(9) . .
C124 C125 C128 120.0(10) . .
C126 C125 C128 122.6(10) . .
N21 C126 C125 123.8(10) . .
N21 C126 H126 118.1 . .
C125 C126 H126 118.1 . .
N22 C127 C128 122.3(11) . .
N22 C127 H127 118.8 . .
C128 C127 H127 118.8 . .
C129 C128 C127 117.8(10) . .
C129 C128 C125 121.8(11) . .
C127 C128 C125 120.3(10) . .
C128 C129 C130 120.6(11) . .
C128 C129 H129 119.7 . .
C130 C129 H129 119.7 . .
C131 C130 C129 118.0(11) . .
C131 C130 H130 121.0 . .
C129 C130 H130 121.0 . .
N22 C131 C130 122.1(10) . .
N22 C131 C132 113.2(10) . .
C130 C131 C132 124.6(11) . .
N23 C132 C131 117.5(11) . .
N23 C132 H132 121.2 . .
C131 C132 H132 121.2 . .
C138 C133 C134 118.1(10) . .
C138 C133 N23 121.6(10) . .
C134 C133 N23 120.3(11) . .
C135 C134 C133 120.1(12) . .
C135 C134 H134 120.0 . .
C133 C134 H134 120.0 . .
C136 C135 C134 121.8(12) . .
C136 C135 H135 119.1 . .
C134 C135 H135 119.1 . .
C137 C136 C135 117.8(11) . .
C137 C136 C139 124.7(12) . .
C135 C136 C139 117.0(12) . .
C136 C137 C138 121.9(12) . .
C136 C137 H137 119.1 . .
C138 C137 H137 119.1 . .
C133 C138 C137 120.3(11) . .
C133 C138 H138 119.8 . .
C137 C138 H138 119.8 . .
C140 C139 C136 112.9(12) . .
C140 C139 H13A 109.0 . .
C136 C139 H13A 109.0 . .
C140 C139 H13B 109.0 . .
C136 C139 H13B 109.0 . .
H13A C139 H13B 107.8 . .
N24 C140 C139 111.7(14) . .
N24 C140 H14A 109.3 . .
C139 C140 H14A 109.3 . .
N24 C140 H14B 109.3 . .
C139 C140 H14B 109.3 . .
H14A C140 H14B 107.9 . .
O15 C141 N24 123.0(18) . .
O15 C141 C142 132(2) . .
N24 C141 C142 104.7(15) . .
C143 C142 C141 108.8(17) . .
C143 C142 H142 125.6 . .
C141 C142 H142 125.6 . .
C142 C143 C144 111.0(16) . .
C142 C143 H143 124.5 . .
C144 C143 H143 124.5 . .
O16 C144 N24 121.2(19) . .
O16 C144 C143 134.2(19) . .
N24 C144 C143 104.6(15) . .
C148 N25 C145 108.8(12) . .
C148 N25 C149 124.8(13) . .
C145 N25 C149 126.4(14) . .
C157 N26 C154 117.0(10) . .
C157 N26 Fe3 114.0(8) . .
C154 N26 Fe3 127.0(9) . .
C162 N27 C158 117.7(9) . .
C162 N27 Fe3 127.6(8) . .
C158 N27 Fe3 114.6(7) . .
C163 N28 C167 118.9(9) . .
C163 N28 Fe2 129.0(7) . .
C167 N28 Fe2 112.1(7) . .
C168 N29 C169 116.1(9) . .
C168 N29 Fe2 113.8(7) . .
C169 N29 Fe2 130.0(7) . .
C180 N30 C177 112.9(15) . .
C180 N30 C176 118.5(16) . .
C177 N30 C176 128.3(16) . .
O17 C145 N25 123.2(17) . .
O17 C145 C146 130.4(17) . .
N25 C145 C146 106.4(13) . .
C147 C146 C145 109.5(14) . .
C147 C146 H146 125.3 . .
C145 C146 H146 125.3 . .
C146 C147 C148 108.5(14) . .
C146 C147 H147 125.7 . .
C148 C147 H147 125.7 . .
O18 C148 N25 123.3(15) . .
O18 C148 C147 129.9(16) . .
N25 C148 C147 106.8(13) . .
N25 C149 C150 114.3(13) . .
N25 C149 H14C 108.7 . .
C150 C149 H14C 108.7 . .
N25 C149 H14D 108.7 . .
C150 C149 H14D 108.7 . .
H14C C149 H14D 107.6 . .
C149 C150 C151 109.3(13) . .
C149 C150 H15A 109.8 . .
C151 C150 H15A 109.8 . .
C149 C150 H15B 109.8 . .
C151 C150 H15B 109.8 . .
H15A C150 H15B 108.3 . .
C156 C151 C152 119.5(12) . .
C156 C151 C150 120.2(13) . .
C152 C151 C150 120.3(13) . .
C151 C152 C153 120.5(12) . .
C151 C152 H152 119.8 . .
C153 C152 H152 119.8 . .
C154 C153 C152 118.3(12) . .
C154 C153 H153 120.8 . .
C152 C153 H153 120.8 . .
C155 C154 C153 121.4(11) . .
C155 C154 N26 118.8(11) . .
C153 C154 N26 119.6(11) . .
C154 C155 C156 119.1(12) . .
C154 C155 H155 120.4 . .
C156 C155 H155 120.4 . .
C151 C156 C155 120.5(12) . .
C151 C156 H156 119.7 . .
C155 C156 H156 119.7 . .
N26 C157 C158 117.5(11) . .
N26 C157 H157 121.3 . .
C158 C157 H157 121.3 . .
N27 C158 C159 121.8(10) . .
N27 C158 C157 112.4(10) . .
C159 C158 C157 125.7(11) . .
C158 C159 C160 119.0(11) . .
C158 C159 H159 120.5 . .
C160 C159 H159 120.5 . .
C161 C160 C159 120.4(11) . .
C161 C160 H160 119.8 . .
C159 C160 H160 119.8 . .
C160 C161 C162 117.5(10) . .
C160 C161 C164 122.3(10) . .
C162 C161 C164 120.0(9) . .
N27 C162 C161 123.1(10) . .
N27 C162 H162 118.5 . .
C161 C162 H162 118.5 . .
N28 C163 C164 123.6(10) . .
N28 C163 H163 118.2 . .
C164 C163 H163 118.2 . .
C163 C164 C165 118.0(9) . .
C163 C164 C161 121.0(9) . .
C165 C164 C161 121.0(10) . .
C166 C165 C164 118.0(10) . .
C166 C165 H165 121.0 . .
C164 C165 H165 121.0 . .
C167 C166 C165 120.6(10) . .
C167 C166 H166 119.7 . .
C165 C166 H166 119.7 . .
N28 C167 C166 120.6(9) . .
N28 C167 C168 113.9(9) . .
C166 C167 C168 125.5(10) . .
N29 C168 C167 118.0(10) . .
N29 C168 H168 121.0 . .
C167 C168 H168 121.0 . .
C170 C169 C174 120.4(10) . .
C170 C169 N29 119.8(10) . .
C174 C169 N29 119.7(10) . .
C171 C170 C169 118.3(11) . .
C171 C170 H170 120.9 . .
C169 C170 H170 120.9 . .
C170 C171 C172 122.5(12) . .
C170 C171 H171 118.7 . .
C172 C171 H171 118.7 . .
C173 C172 C171 118.9(12) . .
C173 C172 C175 125.1(13) . .
C171 C172 C175 115.1(12) . .
C172 C173 C174 121.1(12) . .
C172 C173 H173 119.5 . .
C174 C173 H173 119.5 . .
C169 C174 C173 118.6(11) . .
C169 C174 H174 120.7 . .
C173 C174 H174 120.7 . .
C176 C175 C172 111.6(14) . .
C176 C175 H17A 109.3 . .
C172 C175 H17A 109.3 . .
C176 C175 H17B 109.3 . .
C172 C175 H17B 109.3 . .
H17A C175 H17B 108.0 . .
C175 C176 N30 106.1(14) . .
C175 C176 H17C 110.5 . .
N30 C176 H17C 110.5 . .
C175 C176 H17D 110.5 . .
N30 C176 H17D 110.5 . .
H17C C176 H17D 108.7 . .
O19 C177 N30 128(2) . .
O19 C177 C178 127(2) . .
N30 C177 C178 105.1(15) . .
C179 C178 C177 106.9(16) . .
C179 C178 H178 126.5 . .
C177 C178 H178 126.5 . .
C178 C179 C180 113.5(17) . .
C178 C179 H179 123.2 . .
C180 C179 H179 123.2 . .
O20 C180 N30 124.0(19) . .
O20 C180 C179 134.4(19) . .
N30 C180 C179 101.5(15) . .
C184 N31 C181 109.7(14) . .
C184 N31 C185 125.1(17) . .
C181 N31 C185 123.5(17) . .
C193 N32 C190 114.9(11) . .
C193 N32 Fe3 113.9(8) . .
C190 N32 Fe3 131.2(8) . .
C198 N33 C194 116.5(10) . .
C198 N33 Fe3 128.7(8) . .
C194 N33 Fe3 114.4(8) . .
C199 N34 C203 118.2(10) . .
C199 N34 Fe4 128.7(8) . .
C203 N34 Fe4 113.0(8) . .
C204 N35 C205 114.4(10) . .
C204 N35 Fe4 112.7(8) . .
C205 N35 Fe4 132.8(9) . .
C216 N36 C213 109.3(14) . .
C216 N36 C212 123.5(15) . .
C213 N36 C212 126.4(15) . .
O21 C181 N31 122(2) . .
O21 C181 C182 131(2) . .
N31 C181 C182 106.1(15) . .
C183 C182 C181 108.2(16) . .
C183 C182 H182 125.9 . .
C181 C182 H182 125.9 . .
C182 C183 C184 110.9(16) . .
C182 C183 H183 124.5 . .
C184 C183 H183 124.5 . .
O22 C184 N31 119(2) . .
O22 C184 C183 135(2) . .
N31 C184 C183 104.2(15) . .
N31 C185 C186 113.4(17) . .
N31 C185 H18A 108.9 . .
C186 C185 H18A 108.9 . .
N31 C185 H18B 108.9 . .
C186 C185 H18B 108.9 . .
H18A C185 H18B 107.7 . .
C185 C186 C187 112.1(14) . .
C185 C186 H18C 109.2 . .
C187 C186 H18C 109.2 . .
C185 C186 H18D 109.2 . .
C187 C186 H18D 109.2 . .
H18C C186 H18D 107.9 . .
C188 C187 C192 119.6(13) . .
C188 C187 C186 122.0(15) . .
C192 C187 C186 116.8(14) . .
C187 C188 C189 120.3(14) . .
C187 C188 H188 119.9 . .
C189 C188 H188 119.9 . .
C190 C189 C188 118.3(13) . .
C190 C189 H189 120.8 . .
C188 C189 H189 120.8 . .
C191 C190 C189 123.1(12) . .
C191 C190 N32 118.6(12) . .
C189 C190 N32 118.0(12) . .
C190 C191 C192 116.5(13) . .
C190 C191 H191 121.8 . .
C192 C191 H191 121.8 . .
C187 C192 C191 121.8(14) . .
C187 C192 H192 119.1 . .
C191 C192 H192 119.1 . .
N32 C193 C194 117.8(12) . .
N32 C193 H193 121.1 . .
C194 C193 H193 121.1 . .
N33 C194 C195 121.3(11) . .
N33 C194 C193 112.6(10) . .
C195 C194 C193 126.1(12) . .
C196 C195 C194 120.0(12) . .
C196 C195 H195 120.0 . .
C194 C195 H195 120.0 . .
C197 C196 C195 120.3(12) . .
C197 C196 H196 119.8 . .
C195 C196 H196 119.8 . .
C196 C197 C198 116.9(11) . .
C196 C197 C200 120.4(11) . .
C198 C197 C200 122.7(11) . .
N33 C198 C197 124.6(11) . .
N33 C198 H198 117.7 . .
C197 C198 H198 117.7 . .
N34 C199 C200 121.7(11) . .
N34 C199 H199 119.2 . .
C200 C199 H199 119.2 . .
C201 C200 C199 119.1(11) . .
C201 C200 C197 120.9(11) . .
C199 C200 C197 120.0(11) . .
C200 C201 C202 119.2(12) . .
C200 C201 H201 120.4 . .
C202 C201 H201 120.4 . .
C203 C202 C201 118.4(12) . .
C203 C202 H202 120.8 . .
C201 C202 H202 120.8 . .
C202 C203 N34 123.0(11) . .
C202 C203 C204 124.3(11) . .
N34 C203 C204 112.8(10) . .
N35 C204 C203 119.0(12) . .
N35 C204 H204 120.5 . .
C203 C204 H204 120.5 . .
C210 C205 C206 121.3(12) . .
C210 C205 N35 119.6(12) . .
C206 C205 N35 118.9(12) . .
C207 C206 C205 118.0(13) . .
C207 C206 H206 121.0 . .
C205 C206 H206 121.0 . .
C206 C207 C208 120.7(14) . .
C206 C207 H207 119.7 . .
C208 C207 H207 119.7 . .
C209 C208 C207 121.4(13) . .
C209 C208 C211 119.3(15) . .
C207 C208 C211 118.4(15) . .
C208 C209 C210 118.4(14) . .
C208 C209 H209 120.8 . .
C210 C209 H209 120.8 . .
C205 C210 C209 120.1(13) . .
C205 C210 H210 119.9 . .
C209 C210 H210 119.9 . .
C212 C211 C208 110.4(14) . .
C212 C211 H21A 109.6 . .
C208 C211 H21A 109.6 . .
C212 C211 H21B 109.6 . .
C208 C211 H21B 109.6 . .
H21A C211 H21B 108.1 . .
C211 C212 N36 112.4(14) . .
C211 C212 H21C 109.1 . .
N36 C212 H21C 109.1 . .
C211 C212 H21D 109.1 . .
N36 C212 H21D 109.1 . .
H21C C212 H21D 107.8 . .
O23 C213 N36 120.6(18) . .
O23 C213 C214 134(2) . .
N36 C213 C214 105.9(15) . .
C215 C214 C213 108.3(17) . .
C215 C214 H214 125.8 . .
C213 C214 H214 125.8 . .
C214 C215 C216 111.7(17) . .
C214 C215 H215 124.2 . .
C216 C215 H215 124.2 . .
O24 C216 N36 121.0(19) . .
O24 C216 C215 134(2) . .
N36 C216 C215 104.8(15) . .
F5' P1 F6' 95.5(10) . .
F3 P1 F2 94.1(7) . .
F3 P1 F5 92.3(6) . .
F2 P1 F5 91.9(7) . .
F3 P1 F1 92.9(7) . .
F2 P1 F1 91.2(7) . .
F5 P1 F1 173.7(8) . .
F5' P1 F2' 95.8(10) . .
F6' P1 F2' 94.3(10) . .
F5' P1 F4' 90.1(10) . .
F6' P1 F4' 90.1(10) . .
F2' P1 F4' 172.2(11) . .
F5' P1 F1' 177.5(11) . .
F6' P1 F1' 86.5(9) . .
F2' P1 F1' 85.7(10) . .
F4' P1 F1' 88.2(9) . .
F5' P1 F3' 86.1(10) . .
F6' P1 F3' 178.1(11) . .
F2' P1 F3' 86.5(10) . .
F4' P1 F3' 88.8(10) . .
F1' P1 F3' 91.9(10) . .
F3 P1 F4 90.3(6) . .
F2 P1 F4 175.7(8) . .
F5 P1 F4 87.8(6) . .
F1 P1 F4 88.7(6) . .
F3 P1 F6 176.4(8) . .
F2 P1 F6 89.5(6) . .
F5 P1 F6 87.8(7) . .
F1 P1 F6 86.8(6) . .
F4 P1 F6 86.2(6) . .
F12' P2 F8' 96.1(15) . .
F12' P2 F10' 95.8(15) . .
F8' P2 F10' 92.7(14) . .
F7 P2 F9 96.7(8) . .
F7 P2 F11 93.1(8) . .
F9 P2 F11 92.7(7) . .
F12' P2 F7' 88.3(13) . .
F8' P2 F7' 93.4(14) . .
F10' P2 F7' 172.2(15) . .
F7 P2 F12 86.2(8) . .
F9 P2 F12 176.5(9) . .
F11 P2 F12 89.0(7) . .
F7 P2 F10 173.8(8) . .
F9 P2 F10 89.0(7) . .
F11 P2 F10 84.3(7) . .
F12 P2 F10 88.2(8) . .
F7 P2 F8 93.4(7) . .
F9 P2 F8 90.1(7) . .
F11 P2 F8 172.6(8) . .
F12 P2 F8 87.8(7) . .
F10 P2 F8 88.9(7) . .
F12' P2 F9' 172.1(17) . .
F8' P2 F9' 91.5(13) . .
F10' P2 F9' 86.1(13) . .
F7' P2 F9' 88.9(13) . .
F12' P2 F11' 90.2(14) . .
F8' P2 F11' 173.6(13) . .
F10' P2 F11' 85.7(13) . .
F7' P2 F11' 87.7(13) . .
F9' P2 F11' 82.2(12) . .
F16 P3 F14 92.2(9) . .
F15' P3 F14' 93.2(9) . .
F15' P3 F13' 94.0(11) . .
F14' P3 F13' 95.2(9) . .
F16 P3 F15 92.7(8) . .
F14 P3 F15 91.6(8) . .
F15' P3 F17' 93.5(10) . .
F14' P3 F17' 171.5(10) . .
F13' P3 F17' 89.4(9) . .
F16 P3 F17 88.5(9) . .
F14 P3 F17 177.0(9) . .
F15 P3 F17 91.3(8) . .
F16 P3 F18 92.4(8) . .
F14 P3 F18 89.7(8) . .
F15 P3 F18 174.7(9) . .
F17 P3 F18 87.3(8) . .
F15' P3 F18' 177.4(10) . .
F14' P3 F18' 87.3(9) . .
F13' P3 F18' 88.5(10) . .
F17' P3 F18' 85.7(9) . .
F15' P3 F16' 87.6(10) . .
F14' P3 F16' 87.2(9) . .
F13' P3 F16' 177.0(11) . .
F17' P3 F16' 88.0(9) . .
F18' P3 F16' 89.8(10) . .
F16 P3 F13 177.4(9) . .
F14 P3 F13 90.2(8) . .
F15 P3 F13 86.2(8) . .
F17 P3 F13 89.2(8) . .
F18 P3 F13 88.7(8) . .
F23 P4 F24 92.5(6) . .
F19' P4 F24 85.3(14) . .
F23 P4 F20 87.0(6) . .
F19' P4 F20 95.5(14) . .
F24 P4 F20 178.8(6) . .
F23 P4 F21 176.8(8) . .
F24 P4 F21 84.3(6) . .
F20 P4 F21 96.1(7) . .
F19' P4 F21' 84.3(16) . .
F24 P4 F21' 97.7(12) . .
F20 P4 F21' 83.3(12) . .
F23 P4 F19 93.5(7) . .
F24 P4 F19 91.0(6) . .
F20 P4 F19 90.2(6) . .
F21 P4 F19 87.3(7) . .
F23 P4 F22 91.1(8) . .
F24 P4 F22 88.8(6) . .
F20 P4 F22 90.1(6) . .
F21 P4 F22 88.1(8) . .
F19 P4 F22 175.3(9) . .
F19' P4 F22' 166.0(18) . .
F24 P4 F22' 96.4(11) . .
F20 P4 F22' 83.0(11) . .
F21' P4 F22' 81.7(17) . .
F19' P4 F23' 111.8(18) . .
F24 P4 F23' 86.1(11) . .
F20 P4 F23' 92.8(11) . .
F21' P4 F23' 163.7(18) . .
F22' P4 F23' 82.2(16) . .
F30' P5 F26' 96.0(15) . .
F29 P5 F28 95.8(13) . .
F30' P5 F27' 85.5(15) . .
F26' P5 F27' 90.2(15) . .
F29 P5 F30 108.1(13) . .
F28 P5 F30 98.7(9) . .
F30' P5 F29' 104.7(13) . .
F26' P5 F29' 94.8(14) . .
F27' P5 F29' 168.1(15) . .
F29 P5 F26 95.5(12) . .
F28 P5 F26 164.9(12) . .
F30 P5 F26 87.3(9) . .
F30' P5 F28' 97.4(12) . .
F26' P5 F28' 166.6(16) . .
F27' P5 F28' 90.7(12) . .
F29' P5 F28' 81.9(13) . .
F29 P5 F25 88.4(14) . .
F28 P5 F25 85.3(8) . .
F30 P5 F25 162.4(12) . .
F26 P5 F25 85.0(9) . .
F30' P5 F25' 170.7(16) . .
F26' P5 F25' 86.8(13) . .
F27' P5 F25' 85.7(16) . .
F29' P5 F25' 83.8(15) . .
F28' P5 F25' 80.0(11) . .
F29 P5 F27 170.8(11) . .
F28 P5 F27 86.9(10) . .
F30 P5 F27 80.1(10) . .
F26 P5 F27 80.4(10) . .
F25 P5 F27 83.1(11) . .
F32' P6 F35' 99.5(16) . .
F36 P6 F34 100.6(10) . .
F36 P6 F33 97.1(13) . .
F34 P6 F33 91.5(13) . .
F32' P6 F31' 97.5(16) . .
F35' P6 F31' 98.9(16) . .
F32' P6 F33' 92.4(16) . .
F35' P6 F33' 93.1(15) . .
F31' P6 F33' 162.9(18) . .
F36 P6 F31 97.8(13) . .
F34 P6 F31 91.8(13) . .
F33 P6 F31 163.8(15) . .
F36 P6 F32 93.0(8) . .
F34 P6 F32 166.0(11) . .
F33 P6 F32 83.7(13) . .
F31 P6 F32 89.4(12) . .
F32' P6 F36' 89.5(15) . .
F35' P6 F36' 169.7(17) . .
F31' P6 F36' 84.8(15) . .
F33' P6 F36' 81.4(13) . .
F32' P6 F34' 169.6(17) . .
F35' P6 F34' 89.3(15) . .
F31' P6 F34' 86.5(14) . .
F33' P6 F34' 81.6(15) . .
F36' P6 F34' 81.3(13) . .
F36 P6 F35 172.9(11) . .
F34 P6 F35 86.2(8) . .
F33 P6 F35 84.6(11) . .
F31 P6 F35 79.8(12) . .
F32 P6 F35 80.3(8) . .
F39 P7 F37 89.0(15) . .
F39 P7 F38 103.4(17) . .
F37 P7 F38 93.2(14) . .
F39 P7 F40 83.9(15) . .
F37 P7 F40 83.9(15) . .
F38 P7 F40 172.1(16) . .
F39 P7 F41 88.6(14) . .
F37 P7 F41 177.6(15) . .
F38 P7 F41 87.2(13) . .
F40 P7 F41 96.1(14) . .
F39 P7 F42 167.3(16) . .
F37 P7 F42 94.7(13) . .
F38 P7 F42 88.5(12) . .
F40 P7 F42 84.4(15) . .
F41 P7 F42 87.7(12) . .
F44 P8 F44 180.0(18) 2_655 .
F44 P8 F45 88.6(10) 2_655 2_655
F44 P8 F45 91.4(10) . 2_655
F44 P8 F45 91.4(10) 2_655 .
F44 P8 F45 88.6(10) . .
F45 P8 F45 180.0 2_655 .
F44 P8 F43 96.0(10) 2_655 2_655
F44 P8 F43 84.0(10) . 2_655
F45 P8 F43 87.4(8) 2_655 2_655
F45 P8 F43 92.6(8) . 2_655
F44 P8 F43 84.0(10) 2_655 .
F44 P8 F43 96.0(10) . .
F45 P8 F43 92.6(8) 2_655 .
F45 P8 F43 87.4(8) . .
F43 P8 F43 180.0 2_655 .
N1S C1S C2S 161(3) . .
C1S C2S H2SA 109.5 . .
C1S C2S H2SB 109.5 . .
H2SA C2S H2SB 109.5 . .
C1S C2S H2SC 109.5 . .
H2SA C2S H2SC 109.5 . .
H2SB C2S H2SC 109.5 . .
N2S C3S C4S 168(5) . .
C3S C4S H4SA 109.5 . .
C3S C4S H4SB 109.5 . .
H4SA C4S H4SB 109.5 . .
C3S C4S H4SC 109.5 . .
H4SA C4S H4SC 109.5 . .
H4SB C4S H4SC 109.5 . .
N3S C5S C6S 172(3) . .
C5S C6S H6S1 109.5 . .
C5S C6S H6S2 109.5 . .
H6S1 C6S H6S2 109.5 . .
C5S C6S H6S3 109.5 . .
H6S1 C6S H6S3 109.5 . .
H6S2 C6S H6S3 109.5 . .
N4S C7S C8S 170(4) . .
C7S C8S H8S1 109.5 . .
C7S C8S H8S2 109.5 . .
H8S1 C8S H8S2 109.5 . .
C7S C8S H8S3 109.5 . .
H8S1 C8S H8S3 109.5 . .
H8S2 C8S H8S3 109.5 . .
N5S C9S C10S 168(7) . .
C9S C10S H10E 109.5 . .
C9S C10S H10F 109.5 . .
H10E C10S H10F 109.5 . .
C9S C10S H10G 109.5 . .
H10E C10S H10G 109.5 . .
H10F C10S H10G 109.5 . .
N6S C11S C12S 164(6) . .
C11S C12S H12A 116.2 . .
C11S C12S H12B 96.7 . .
H12A C12S H12B 109.5 . .
C11S C12S H12C 114.6 . .
H12A C12S H12C 109.5 . .
H12B C12S H12C 109.5 . .
N7S C13S C14S 177(2) . .
C13S C14S H14E 109.5 . .
C13S C14S H14F 109.5 . .
H14E C14S H14F 109.5 . .
C13S C14S H14G 109.5 . .
H14E C14S H14G 109.5 . .
H14F C14S H14G 109.5 . .
N8S C15S C16S 172(4) . .
C15S C16S H16A 109.5 . .
C15S C16S H16B 109.5 . .
H16A C16S H16B 109.5 . .
C15S C16S H16C 109.5 . .
H16A C16S H16C 109.5 . .
H16B C16S H16C 109.5 . .
C5A O1A C2A 114(2) . .
C3A C2A O1A 113(3) . .
C3A C2A C4A 117(3) . .
O1A C2A C4A 106(2) . .
C3A C2A H1A 106.8 . .
O1A C2A H1A 106.8 . .
C4A C2A H1A 106.8 . .
C2A C3A H2A1 109.5 . .
C2A C3A H2A2 109.5 . .
H2A1 C3A H2A2 109.5 . .
C2A C3A H2A3 109.5 . .
H2A1 C3A H2A3 109.5 . .
H2A2 C3A H2A3 109.5 . .
C2A C4A H3AA 109.5 . .
C2A C4A H3AB 109.5 . .
H3AA C4A H3AB 109.5 . .
C2A C4A H3AC 109.5 . .
H3AA C4A H3AC 109.5 . .
H3AB C4A H3AC 109.5 . .
O1A C5A C7A 111(3) . .
O1A C5A C6A 109(3) . .
C7A C5A C6A 110(3) . .
O1A C5A H4A 109.2 . .
C7A C5A H4A 109.2 . .
C6A C5A H4A 109.2 . .
C5A C6A H5AA 109.5 . .
C5A C6A H5AB 109.5 . .
H5AA C6A H5AB 109.5 . .
C5A C6A H5AC 109.5 . .
H5AA C6A H5AC 109.5 . .
H5AB C6A H5AC 109.5 . .
C5A C7A H6A1 109.5 . .
C5A C7A H6A2 109.5 . .
H6A1 C7A H6A2 109.5 . .
C5A C7A H6A3 109.5 . .
H6A1 C7A H6A3 109.5 . .
H6A2 C7A H6A3 109.5 . .

loop_
_geom_bond_atom_site_label_1
_geom_bond_atom_site_label_2
_geom_bond_distance
_geom_bond_site_symmetry_2
Fe1 N5 1.974(9) .
Fe1 N15 1.977(8) .
Fe1 N14 1.979(9) .
Fe1 N4 1.989(9) .
Fe1 N9 2.001(9) .
Fe1 N8 2.002(9) .
Fe2 N2 1.974(9) .
Fe2 N29 1.977(9) .
Fe2 N20 1.983(9) .
Fe2 N3 1.983(9) .
Fe2 N28 1.988(9) .
Fe2 N21 1.992(9) .
Fe3 N32 1.962(11) .
Fe3 N11 1.963(9) .
Fe3 N33 1.980(9) .
Fe3 N27 1.998(9) .
Fe3 N26 1.999(9) .
Fe3 N10 2.003(9) .
Fe4 N17 1.959(10) .
Fe4 N23 1.977(9) .
Fe4 N35 1.977(10) .
Fe4 N34 1.983(10) .
Fe4 N22 1.992(10) .
Fe4 N16 1.993(9) .
N1 C4 1.379(13) .
N1 C1 1.405(13) .
N1 C5 1.444(12) .
N2 C13 1.279(10) .
N2 C10 1.437(11) .
N3 C14 1.338(11) .
N3 C18 1.355(10) .
N4 C19 1.334(10) .
N4 C23 1.365(10) .
N5 C24 1.283(10) .
N5 C25 1.442(10) .
N6 C36 1.421(14) .
N6 C33 1.438(15) .
N6 C32 1.475(13) .
O1 C1 1.218(12) .
O2 C4 1.221(13) .
O3 C33 1.217(14) .
O4 C36 1.212(13) .
C1 C2 1.487(15) .
C2 C3 1.330(13) .
C2 H2 0.9500 .
C3 C4 1.479(13) .
C3 H3 0.9500 .
C5 C6 1.510(12) .
C5 H5A 0.9900 .
C5 H5B 0.9900 .
C6 C7 1.506(12) .
C6 H6A 0.9900 .
C6 H6B 0.9900 .
C7 C8 1.353(12) .
C7 C12 1.378(13) .
C8 C9 1.405(12) .
C8 H8 0.9500 .
C9 C10 1.370(11) .
C9 H9 0.9500 .
C10 C11 1.388(12) .
C11 C12 1.414(12) .
C11 H11 0.9500 .
C12 H12 0.9500 .
C13 C14 1.450(11) .
C13 H13 0.9500 .
C14 C15 1.382(12) .
C15 C16 1.362(11) .
C15 H15 0.9500 .
C16 C17 1.360(11) .
C16 H16 0.9500 .
C17 C18 1.379(11) .
C17 C20 1.472(11) .
C18 H18 0.9500 .
C19 C20 1.369(11) .
C19 H19 0.9500 .
C20 C21 1.385(11) .
C21 C22 1.388(11) .
C21 H21 0.9500 .
C22 C23 1.379(11) .
C22 H22 0.9500 .
C23 C24 1.457(11) .
C24 H24 0.9500 .
C25 C26 1.366(12) .
C25 C30 1.370(12) .
C26 C27 1.374(12) .
C26 H26 0.9500 .
C27 C28 1.369(12) .
C27 H27 0.9500 .
C28 C29 1.356(13) .
C28 C31 1.547(13) .
C29 C30 1.394(12) .
C29 H29 0.9500 .
C30 H30 0.9500 .
C31 C32 1.510(13) .
C31 H31A 0.9900 .
C31 H31B 0.9900 .
C32 H32A 0.9900 .
C32 H32B 0.9900 .
C33 C34 1.460(14) .
C34 C35 1.309(13) .
C34 H34 0.9500 .
C35 C36 1.481(16) .
C35 H35 0.9500 .
N7 C40 1.385(14) .
N7 C37 1.399(13) .
N7 C41 1.456(12) .
N8 C49 1.286(11) .
N8 C46 1.438(11) .
N9 C54 1.332(10) .
N9 C50 1.346(11) .
N10 C55 1.329(10) .
N10 C59 1.361(10) .
N11 C60 1.283(11) .
N11 C61 1.462(11) .
N12 C72 1.399(13) .
N12 C69 1.423(15) .
N12 C68 1.476(13) .
O5 C37 1.229(13) .
O6 C40 1.222(12) .
O7 C69 1.232(14) .
O8 C72 1.234(14) .
C37 C38 1.472(15) .
C38 C39 1.314(13) .
C38 H38 0.9500 .
C39 C40 1.468(13) .
C39 H39 0.9500 .
C41 C42 1.484(13) .
C41 H41A 0.9900 .
C41 H41B 0.9900 .
C42 C43 1.520(12) .
C42 H42A 0.9900 .
C42 H42B 0.9900 .
C43 C44 1.366(12) .
C43 C48 1.376(12) .
C44 C45 1.400(12) .
C44 H44 0.9500 .
C45 C46 1.360(11) .
C45 H45 0.9500 .
C46 C47 1.368(11) .
C47 C48 1.415(12) .
C47 H47 0.9500 .
C48 H48 0.9500 .
C49 C50 1.454(12) .
C49 H49 0.9500 .
C50 C51 1.373(12) .
C51 C52 1.370(12) .
C51 H51 0.9500 .
C52 C53 1.354(12) .
C52 H52 0.9500 .
C53 C54 1.372(11) .
C53 C56 1.489(11) .
C54 H54 0.9500 .
C55 C56 1.384(11) .
C55 H55 0.9500 .
C56 C57 1.379(11) .
C57 C58 1.396(12) .
C57 H57 0.9500 .
C58 C59 1.377(11) .
C58 H58 0.9500 .
C59 C60 1.443(11) .
C60 H60 0.9500 .
C61 C66 1.373(11) .
C61 C62 1.390(12) .
C62 C63 1.370(12) .
C62 H62 0.9500 .
C63 C64 1.375(12) .
C63 H63 0.9500 .
C64 C65 1.352(12) .
C64 C67 1.544(13) .
C65 C66 1.391(12) .
C65 H65 0.9500 .
C66 H66 0.9500 .
C67 C68 1.499(14) .
C67 H67A 0.9900 .
C67 H67B 0.9900 .
C68 H68A 0.9900 .
C68 H68B 0.9900 .
C69 C70 1.477(14) .
C70 C71 1.318(14) .
C70 H70 0.9500 .
C71 C72 1.469(16) .
C71 H71 0.9500 .
N13 C76 1.386(13) .
N13 C73 1.396(13) .
N13 C77 1.443(12) .
N14 C85 1.275(10) .
N14 C82 1.435(10) .
N15 C90 1.341(10) .
N15 C86 1.343(11) .
N16 C91 1.315(10) .
N16 C95 1.342(11) .
N17 C96 1.279(11) .
N17 C97 1.441(11) .
N18 C108 1.408(14) .
N18 C105 1.435(16) .
N18 C104 1.503(14) .
O9 C73 1.191(12) .
O10 C76 1.227(13) .
O11 C105 1.204(15) .
O12 C108 1.211(15) .
C73 C74 1.470(14) .
C74 C75 1.311(12) .
C74 H74 0.9500 .
C75 C76 1.478(13) .
C75 H75 0.9500 .
C77 C78 1.523(13) .
C77 H77A 0.9900 .
C77 H77B 0.9900 .
C78 C79 1.506(12) .
C78 H78A 0.9900 .
C78 H78B 0.9900 .
C79 C80 1.346(12) .
C79 C84 1.379(12) .
C80 C81 1.405(12) .
C80 H80 0.9500 .
C81 C82 1.368(11) .
C81 H81 0.9500 .
C82 C83 1.376(11) .
C83 C84 1.410(11) .
C83 H83 0.9500 .
C84 H84 0.9500 .
C85 C86 1.460(12) .
C85 H85 0.9500 .
C86 C87 1.392(11) .
C87 C88 1.362(12) .
C87 H87 0.9500 .
C88 C89 1.345(11) .
C88 H88 0.9500 .
C89 C90 1.378(11) .
C89 C92 1.481(11) .
C90 H90 0.9500 .
C91 C92 1.366(11) .
C91 H91 0.9500 .
C92 C93 1.375(12) .
C93 C94 1.385(12) .
C93 H93 0.9500 .
C94 C95 1.381(12) .
C94 H94 0.9500 .
C95 C96 1.463(12) .
C96 H96 0.9500 .
C97 C102 1.371(12) .
C97 C98 1.379(13) .
C98 C99 1.384(13) .
C98 H98 0.9500 .
C99 C100 1.363(14) .
C99 H99 0.9500 .
C100 C101 1.329(14) .
C100 C103 1.551(14) .
C101 C102 1.392(13) .
C101 H101 0.9500 .
C102 H102 0.9500 .
C103 C104 1.491(15) .
C103 H10A 0.9900 .
C103 H10B 0.9900 .
C104 H10C 0.9900 .
C104 H10D 0.9900 .
C105 C106 1.472(14) .
C106 C107 1.336(14) .
C106 H106 0.9500 .
C107 C108 1.476(17) .
C107 H107 0.9500 .
N19 C112 1.390(13) .
N19 C109 1.416(14) .
N19 C113 1.464(12) .
N20 C121 1.276(11) .
N20 C118 1.435(11) .
N21 C122 1.333(11) .
N21 C126 1.337(10) .
N22 C127 1.341(11) .
N22 C131 1.360(11) .
N23 C132 1.274(11) .
N23 C133 1.451(11) .
N24 C144 1.415(14) .
N24 C141 1.439(16) .
N24 C140 1.499(14) .
O13 C109 1.200(13) .
O14 C112 1.237(12) .
O15 C141 1.239(16) .
O16 C144 1.231(16) .
C109 C110 1.472(15) .
C110 C111 1.317(13) .
C110 H110 0.9500 .
C111 C112 1.485(13) .
C111 H111 0.9500 .
C113 C114 1.516(13) .
C113 H11A 0.9900 .
C113 H11B 0.9900 .
C114 C115 1.510(13) .
C114 H11C 0.9900 .
C114 H11D 0.9900 .
C115 C116 1.359(12) .
C115 C120 1.362(12) .
C116 C117 1.401(12) .
C116 H116 0.9500 .
C117 C118 1.373(12) .
C117 H117 0.9500 .
C118 C119 1.377(12) .
C119 C120 1.402(12) .
C119 H119 0.9500 .
C120 H120 0.9500 .
C121 C122 1.444(12) .
C121 H121 0.9500 .
C122 C123 1.389(12) .
C123 C124 1.363(12) .
C123 H123 0.9500 .
C124 C125 1.366(12) .
C124 H124 0.9500 .
C125 C126 1.373(11) .
C125 C128 1.477(12) .
C126 H126 0.9500 .
C127 C128 1.390(12) .
C127 H127 0.9500 .
C128 C129 1.383(12) .
C129 C130 1.389(12) .
C129 H129 0.9500 .
C130 C131 1.379(12) .
C130 H130 0.9500 .
C131 C132 1.448(12) .
C132 H132 0.9500 .
C133 C138 1.374(12) .
C133 C134 1.378(12) .
C134 C135 1.372(12) .
C134 H134 0.9500 .
C135 C136 1.368(13) .
C135 H135 0.9500 .
C136 C137 1.343(13) .
C136 C139 1.542(13) .
C137 C138 1.381(12) .
C137 H137 0.9500 .
C138 H138 0.9500 .
C139 C140 1.506(15) .
C139 H13A 0.9900 .
C139 H13B 0.9900 .
C140 H14A 0.9900 .
C140 H14B 0.9900 .
C141 C142 1.478(15) .
C142 C143 1.338(15) .
C142 H142 0.9500 .
C143 C144 1.467(18) .
C143 H143 0.9500 .
N25 C148 1.399(14) .
N25 C145 1.410(14) .
N25 C149 1.476(13) .
N26 C157 1.298(11) .
N26 C154 1.427(11) .
N27 C162 1.341(10) .
N27 C158 1.354(11) .
N28 C163 1.324(10) .
N28 C167 1.356(10) .
N29 C168 1.268(10) .
N29 C169 1.453(11) .
N30 C180 1.424(14) .
N30 C177 1.424(16) .
N30 C176 1.546(15) .
O17 C145 1.202(14) .
O18 C148 1.250(13) .
O19 C177 1.228(16) .
O20 C180 1.274(16) .
C145 C146 1.467(16) .
C146 C147 1.325(13) .
C146 H146 0.9500 .
C147 C148 1.477(13) .
C147 H147 0.9500 .
C149 C150 1.503(14) .
C149 H14C 0.9900 .
C149 H14D 0.9900 .
C150 C151 1.514(13) .
C150 H15A 0.9900 .
C150 H15B 0.9900 .
C151 C156 1.370(13) .
C151 C152 1.381(13) .
C152 C153 1.415(13) .
C152 H152 0.9500 .
C153 C154 1.390(12) .
C153 H153 0.9500 .
C154 C155 1.360(12) .
C155 C156 1.417(12) .
C155 H155 0.9500 .
C156 H156 0.9500 .
C157 C158 1.458(12) .
C157 H157 0.9500 .
C158 C159 1.370(12) .
C159 C160 1.371(12) .
C159 H159 0.9500 .
C160 C161 1.367(12) .
C160 H160 0.9500 .
C161 C162 1.385(11) .
C161 C164 1.472(11) .
C162 H162 0.9500 .
C163 C164 1.373(11) .
C163 H163 0.9500 .
C164 C165 1.395(11) .
C165 C166 1.386(12) .
C165 H165 0.9500 .
C166 C167 1.368(11) .
C166 H166 0.9500 .
C167 C168 1.440(11) .
C168 H168 0.9500 .
C169 C170 1.374(12) .
C169 C174 1.381(12) .
C170 C171 1.351(12) .
C170 H170 0.9500 .
C171 C172 1.375(13) .
C171 H171 0.9500 .
C172 C173 1.329(13) .
C172 C175 1.571(14) .
C173 C174 1.394(12) .
C173 H173 0.9500 .
C174 H174 0.9500 .
C175 C176 1.449(16) .
C175 H17A 0.9900 .
C175 H17B 0.9900 .
C176 H17C 0.9900 .
C176 H17D 0.9900 .
C177 C178 1.503(15) .
C178 C179 1.337(14) .
C178 H178 0.9500 .
C179 C180 1.499(18) .
C179 H179 0.9500 .
N31 C184 1.394(16) .
N31 C181 1.423(16) .
N31 C185 1.469(14) .
N32 C193 1.301(11) .
N32 C190 1.443(12) .
N33 C198 1.339(11) .
N33 C194 1.345(11) .
N34 C199 1.337(11) .
N34 C203 1.351(11) .
N35 C204 1.274(12) .
N35 C205 1.454(12) .
N36 C216 1.427(15) .
N36 C213 1.428(16) .
N36 C212 1.512(15) .
O21 C181 1.220(16) .
O22 C184 1.251(16) .
O23 C213 1.229(16) .
O24 C216 1.240(16) .
C181 C182 1.453(17) .
C182 C183 1.319(16) .
C182 H182 0.9500 .
C183 C184 1.482(14) .
C183 H183 0.9500 .
C185 C186 1.503(16) .
C185 H18A 0.9900 .
C185 H18B 0.9900 .
C186 C187 1.515(14) .
C186 H18C 0.9900 .
C186 H18D 0.9900 .
C187 C188 1.362(14) .
C187 C192 1.375(14) .
C188 C189 1.397(13) .
C188 H188 0.9500 .
C189 C190 1.387(13) .
C189 H189 0.9500 .
C190 C191 1.363(12) .
C191 C192 1.409(12) .
C191 H191 0.9500 .
C192 H192 0.9500 .
C193 C194 1.435(12) .
C193 H193 0.9500 .
C194 C195 1.372(12) .
C195 C196 1.354(13) .
C195 H195 0.9500 .
C196 C197 1.346(13) .
C196 H196 0.9500 .
C197 C198 1.375(12) .
C197 C200 1.474(12) .
C198 H198 0.9500 .
C199 C200 1.379(12) .
C199 H199 0.9500 .
C200 C201 1.370(12) .
C201 C202 1.389(13) .
C201 H201 0.9500 .
C202 C203 1.352(12) .
C202 H202 0.9500 .
C203 C204 1.459(12) .
C204 H204 0.9500 .
C205 C210 1.364(13) .
C205 C206 1.391(13) .
C206 C207 1.365(13) .
C206 H206 0.9500 .
C207 C208 1.387(14) .
C207 H207 0.9500 .
C208 C209 1.350(14) .
C208 C211 1.560(14) .
C209 C210 1.399(13) .
C209 H209 0.9500 .
C210 H210 0.9500 .
C211 C212 1.493(15) .
C211 H21A 0.9900 .
C211 H21B 0.9900 .
C212 H21C 0.9900 .
C212 H21D 0.9900 .
C213 C214 1.484(16) .
C214 C215 1.320(16) .
C214 H214 0.9500 .
C215 C216 1.467(18) .
C215 H215 0.9500 .
P1 F5' 1.517(16) .
P1 F6' 1.528(15) .
P1 F3 1.530(13) .
P1 F2 1.539(14) .
P1 F5 1.562(14) .
P1 F1 1.568(14) .
P1 F2' 1.572(16) .
P1 F4' 1.609(16) .
P1 F1' 1.630(16) .
P1 F3' 1.630(15) .
P1 F4 1.636(14) .
P1 F6 1.659(14) .
P2 F12' 1.53(2) .
P2 F8' 1.53(2) .
P2 F7 1.539(13) .
P2 F10' 1.55(2) .
P2 F9 1.558(12) .
P2 F11 1.585(13) .
P2 F7' 1.616(19) .
P2 F12 1.618(12) .
P2 F10 1.621(13) .
P2 F8 1.627(12) .
P2 F9' 1.67(2) .
P2 F11' 1.69(2) .
P3 F16 1.557(14) .
P3 F14 1.572(14) .
P3 F15' 1.584(16) .
P3 F14' 1.589(16) .
P3 F13' 1.588(15) .
P3 F15 1.596(14) .
P3 F17' 1.601(17) .
P3 F17 1.611(14) .
P3 F18 1.611(14) .
P3 F18' 1.637(17) .
P3 F16' 1.640(15) .
P3 F13 1.659(13) .
P4 F23 1.578(12) .
P4 F19' 1.58(3) .
P4 F24 1.589(9) .
P4 F20 1.594(9) .
P4 F21 1.595(13) .
P4 F21' 1.61(3) .
P4 F19 1.607(13) .
P4 F22 1.618(12) .
P4 F22' 1.63(3) .
P4 F23' 1.66(3) .
P5 F29 1.47(2) .
P5 F30' 1.48(2) .
P5 F26' 1.50(2) .
P5 F28 1.509(14) .
P5 F27' 1.60(2) .
P5 F30 1.588(13) .
P5 F29' 1.60(2) .
P5 F26 1.604(14) .
P5 F28' 1.623(18) .
P5 F25 1.645(18) .
P5 F25' 1.70(2) .
P5 F27 1.767(19) .
P6 F36 1.478(19) .
P6 F32' 1.52(2) .
P6 F35' 1.54(2) .
P6 F34 1.59(2) .
P6 F33 1.60(2) .
P6 F31' 1.62(2) .
P6 F33' 1.66(2) .
P6 F31 1.69(2) .
P6 F32 1.76(2) .
P6 F36' 1.81(2) .
P6 F34' 1.82(2) .
P6 F35 1.85(2) .
P7 F39 1.48(2) .
P7 F37 1.49(2) .
P7 F38 1.52(2) .
P7 F40 1.58(3) .
P7 F41 1.61(2) .
P7 F42 1.63(2) .
P8 F44 1.539(17) 2_655
P8 F44 1.539(17) .
P8 F45 1.570(15) 2_655
P8 F45 1.570(15) .
P8 F43 1.583(13) 2_655
P8 F43 1.583(13) .
N1S C1S 1.149(16) .
C1S C2S 1.492(17) .
C2S H2SA 0.9800 .
C2S H2SB 0.9800 .
C2S H2SC 0.9800 .
N2S C3S 1.160(17) .
C3S C4S 1.472(17) .
C4S H4SA 0.9800 .
C4S H4SB 0.9800 .
C4S H4SC 0.9800 .
N3S C5S 1.192(16) .
C5S C6S 1.404(16) .
C6S H6S1 0.9800 .
C6S H6S2 0.9800 .
C6S H6S3 0.9800 .
N4S C7S 1.176(17) .
C7S C8S 1.479(16) .
C8S H8S1 0.9800 .
C8S H8S2 0.9800 .
C8S H8S3 0.9800 .
N5S C9S 1.184(18) .
C9S C10S 1.428(18) .
C10S H10E 0.9800 .
C10S H10F 0.9800 .
C10S H10G 0.9800 .
N6S C11S 1.177(18) .
C11S C12S 1.443(18) .
C12S H12A 0.9600 .
C12S H12B 0.9600 .
C12S H12C 0.9600 .
N7S C13S 1.164(13) .
C13S C14S 1.435(13) .
C14S H14E 0.9800 .
C14S H14F 0.9800 .
C14S H14G 0.9800 .
N8S C15S 1.136(16) .
C15S C16S 1.443(16) .
C16S H16A 0.9800 .
C16S H16B 0.9800 .
C16S H16C 0.9800 .
O1A C5A 1.457(17) .
O1A C2A 1.473(17) .
C2A C3A 1.45(3) .
C2A C4A 1.48(3) .
C2A H1A 1.0000 .
C3A H2A1 0.9800 .
C3A H2A2 0.9800 .
C3A H2A3 0.9800 .
C4A H3AA 0.9800 .
C4A H3AB 0.9800 .
C4A H3AC 0.9800 .
C5A C7A 1.47(3) .
C5A C6A 1.49(3) .
C5A H4A 1.0000 .
C6A H5AA 0.9800 .
C6A H5AB 0.9800 .
C6A H5AC 0.9800 .
C7A H6A1 0.9800 .
C7A H6A2 0.9800 .
C7A H6A3 0.9800 .

loop_
_geom_torsion_atom_site_label_1
_geom_torsion_atom_site_label_2
_geom_torsion_atom_site_label_3
_geom_torsion_atom_site_label_4
_geom_torsion
_geom_torsion_site_symmetry_1
_geom_torsion_site_symmetry_2
_geom_torsion_site_symmetry_3
_geom_torsion_site_symmetry_4
C4 N1 C1 O1 -177.8(15) . . . .
C5 N1 C1 O1 2(2) . . . .
C4 N1 C1 C2 3.1(16) . . . .
C5 N1 C1 C2 -177.3(11) . . . .
O1 C1 C2 C3 176.5(17) . . . .
N1 C1 C2 C3 -4.5(19) . . . .
C1 C2 C3 C4 4(2) . . . .
C1 N1 C4 O2 -180.0(15) . . . .
C5 N1 C4 O2 0(2) . . . .
C1 N1 C4 C3 -0.7(17) . . . .
C5 N1 C4 C3 179.7(12) . . . .
C2 C3 C4 O2 176.9(17) . . . .
C2 C3 C4 N1 -2(2) . . . .
C4 N1 C5 C6 -68.3(17) . . . .
C1 N1 C5 C6 112.2(14) . . . .
N1 C5 C6 C7 -58.5(16) . . . .
C5 C6 C7 C8 -86.2(16) . . . .
C5 C6 C7 C12 95.3(15) . . . .
C12 C7 C8 C9 0(2) . . . .
C6 C7 C8 C9 -178.8(12) . . . .
C7 C8 C9 C10 -2(2) . . . .
C8 C9 C10 C11 1(2) . . . .
C8 C9 C10 N2 179.6(12) . . . .
C13 N2 C10 C9 97.9(14) . . . .
Fe2 N2 C10 C9 -90.7(13) . . . .
C13 N2 C10 C11 -83.6(14) . . . .
Fe2 N2 C10 C11 87.8(12) . . . .
C9 C10 C11 C12 2.3(19) . . . .
N2 C10 C11 C12 -176.2(11) . . . .
C8 C7 C12 C11 4(2) . . . .
C6 C7 C12 C11 -177.5(11) . . . .
C10 C11 C12 C7 -5(2) . . . .
C10 N2 C13 C14 176.4(9) . . . .
Fe2 N2 C13 C14 4.3(13) . . . .
C18 N3 C14 C15 -2.2(16) . . . .
Fe2 N3 C14 C15 177.0(9) . . . .
C18 N3 C14 C13 175.3(10) . . . .
Fe2 N3 C14 C13 -5.5(12) . . . .
N2 C13 C14 N3 0.9(15) . . . .
N2 C13 C14 C15 178.3(11) . . . .
N3 C14 C15 C16 3.0(18) . . . .
C13 C14 C15 C16 -174.2(11) . . . .
C14 C15 C16 C17 -0.5(19) . . . .
C15 C16 C17 C18 -2.5(18) . . . .
C15 C16 C17 C20 175.7(11) . . . .
C14 N3 C18 C17 -1.1(16) . . . .
Fe2 N3 C18 C17 179.9(8) . . . .
C16 C17 C18 N3 3.5(17) . . . .
C20 C17 C18 N3 -174.8(10) . . . .
C23 N4 C19 C20 -1.5(16) . . . .
Fe1 N4 C19 C20 179.9(8) . . . .
N4 C19 C20 C21 4.0(17) . . . .
N4 C19 C20 C17 -175.0(10) . . . .
C16 C17 C20 C19 58.9(16) . . . .
C18 C17 C20 C19 -122.9(12) . . . .
C16 C17 C20 C21 -120.0(13) . . . .
C18 C17 C20 C21 58.2(15) . . . .
C19 C20 C21 C22 -2.6(17) . . . .
C17 C20 C21 C22 176.4(10) . . . .
C20 C21 C22 C23 -1.1(17) . . . .
C19 N4 C23 C22 -2.5(16) . . . .
Fe1 N4 C23 C22 176.3(9) . . . .
C19 N4 C23 C24 175.8(10) . . . .
Fe1 N4 C23 C24 -5.3(12) . . . .
C21 C22 C23 N4 3.8(18) . . . .
C21 C22 C23 C24 -174.4(11) . . . .
C25 N5 C24 C23 178.0(9) . . . .
Fe1 N5 C24 C23 5.8(13) . . . .
N4 C23 C24 N5 -0.2(15) . . . .
C22 C23 C24 N5 178.1(11) . . . .
C24 N5 C25 C26 104.8(13) . . . .
Fe1 N5 C25 C26 -83.8(13) . . . .
C24 N5 C25 C30 -78.7(14) . . . .
Fe1 N5 C25 C30 92.7(11) . . . .
C30 C25 C26 C27 2.9(19) . . . .
N5 C25 C26 C27 179.4(11) . . . .
C25 C26 C27 C28 -3(2) . . . .
C26 C27 C28 C29 3(2) . . . .
C26 C27 C28 C31 179.1(11) . . . .
C27 C28 C29 C30 -3(2) . . . .
C31 C28 C29 C30 -178.8(12) . . . .
C26 C25 C30 C29 -2.6(19) . . . .
N5 C25 C30 C29 -179.3(11) . . . .
C28 C29 C30 C25 3(2) . . . .
C29 C28 C31 C32 86.8(16) . . . .
C27 C28 C31 C32 -88.7(15) . . . .
C36 N6 C32 C31 116.4(15) . . . .
C33 N6 C32 C31 -67.1(18) . . . .
C28 C31 C32 N6 -57.5(17) . . . .
C36 N6 C33 O3 179.7(17) . . . .
C32 N6 C33 O3 3(3) . . . .
C36 N6 C33 C34 -2.3(18) . . . .
C32 N6 C33 C34 -179.3(13) . . . .
O3 C33 C34 C35 179(2) . . . .
N6 C33 C34 C35 1(2) . . . .
C33 C34 C35 C36 0(2) . . . .
C33 N6 C36 O4 -175.5(15) . . . .
C32 N6 C36 O4 1(2) . . . .
C33 N6 C36 C35 2.4(16) . . . .
C32 N6 C36 C35 179.4(12) . . . .
C34 C35 C36 O4 176.1(17) . . . .
C34 C35 C36 N6 -2(2) . . . .
C40 N7 C37 O5 -178.2(17) . . . .
C41 N7 C37 O5 -5(3) . . . .
C40 N7 C37 C38 0.8(18) . . . .
C41 N7 C37 C38 173.5(13) . . . .
O5 C37 C38 C39 175.0(19) . . . .
N7 C37 C38 C39 -4(2) . . . .
C37 C38 C39 C40 5(2) . . . .
C37 N7 C40 O6 178.7(17) . . . .
C41 N7 C40 O6 6(3) . . . .
C37 N7 C40 C39 2.3(19) . . . .
C41 N7 C40 C39 -170.6(13) . . . .
C38 C39 C40 O6 179(2) . . . .
C38 C39 C40 N7 -5(2) . . . .
C40 N7 C41 C42 103.0(17) . . . .
C37 N7 C41 C42 -68.7(19) . . . .
N7 C41 C42 C43 -51.5(17) . . . .
C41 C42 C43 C44 -89.6(16) . . . .
C41 C42 C43 C48 94.2(17) . . . .
C48 C43 C44 C45 2(2) . . . .
C42 C43 C44 C45 -174.3(12) . . . .
C43 C44 C45 C46 -0.2(19) . . . .
C44 C45 C46 C47 -1.8(19) . . . .
C44 C45 C46 N8 171.8(11) . . . .
C49 N8 C46 C45 -115.5(13) . . . .
Fe1 N8 C46 C45 62.8(14) . . . .
C49 N8 C46 C47 58.4(15) . . . .
Fe1 N8 C46 C47 -123.3(11) . . . .
C45 C46 C47 C48 2.0(19) . . . .
N8 C46 C47 C48 -171.7(11) . . . .
C44 C43 C48 C47 -2(2) . . . .
C42 C43 C48 C47 174.7(12) . . . .
C46 C47 C48 C43 0(2) . . . .
C46 N8 C49 C50 176.7(10) . . . .
Fe1 N8 C49 C50 -1.8(14) . . . .
C54 N9 C50 C51 -1.6(17) . . . .
Fe1 N9 C50 C51 178.6(10) . . . .
C54 N9 C50 C49 176.2(10) . . . .
Fe1 N9 C50 C49 -3.6(13) . . . .
N8 C49 C50 N9 3.7(17) . . . .
N8 C49 C50 C51 -178.5(12) . . . .
N9 C50 C51 C52 2(2) . . . .
C49 C50 C51 C52 -175.4(14) . . . .
C50 C51 C52 C53 1(2) . . . .
C51 C52 C53 C54 -4(2) . . . .
C51 C52 C53 C56 176.4(13) . . . .
C50 N9 C54 C53 -2.2(16) . . . .
Fe1 N9 C54 C53 177.6(8) . . . .
C52 C53 C54 N9 5.3(19) . . . .
C56 C53 C54 N9 -175.6(10) . . . .
C59 N10 C55 C56 1.5(17) . . . .
Fe3 N10 C55 C56 -173.1(9) . . . .
N10 C55 C56 C57 3.3(18) . . . .
N10 C55 C56 C53 -169.4(11) . . . .
C52 C53 C56 C57 -123.0(14) . . . .
C54 C53 C56 C57 57.9(17) . . . .
C52 C53 C56 C55 49.6(18) . . . .
C54 C53 C56 C55 -129.5(12) . . . .
C55 C56 C57 C58 -5.0(19) . . . .
C53 C56 C57 C58 167.7(12) . . . .
C56 C57 C58 C59 1.9(19) . . . .
C55 N10 C59 C58 -4.7(17) . . . .
Fe3 N10 C59 C58 170.8(9) . . . .
C55 N10 C59 C60 175.7(10) . . . .
Fe3 N10 C59 C60 -8.8(12) . . . .
C57 C58 C59 N10 3.0(19) . . . .
C57 C58 C59 C60 -177.5(12) . . . .
C61 N11 C60 C59 -177.0(10) . . . .
Fe3 N11 C60 C59 5.0(14) . . . .
N10 C59 C60 N11 2.8(16) . . . .
C58 C59 C60 N11 -176.8(12) . . . .
C60 N11 C61 C66 -123.4(13) . . . .
Fe3 N11 C61 C66 54.2(15) . . . .
C60 N11 C61 C62 56.3(15) . . . .
Fe3 N11 C61 C62 -126.1(11) . . . .
C66 C61 C62 C63 5.8(19) . . . .
N11 C61 C62 C63 -174.0(11) . . . .
C61 C62 C63 C64 -3(2) . . . .
C62 C63 C64 C65 0(2) . . . .
C62 C63 C64 C67 -179.9(12) . . . .
C63 C64 C65 C66 0(2) . . . .
C67 C64 C65 C66 -179.9(12) . . . .
C62 C61 C66 C65 -5.5(18) . . . .
N11 C61 C66 C65 174.2(11) . . . .
C64 C65 C66 C61 2.7(19) . . . .
C65 C64 C67 C68 -87.1(16) . . . .
C63 C64 C67 C68 92.9(17) . . . .
C72 N12 C68 C67 111.2(12) . . . .
C69 N12 C68 C67 -68.4(14) . . . .
C64 C67 C68 N12 -57.5(17) . . . .
C72 N12 C69 O7 -179.9(5) . . . .
C68 N12 C69 O7 -0.3(14) . . . .
C72 N12 C69 C70 0.1(6) . . . .
C68 N12 C69 C70 179.7(12) . . . .
O7 C69 C70 C71 179.7(7) . . . .
N12 C69 C70 C71 -0.2(7) . . . .
C69 C70 C71 C72 0.3(8) . . . .
C69 N12 C72 O8 -179.9(5) . . . .
C68 N12 C72 O8 0.5(14) . . . .
C69 N12 C72 C71 0.0(6) . . . .
C68 N12 C72 C71 -179.6(11) . . . .
C70 C71 C72 O8 179.7(7) . . . .
C70 C71 C72 N12 -0.2(8) . . . .
C76 N13 C73 O9 -176.5(16) . . . .
C77 N13 C73 O9 1(2) . . . .
C76 N13 C73 C74 -0.9(19) . . . .
C77 N13 C73 C74 177.0(14) . . . .
O9 C73 C74 C75 179.5(19) . . . .
N13 C73 C74 C75 5(2) . . . .
C73 C74 C75 C76 -6(2) . . . .
C73 N13 C76 O10 -179.9(19) . . . .
C77 N13 C76 O10 2(3) . . . .
C73 N13 C76 C75 -3(2) . . . .
C77 N13 C76 C75 179.3(14) . . . .
C74 C75 C76 O10 -177(2) . . . .
C74 C75 C76 N13 6(2) . . . .
C76 N13 C77 C78 74(2) . . . .
C73 N13 C77 C78 -103.7(16) . . . .
N13 C77 C78 C79 -165.9(11) . . . .
C77 C78 C79 C80 -105.8(15) . . . .
C77 C78 C79 C84 73.8(16) . . . .
C84 C79 C80 C81 2(2) . . . .
C78 C79 C80 C81 -178.3(11) . . . .
C79 C80 C81 C82 -2.7(19) . . . .
C80 C81 C82 C83 2.7(18) . . . .
C80 C81 C82 N14 178.1(10) . . . .
C85 N14 C82 C81 -105.7(13) . . . .
Fe1 N14 C82 C81 69.3(13) . . . .
C85 N14 C82 C83 69.9(15) . . . .
Fe1 N14 C82 C83 -115.1(10) . . . .
C81 C82 C83 C84 -2.0(18) . . . .
N14 C82 C83 C84 -177.4(10) . . . .
C80 C79 C84 C83 -1(2) . . . .
C78 C79 C84 C83 179.0(11) . . . .
C82 C83 C84 C79 1(2) . . . .
C82 N14 C85 C86 -176.7(10) . . . .
Fe1 N14 C85 C86 7.7(14) . . . .
C90 N15 C86 C87 -3.1(17) . . . .
Fe1 N15 C86 C87 -179.6(10) . . . .
C90 N15 C86 C85 174.1(10) . . . .
Fe1 N15 C86 C85 -2.4(13) . . . .
N14 C85 C86 N15 -3.5(16) . . . .
N14 C85 C86 C87 173.7(12) . . . .
N15 C86 C87 C88 1(2) . . . .
C85 C86 C87 C88 -176.4(12) . . . .
C86 C87 C88 C89 4(2) . . . .
C87 C88 C89 C90 -6(2) . . . .
C87 C88 C89 C92 173.7(12) . . . .
C86 N15 C90 C89 0.9(16) . . . .
Fe1 N15 C90 C89 176.8(8) . . . .
C88 C89 C90 N15 3.8(18) . . . .
C92 C89 C90 N15 -176.4(10) . . . .
C95 N16 C91 C92 -1.5(17) . . . .
Fe4 N16 C91 C92 179.2(8) . . . .
N16 C91 C92 C93 4.1(17) . . . .
N16 C91 C92 C89 -172.9(10) . . . .
C88 C89 C92 C91 52.2(17) . . . .
C90 C89 C92 C91 -127.5(12) . . . .
C88 C89 C92 C93 -124.7(14) . . . .
C90 C89 C92 C93 55.6(16) . . . .
C91 C92 C93 C94 -2.9(17) . . . .
C89 C92 C93 C94 174.1(11) . . . .
C92 C93 C94 C95 -0.8(18) . . . .
C91 N16 C95 C94 -2.4(18) . . . .
Fe4 N16 C95 C94 176.9(10) . . . .
C91 N16 C95 C96 175.4(10) . . . .
Fe4 N16 C95 C96 -5.2(13) . . . .
C93 C94 C95 N16 3.5(19) . . . .
C93 C94 C95 C96 -174.1(11) . . . .
C97 N17 C96 C95 179.9(10) . . . .
Fe4 N17 C96 C95 8.1(14) . . . .
N16 C95 C96 N17 -1.7(16) . . . .
C94 C95 C96 N17 176.1(12) . . . .
C96 N17 C97 C102 88.2(17) . . . .
Fe4 N17 C97 C102 -100.7(14) . . . .
C96 N17 C97 C98 -89.1(19) . . . .
Fe4 N17 C97 C98 82.0(18) . . . .
C102 C97 C98 C99 4(3) . . . .
N17 C97 C98 C99 -179.0(17) . . . .
C97 C98 C99 C100 -3(3) . . . .
C98 C99 C100 C101 -2(3) . . . .
C98 C99 C100 C103 -175.1(18) . . . .
C99 C100 C101 C102 7(3) . . . .
C103 C100 C101 C102 179.8(15) . . . .
C98 C97 C102 C101 1(3) . . . .
N17 C97 C102 C101 -176.5(14) . . . .
C100 C101 C102 C97 -6(3) . . . .
C101 C100 C103 C104 -76(2) . . . .
C99 C100 C103 C104 96(2) . . . .
C100 C103 C104 N18 -55(2) . . . .
C108 N18 C104 C103 113.5(19) . . . .
C105 N18 C104 C103 -58(2) . . . .
C108 N18 C105 O11 -179(2) . . . .
C104 N18 C105 O11 -6(3) . . . .
C108 N18 C105 C106 2(2) . . . .
C104 N18 C105 C106 174.8(15) . . . .
O11 C105 C106 C107 -179(2) . . . .
N18 C105 C106 C107 0(3) . . . .
C105 C106 C107 C108 -2(3) . . . .
C105 N18 C108 O12 -173(2) . . . .
C104 N18 C108 O12 14(3) . . . .
C105 N18 C108 C107 -3(2) . . . .
C104 N18 C108 C107 -175.6(16) . . . .
C106 C107 C108 O12 173(2) . . . .
C106 C107 C108 N18 3(3) . . . .
C112 N19 C109 O13 175(2) . . . .
C113 N19 C109 O13 2(3) . . . .
C112 N19 C109 C110 -4(2) . . . .
C113 N19 C109 C110 -177.2(15) . . . .
O13 C109 C110 C111 -173(3) . . . .
N19 C109 C110 C111 7(3) . . . .
C109 C110 C111 C112 -6(2) . . . .
C109 N19 C112 O14 -177.2(17) . . . .
C113 N19 C112 O14 -5(3) . . . .
C109 N19 C112 C111 1.1(19) . . . .
C113 N19 C112 C111 173.6(14) . . . .
C110 C111 C112 O14 -178.7(19) . . . .
C110 C111 C112 N19 3(2) . . . .
C112 N19 C113 C114 91.7(18) . . . .
C109 N19 C113 C114 -96.9(19) . . . .
N19 C113 C114 C115 175.4(11) . . . .
C113 C114 C115 C116 -83.6(17) . . . .
C113 C114 C115 C120 90.9(17) . . . .
C120 C115 C116 C117 3(2) . . . .
C114 C115 C116 C117 178.1(14) . . . .
C115 C116 C117 C118 -3(2) . . . .
C116 C117 C118 C119 1(2) . . . .
C116 C117 C118 N20 -176.6(12) . . . .
C121 N20 C118 C117 67.8(16) . . . .
Fe2 N20 C118 C117 -115.1(12) . . . .
C121 N20 C118 C119 -109.8(13) . . . .
Fe2 N20 C118 C119 67.3(14) . . . .
C117 C118 C119 C120 0.7(19) . . . .
N20 C118 C119 C120 178.4(11) . . . .
C116 C115 C120 C119 -2(2) . . . .
C114 C115 C120 C119 -176.3(12) . . . .
C118 C119 C120 C115 0(2) . . . .
C118 N20 C121 C122 -179.3(11) . . . .
Fe2 N20 C121 C122 3.2(15) . . . .
C126 N21 C122 C123 -6.5(18) . . . .
Fe2 N21 C122 C123 173.6(10) . . . .
C126 N21 C122 C121 175.9(11) . . . .
Fe2 N21 C122 C121 -4.0(14) . . . .
N20 C121 C122 N21 0.6(18) . . . .
N20 C121 C122 C123 -177.0(13) . . . .
N21 C122 C123 C124 5(2) . . . .
C121 C122 C123 C124 -177.7(13) . . . .
C122 C123 C124 C125 1(2) . . . .
C123 C124 C125 C126 -4(2) . . . .
C123 C124 C125 C128 174.2(13) . . . .
C122 N21 C126 C125 2.8(18) . . . .
Fe2 N21 C126 C125 -177.3(9) . . . .
C124 C125 C126 N21 2.4(19) . . . .
C128 C125 C126 N21 -175.8(11) . . . .
C131 N22 C127 C128 -0.1(18) . . . .
Fe4 N22 C127 C128 -179.6(9) . . . .
N22 C127 C128 C129 2.9(19) . . . .
N22 C127 C128 C125 -174.5(11) . . . .
C124 C125 C128 C129 -126.3(14) . . . .
C126 C125 C128 C129 51.9(19) . . . .
C124 C125 C128 C127 51.0(18) . . . .
C126 C125 C128 C127 -130.8(13) . . . .
C127 C128 C129 C130 -5(2) . . . .
C125 C128 C129 C130 172.2(12) . . . .
C128 C129 C130 C131 5(2) . . . .
C127 N22 C131 C130 -0.6(19) . . . .
Fe4 N22 C131 C130 179.0(11) . . . .
C127 N22 C131 C132 176.7(10) . . . .
Fe4 N22 C131 C132 -3.7(13) . . . .
C129 C130 C131 N22 -2(2) . . . .
C129 C130 C131 C132 -178.7(13) . . . .
C133 N23 C132 C131 179.2(10) . . . .
Fe4 N23 C132 C131 8.6(15) . . . .
N22 C131 C132 N23 -3.2(17) . . . .
C130 C131 C132 N23 174.0(13) . . . .
C132 N23 C133 C138 -99.3(16) . . . .
Fe4 N23 C133 C138 70.2(15) . . . .
C132 N23 C133 C134 81.8(16) . . . .
Fe4 N23 C133 C134 -108.8(13) . . . .
C138 C133 C134 C135 0(2) . . . .
N23 C133 C134 C135 178.6(13) . . . .
C133 C134 C135 C136 2(3) . . . .
C134 C135 C136 C137 -1(3) . . . .
C134 C135 C136 C139 -173.9(15) . . . .
C135 C136 C137 C138 0(2) . . . .
C139 C136 C137 C138 172.1(15) . . . .
C134 C133 C138 C137 -1(2) . . . .
N23 C133 C138 C137 -179.7(12) . . . .
C136 C137 C138 C133 1(2) . . . .
C137 C136 C139 C140 42(2) . . . .
C135 C136 C139 C140 -145.8(16) . . . .
C144 N24 C140 C139 89(2) . . . .
C141 N24 C140 C139 -113(2) . . . .
C136 C139 C140 N24 81.7(17) . . . .
C144 N24 C141 O15 171(3) . . . .
C140 N24 C141 O15 10(4) . . . .
C144 N24 C141 C142 -7(3) . . . .
C140 N24 C141 C142 -168.1(19) . . . .
O15 C141 C142 C143 -174(3) . . . .
N24 C141 C142 C143 3(4) . . . .
C141 C142 C143 C144 2(4) . . . .
C141 N24 C144 O16 -174(3) . . . .
C140 N24 C144 O16 -13(4) . . . .
C141 N24 C144 C143 8(3) . . . .
C140 N24 C144 C143 169(2) . . . .
C142 C143 C144 O16 177(4) . . . .
C142 C143 C144 N24 -6(4) . . . .
C148 N25 C145 O17 179.9(5) . . . .
C149 N25 C145 O17 0.3(15) . . . .
C148 N25 C145 C146 0.2(6) . . . .
C149 N25 C145 C146 -179.4(13) . . . .
O17 C145 C146 C147 -179.8(6) . . . .
N25 C145 C146 C147 -0.1(7) . . . .
C145 C146 C147 C148 0.0(7) . . . .
C145 N25 C148 O18 180.0(5) . . . .
C149 N25 C148 O18 -0.4(15) . . . .
C145 N25 C148 C147 -0.2(6) . . . .
C149 N25 C148 C147 179.4(13) . . . .
C146 C147 C148 O18 179.9(6) . . . .
C146 C147 C148 N25 0.1(7) . . . .
C148 N25 C149 C150 -104.8(15) . . . .
C145 N25 C149 C150 74.7(16) . . . .
N25 C149 C150 C151 62.1(19) . . . .
C149 C150 C151 C156 100.3(19) . . . .
C149 C150 C151 C152 -82(2) . . . .
C156 C151 C152 C153 -7(3) . . . .
C150 C151 C152 C153 175.1(15) . . . .
C151 C152 C153 C154 0(2) . . . .
C152 C153 C154 C155 6(2) . . . .
C152 C153 C154 N26 -179.1(13) . . . .
C157 N26 C154 C155 127.3(14) . . . .
Fe3 N26 C154 C155 -70.0(15) . . . .
C157 N26 C154 C153 -47.8(17) . . . .
Fe3 N26 C154 C153 115.0(13) . . . .
C153 C154 C155 C156 -6(2) . . . .
N26 C154 C155 C156 179.4(12) . . . .
C152 C151 C156 C155 7(3) . . . .
C150 C151 C156 C155 -174.7(14) . . . .
C154 C155 C156 C151 -1(2) . . . .
C154 N26 C157 C158 172.6(10) . . . .
Fe3 N26 C157 C158 7.6(14) . . . .
C162 N27 C158 C159 -6.4(16) . . . .
Fe3 N27 C158 C159 170.7(9) . . . .
C162 N27 C158 C157 174.5(10) . . . .
Fe3 N27 C158 C157 -8.4(12) . . . .
N26 C157 C158 N27 0.5(16) . . . .
N26 C157 C158 C159 -178.6(12) . . . .
N27 C158 C159 C160 2.4(19) . . . .
C157 C158 C159 C160 -178.6(12) . . . .
C158 C159 C160 C161 4.0(19) . . . .
C159 C160 C161 C162 -6.1(18) . . . .
C159 C160 C161 C164 169.5(11) . . . .
C158 N27 C162 C161 4.3(16) . . . .
Fe3 N27 C162 C161 -172.5(8) . . . .
C160 C161 C162 N27 1.9(17) . . . .
C164 C161 C162 N27 -173.7(10) . . . .
C167 N28 C163 C164 1.1(16) . . . .
Fe2 N28 C163 C164 179.8(8) . . . .
N28 C163 C164 C165 4.3(17) . . . .
N28 C163 C164 C161 -174.8(10) . . . .
C160 C161 C164 C163 40.7(17) . . . .
C162 C161 C164 C163 -143.9(11) . . . .
C160 C161 C164 C165 -138.3(12) . . . .
C162 C161 C164 C165 37.1(17) . . . .
C163 C164 C165 C166 -5.7(17) . . . .
C161 C164 C165 C166 173.4(11) . . . .
C164 C165 C166 C167 2.1(18) . . . .
C163 N28 C167 C166 -5.0(16) . . . .
Fe2 N28 C167 C166 176.1(9) . . . .
C163 N28 C167 C168 171.3(10) . . . .
Fe2 N28 C167 C168 -7.6(12) . . . .
C165 C166 C167 N28 3.4(18) . . . .
C165 C166 C167 C168 -172.5(11) . . . .
C169 N29 C168 C167 -178.8(9) . . . .
Fe2 N29 C168 C167 4.1(13) . . . .
N28 C167 C168 N29 2.4(15) . . . .
C166 C167 C168 N29 178.5(11) . . . .
C168 N29 C169 C170 -113.2(12) . . . .
Fe2 N29 C169 C170 63.4(14) . . . .
C168 N29 C169 C174 69.2(14) . . . .
Fe2 N29 C169 C174 -114.2(11) . . . .
C174 C169 C170 C171 -1.6(18) . . . .
N29 C169 C170 C171 -179.2(11) . . . .
C169 C170 C171 C172 -1(2) . . . .
C170 C171 C172 C173 3(2) . . . .
C170 C171 C172 C175 -166.9(14) . . . .
C171 C172 C173 C174 -4(2) . . . .
C175 C172 C173 C174 165.2(15) . . . .
C170 C169 C174 C173 1.0(19) . . . .
N29 C169 C174 C173 178.6(11) . . . .
C172 C173 C174 C169 2(2) . . . .
C173 C172 C175 C176 48(3) . . . .
C171 C172 C175 C176 -142.0(18) . . . .
C172 C175 C176 N30 -166.9(14) . . . .
C180 N30 C176 C175 -97.7(18) . . . .
C177 N30 C176 C175 88(2) . . . .
C180 N30 C177 O19 -180.0(6) . . . .
C176 N30 C177 O19 -6(2) . . . .
C180 N30 C177 C178 0.0(6) . . . .
C176 N30 C177 C178 174.4(18) . . . .
O19 C177 C178 C179 179.9(6) . . . .
N30 C177 C178 C179 -0.1(7) . . . .
C177 C178 C179 C180 0.1(8) . . . .
C177 N30 C180 O20 180.0(5) . . . .
C176 N30 C180 O20 5.0(17) . . . .
C177 N30 C180 C179 0.1(6) . . . .
C176 N30 C180 C179 -174.9(16) . . . .
C178 C179 C180 O20 180.0(6) . . . .
C178 C179 C180 N30 -0.2(7) . . . .
C184 N31 C181 O21 -180(4) . . . .
C185 N31 C181 O21 14(5) . . . .
C184 N31 C181 C182 -10(4) . . . .
C185 N31 C181 C182 -176(2) . . . .
O21 C181 C182 C183 177(4) . . . .
N31 C181 C182 C183 8(4) . . . .
C181 C182 C183 C184 -3(5) . . . .
C181 N31 C184 O22 177(4) . . . .
C185 N31 C184 O22 -17(6) . . . .
C181 N31 C184 C183 8(4) . . . .
C185 N31 C184 C183 174(2) . . . .
C182 C183 C184 O22 -169(5) . . . .
C182 C183 C184 N31 -3(5) . . . .
C184 N31 C185 C186 -86(4) . . . .
C181 N31 C185 C186 78(4) . . . .
N31 C185 C186 C187 -171.2(19) . . . .
C185 C186 C187 C188 30(3) . . . .
C185 C186 C187 C192 -164(2) . . . .
C192 C187 C188 C189 7(4) . . . .
C186 C187 C188 C189 172.2(19) . . . .
C187 C188 C189 C190 -2(3) . . . .
C188 C189 C190 C191 -3(3) . . . .
C188 C189 C190 N32 -176.9(15) . . . .
C193 N32 C190 C191 -124.4(15) . . . .
Fe3 N32 C190 C191 56.6(18) . . . .
C193 N32 C190 C189 49.5(18) . . . .
Fe3 N32 C190 C189 -129.4(13) . . . .
C189 C190 C191 C192 3(2) . . . .
N32 C190 C191 C192 177.0(14) . . . .
C188 C187 C192 C191 -6(3) . . . .
C186 C187 C192 C191 -172.8(18) . . . .
C190 C191 C192 C187 2(3) . . . .
C190 N32 C193 C194 -177.9(12) . . . .
Fe3 N32 C193 C194 1.2(16) . . . .
C198 N33 C194 C195 -1.4(19) . . . .
Fe3 N33 C194 C195 -175.3(11) . . . .
C198 N33 C194 C193 178.3(11) . . . .
Fe3 N33 C194 C193 4.5(14) . . . .
N32 C193 C194 N33 -3.8(18) . . . .
N32 C193 C194 C195 176.0(14) . . . .
N33 C194 C195 C196 0(2) . . . .
C193 C194 C195 C196 -179.8(15) . . . .
C194 C195 C196 C197 5(3) . . . .
C195 C196 C197 C198 -8(2) . . . .
C195 C196 C197 C200 168.7(14) . . . .
C194 N33 C198 C197 -2.1(18) . . . .
Fe3 N33 C198 C197 170.7(10) . . . .
C196 C197 C198 N33 7(2) . . . .
C200 C197 C198 N33 -169.9(12) . . . .
C203 N34 C199 C200 3.8(18) . . . .
Fe4 N34 C199 C200 178.7(9) . . . .
N34 C199 C200 C201 3(2) . . . .
N34 C199 C200 C197 -175.1(11) . . . .
C196 C197 C200 C201 -115.6(18) . . . .
C198 C197 C200 C201 61(2) . . . .
C196 C197 C200 C199 62.5(19) . . . .
C198 C197 C200 C199 -120.8(14) . . . .
C199 C200 C201 C202 -7(2) . . . .
C197 C200 C201 C202 171.4(15) . . . .
C200 C201 C202 C203 4(3) . . . .
C201 C202 C203 N34 3(3) . . . .
C201 C202 C203 C204 -176.2(16) . . . .
C199 N34 C203 C202 -7(2) . . . .
Fe4 N34 C203 C202 177.2(14) . . . .
C199 N34 C203 C204 172.6(12) . . . .
Fe4 N34 C203 C204 -3.2(16) . . . .
C205 N35 C204 C203 -176.7(13) . . . .
Fe4 N35 C204 C203 5.4(19) . . . .
C202 C203 C204 N35 178.1(17) . . . .
N34 C203 C204 N35 -2(2) . . . .
C204 N35 C205 C210 -115.1(18) . . . .
Fe4 N35 C205 C210 62(2) . . . .
C204 N35 C205 C206 60(2) . . . .
Fe4 N35 C205 C206 -123.1(14) . . . .
C210 C205 C206 C207 0(3) . . . .
N35 C205 C206 C207 -174.8(15) . . . .
C205 C206 C207 C208 -1(3) . . . .
C206 C207 C208 C209 1(4) . . . .
C206 C207 C208 C211 170.5(17) . . . .
C207 C208 C209 C210 -1(3) . . . .
C211 C208 C209 C210 -170.4(16) . . . .
C206 C205 C210 C209 0(3) . . . .
N35 C205 C210 C209 174.8(15) . . . .
C208 C209 C210 C205 1(3) . . . .
C209 C208 C211 C212 -87(2) . . . .
C207 C208 C211 C212 104(2) . . . .
C208 C211 C212 N36 -61(2) . . . .
C216 N36 C212 C211 96.5(17) . . . .
C213 N36 C212 C211 -72.0(18) . . . .
C216 N36 C213 O23 179.9(3) . . . .
C212 N36 C213 O23 -10.2(15) . . . .
C216 N36 C213 C214 -0.2(4) . . . .
C212 N36 C213 C214 169.7(15) . . . .
O23 C213 C214 C215 180.0(2) . . . .
N36 C213 C214 C215 0.1(4) . . . .
C213 C214 C215 C216 0.0(5) . . . .
C213 N36 C216 O24 -179.9(3) . . . .
C212 N36 C216 O24 9.9(16) . . . .
C213 N36 C216 C215 0.2(5) . . . .
C212 N36 C216 C215 -170.0(15) . . . .
C214 C215 C216 O24 180.0(5) . . . .
C214 C215 C216 N36 -0.1(6) . . . .
C5A O1A C2A C3A 164(3) . . . .
C5A O1A C2A C4A -67(4) . . . .
C2A O1A C5A C7A 145(3) . . . .
C2A O1A C5A C6A -95(4) . . . .
